data_4134392
loop_
_publ_author_name
'Tamura, Yukari'
'Takezawa, Hiroki'
'Fujita, Makoto'

_publ_contact_author 'Makoto Fujita'
_publ_section_title
;
 A Double-Walled Knotted Cage for Guest-Adaptive Molecular Recognition.
;
_journal_issue 12
_journal_name_full 'Journal of the American Chemical Society'
_journal_page_first 5504
_journal_page_last 5508
_journal_paper_doi 10.1021/jacs.0c00459
_journal_volume 142
_journal_year 2020
_chemical_formula_sum 'C724 H819 B48 Cl8 F192 N97 O110 Pd24'
_chemical_formula_weight 19643.62
_space_group_crystal_system monoclinic
_space_group_IT_number 14
_space_group_name_Hall '-P 2yn'
_space_group_name_H-M_alt 'P 1 21/n 1'
_atom_sites_solution_hydrogens geom
_atom_sites_solution_primary direct
_atom_sites_solution_secondary difmap
_audit_creation_method SHELXL-2018/1
_cell_angle_alpha 90
_cell_angle_beta 95.8588(10)
_cell_angle_gamma 90
_cell_formula_units_Z 2
_cell_length_a 35.2184(4)
_cell_length_b 33.4270(4)
_cell_length_c 37.3137(4)
_cell_measurement_reflns_used 19021
_cell_measurement_temperature 100.01(10)
_cell_measurement_theta_max 51.7040
_cell_measurement_theta_min 2.6440
_cell_volume 43697.9(9)
_computing_cell_refinement 'CrysAlisPro 1.171.40.58a (Rigaku OD, 2019)'
_computing_data_collection 'CrysAlisPro 1.171.40.58a (Rigaku OD, 2019)'
_computing_data_reduction 'CrysAlisPro 1.171.40.58a (Rigaku OD, 2019)'
_computing_structure_refinement 'SHELXL-2018/1 (Sheldrick, 2018)'
_diffrn_ambient_temperature 100.01(10)
_diffrn_detector_area_resol_mean 10.0000
_diffrn_measured_fraction_theta_full 0.992
_diffrn_measured_fraction_theta_max 0.992
_diffrn_measurement_device_type 'XtaLAB Synergy, Single source at offset/far, HyPix'
_diffrn_radiation_type CuK\a
_diffrn_radiation_wavelength 1.54178
_diffrn_reflns_av_R_equivalents 0.1391
_diffrn_reflns_av_unetI/netI 0.1161
_diffrn_reflns_Laue_measured_fraction_full 0.992
_diffrn_reflns_Laue_measured_fraction_max 0.992
_diffrn_reflns_limit_h_max 39
_diffrn_reflns_limit_h_min -40
_diffrn_reflns_limit_k_max 38
_diffrn_reflns_limit_k_min -36
_diffrn_reflns_limit_l_max 38
_diffrn_reflns_limit_l_min -42
_diffrn_reflns_number 248790
_diffrn_reflns_point_group_measured_fraction_full 0.992
_diffrn_reflns_point_group_measured_fraction_max 0.992
_diffrn_reflns_theta_full 62.384
_diffrn_reflns_theta_max 62.384
_diffrn_reflns_theta_min 2.249
_diffrn_source 'micro-focus sealed X-ray tube'
_diffrn_source_type 'PhotonJet (Cu) X-ray Source'
_exptl_absorpt_coefficient_mu 5.072
_exptl_absorpt_correction_T_max 1.00000
_exptl_absorpt_correction_T_min 0.33030
_exptl_absorpt_correction_type multi-scan
_exptl_absorpt_process_details
;
CrysAlisPro 1.171.40.58a (Rigaku Oxford Diffraction, 2019)
Empirical absorption correction using spherical harmonics,
 implemented in SCALE3 ABSPACK scaling algorithm.
;
_exptl_crystal_colour yellow
_exptl_crystal_density_diffrn 1.493
_exptl_crystal_density_meas ?
_exptl_crystal_density_method 'not measured'
_exptl_crystal_description block
_exptl_crystal_F_000 19860
_exptl_crystal_size_max 0.070
_exptl_crystal_size_mid 0.040
_exptl_crystal_size_min 0.030
_refine_diff_density_max 1.754
_refine_diff_density_min -0.984
_refine_diff_density_rms 0.108
_refine_ls_extinction_method none
_refine_ls_goodness_of_fit_ref 0.979
_refine_ls_hydrogen_treatment constr
_refine_ls_matrix_type full
_refine_ls_number_parameters 6128
_refine_ls_number_reflns 68906
_refine_ls_number_restraints 2715
_refine_ls_restrained_S_all 0.979
_refine_ls_R_factor_all 0.2005
_refine_ls_R_factor_gt 0.0905
_refine_ls_shift/su_max 0.002
_refine_ls_shift/su_mean 0.000
_refine_ls_structure_factor_coef Fsqd
_refine_ls_weighting_details 'w=1/[\s^2^(Fo^2^)+(0.1825P)^2^] where P=(Fo^2^+2Fc^2^)/3'
_refine_ls_weighting_scheme calc
_refine_ls_wR_factor_gt 0.2412
_refine_ls_wR_factor_ref 0.3146
_reflns_Friedel_coverage 0.000
_reflns_number_gt 29536
_reflns_number_total 68906
_reflns_threshold_expression 'I > 2\s(I)'
_cod_data_source_file ja0c00459_si_003.cif
_cod_data_source_block ht1419d
_cod_depositor_comments
;
The following automatic conversions were performed:

data item '_exptl_crystal_density_meas' value 'not measured' was
changed to '?' -- the value is perceived as not measured.

Automatic conversion script
Id: cif_fix_values 7556 2019-12-06 15:28:31Z antanas 

 Adding full bibliography for 4134392--4134394.cif.
;
_cod_original_cell_volume 43698.0(9)
_cod_original_sg_symbol_H-M 'P 21/n'
_cod_database_code 4134392
_shelx_shelxl_version_number 2018/1
_shelx_space_group_comment
;
The symmetry employed for this shelxl refinement is uniquely defined
by the following loop, which should always be used as a source of
symmetry information in preference to the above space-group names.
They are only intended as comments.
;
_shelx_estimated_absorpt_t_min 0.718
_shelx_estimated_absorpt_t_max 0.863

loop_
_space_group_symop_operation_xyz
'x, y, z'
'-x+1/2, y+1/2, -z+1/2'
'-x, -y, -z'
'x-1/2, -y-1/2, z-1/2'

loop_
_atom_site_label
_atom_site_type_symbol
_atom_site_fract_x
_atom_site_fract_y
_atom_site_fract_z
_atom_site_U_iso_or_equiv
_atom_site_adp_type
_atom_site_occupancy
_atom_site_site_symmetry_order
_atom_site_calc_flag
_atom_site_refinement_flags_posn
_atom_site_refinement_flags_adp
_atom_site_refinement_flags_occupancy
_atom_site_disorder_assembly
_atom_site_disorder_group
Pd1 Pd 0.68364(3) 0.57460(3) 0.78673(2) 0.0771(3) Uani 1 1 d . . . . .
N1A1 N 0.6433(3) 0.5491(3) 0.8156(2) 0.091(3) Uani 1 1 d D . . . .
N1A2 N 0.6972(3) 0.6100(3) 0.8309(3) 0.102(3) Uani 1 1 d D . . . .
C1A1 C 0.6050(4) 0.5563(6) 0.7981(4) 0.130(6) Uani 1 1 d D . . . .
H1AA H 0.602632 0.544472 0.773932 0.196 Uiso 1 1 calc R U . . .
H1AB H 0.586175 0.543977 0.812353 0.196 Uiso 1 1 calc R U . . .
H1AC H 0.600296 0.585125 0.796253 0.196 Uiso 1 1 calc R U . . .
C1A2 C 0.6486(5) 0.5047(4) 0.8202(4) 0.130(6) Uani 1 1 d D . . . .
H1AD H 0.674236 0.499177 0.831925 0.195 Uiso 1 1 calc R U . . .
H1AE H 0.629502 0.494188 0.835053 0.195 Uiso 1 1 calc R U . . .
H1AF H 0.645505 0.491756 0.796483 0.195 Uiso 1 1 calc R U . . .
C1A3 C 0.6474(5) 0.5667(5) 0.8521(3) 0.125(6) Uani 1 1 d D . . . .
H1AG H 0.621691 0.569582 0.860349 0.150 Uiso 1 1 calc R U . . .
H1AH H 0.662024 0.547840 0.868723 0.150 Uiso 1 1 calc R U . . .
C1A4 C 0.6657(6) 0.6040(6) 0.8545(4) 0.181(8) Uani 1 1 d D . . . .
H1AI H 0.676243 0.608263 0.879821 0.217 Uiso 1 1 calc R U . . .
H1AJ H 0.646161 0.624994 0.848544 0.217 Uiso 1 1 calc R U . . .
C1A5 C 0.7339(5) 0.5978(5) 0.8501(5) 0.151(7) Uani 1 1 d D . . . .
H1AK H 0.733365 0.569032 0.855067 0.227 Uiso 1 1 calc R U . . .
H1AL H 0.754490 0.603676 0.835129 0.227 Uiso 1 1 calc R U . . .
H1AM H 0.738215 0.612541 0.872841 0.227 Uiso 1 1 calc R U . . .
C1A6 C 0.6987(5) 0.6538(4) 0.8237(4) 0.131(6) Uani 1 1 d D . . . .
H1AN H 0.674372 0.662433 0.810919 0.197 Uiso 1 1 calc R U . . .
H1AO H 0.703171 0.668249 0.846574 0.197 Uiso 1 1 calc R U . . .
H1AP H 0.719446 0.659385 0.808863 0.197 Uiso 1 1 calc R U . . .
Pd2 Pd 0.97498(3) 0.58601(3) 0.73529(2) 0.0785(3) Uani 1 1 d . . . . .
Pd3A Pd 1.05210(3) 0.79241(4) 0.60654(3) 0.0898(3) Uani 1 1 d D . . . .
N3A1 N 1.0926(6) 0.8074(12) 0.6476(7) 0.097(4) Uani 0.741(14) 1 d D . P A 1
N3A2 N 1.0936(4) 0.7591(6) 0.5880(4) 0.122(6) Uani 0.741(14) 1 d D . P A 1
C3A1 C 1.0848(19) 0.786(2) 0.6815(14) 0.137(11) Uani 0.741(14) 1 d D . P A 1
H3AA H 1.084907 0.757351 0.677563 0.206 Uiso 0.741(14) 1 calc R U P A 1
H3AB H 1.104635 0.793294 0.700901 0.206 Uiso 0.741(14) 1 calc R U P A 1
H3AC H 1.059824 0.794553 0.688343 0.206 Uiso 0.741(14) 1 calc R U P A 1
C3A2 C 1.0928(9) 0.8515(12) 0.6519(16) 0.118(9) Uani 0.741(14) 1 d D U P A 1
H3AD H 1.067972 0.860393 0.658595 0.177 Uiso 0.741(14) 1 calc R U P A 1
H3AE H 1.112846 0.859171 0.670861 0.177 Uiso 0.741(14) 1 calc R U P A 1
H3AF H 1.097801 0.864144 0.629162 0.177 Uiso 0.741(14) 1 calc R U P A 1
C3A3 C 1.1304(7) 0.7944(9) 0.6375(7) 0.143(12) Uani 0.741(14) 1 d D . P A 1
H3AG H 1.141293 0.815695 0.623237 0.172 Uiso 0.741(14) 1 calc R U P A 1
H3AH H 1.147965 0.790024 0.659591 0.172 Uiso 0.741(14) 1 calc R U P A 1
C3A4 C 1.1270(6) 0.7570(8) 0.6161(6) 0.142(11) Uani 0.741(14) 1 d D . P A 1
H3AI H 1.123842 0.733982 0.632303 0.170 Uiso 0.741(14) 1 calc R U P A 1
H3AJ H 1.150694 0.752694 0.604414 0.170 Uiso 0.741(14) 1 calc R U P A 1
C3A5 C 1.1071(7) 0.7789(8) 0.5545(6) 0.132(8) Uani 0.741(14) 1 d D . P A 1
H3AK H 1.085643 0.780674 0.535626 0.198 Uiso 0.741(14) 1 calc R U P A 1
H3AL H 1.116649 0.805792 0.560650 0.198 Uiso 0.741(14) 1 calc R U P A 1
H3AM H 1.127507 0.762798 0.545821 0.198 Uiso 0.741(14) 1 calc R U P A 1
C3A6 C 1.0823(5) 0.7166(5) 0.5791(5) 0.092(5) Uani 0.741(14) 1 d D . P A 1
H3AN H 1.060415 0.716428 0.560630 0.139 Uiso 0.741(14) 1 calc R U P A 1
H3AO H 1.103823 0.702647 0.569904 0.139 Uiso 0.741(14) 1 calc R U P A 1
H3AP H 1.075458 0.703137 0.600786 0.139 Uiso 0.741(14) 1 calc R U P A 1
N3B1 N 1.0897(19) 0.806(4) 0.650(2) 0.097(4) Uani 0.259(14) 1 d D . P A 2
N3B2 N 1.0961(13) 0.7564(17) 0.5806(12) 0.122(6) Uani 0.259(14) 1 d D . P A 2
C3B1 C 1.077(6) 0.791(6) 0.685(4) 0.137(11) Uani 0.259(14) 1 d D . P A 2
H3BA H 1.068049 0.763201 0.681270 0.206 Uiso 0.259(14) 1 calc R U P A 2
H3BB H 1.099234 0.791182 0.703084 0.206 Uiso 0.259(14) 1 calc R U P A 2
H3BC H 1.057027 0.807747 0.692035 0.206 Uiso 0.259(14) 1 calc R U P A 2
C3B2 C 1.104(3) 0.848(3) 0.655(5) 0.118(9) Uani 0.259(14) 1 d D . P A 2
H3BD H 1.083118 0.865102 0.661306 0.177 Uiso 0.259(14) 1 calc R U P A 2
H3BE H 1.124883 0.848477 0.674269 0.177 Uiso 0.259(14) 1 calc R U P A 2
H3BF H 1.113062 0.857573 0.632512 0.177 Uiso 0.259(14) 1 calc R U P A 2
C3B3 C 1.122(2) 0.780(3) 0.6398(14) 0.143(12) Uani 0.259(14) 1 d D . P A 2
H3BG H 1.116558 0.751746 0.645858 0.172 Uiso 0.259(14) 1 calc R U P A 2
H3BH H 1.145838 0.788225 0.653702 0.172 Uiso 0.259(14) 1 calc R U P A 2
C3B4 C 1.1251(15) 0.784(2) 0.6002(15) 0.142(11) Uani 0.259(14) 1 d D . P A 2
H3BI H 1.151136 0.776098 0.594971 0.170 Uiso 0.259(14) 1 calc R U P A 2
H3BJ H 1.120390 0.811742 0.592365 0.170 Uiso 0.259(14) 1 calc R U P A 2
C3B5 C 1.0857(18) 0.772(3) 0.5432(12) 0.132(8) Uani 0.259(14) 1 d D . P A 2
H3BK H 1.108812 0.774006 0.530713 0.198 Uiso 0.259(14) 1 calc R U P A 2
H3BL H 1.067801 0.753242 0.530029 0.198 Uiso 0.259(14) 1 calc R U P A 2
H3BM H 1.073765 0.798180 0.544294 0.198 Uiso 0.259(14) 1 calc R U P A 2
C3B6 C 1.0623(13) 0.7523(14) 0.6013(12) 0.092(5) Uani 0.259(14) 1 d D . P A 2
H3BN H 1.084602 0.745445 0.618097 0.139 Uiso 0.259(14) 1 calc R U P A 2
H3BO H 1.040908 0.734817 0.605776 0.139 Uiso 0.259(14) 1 calc R U P A 2
H3BP H 1.068448 0.748621 0.576525 0.139 Uiso 0.259(14) 1 calc R U P A 2
Pd4 Pd 0.60119(3) 1.00871(3) 0.53471(3) 0.1062(4) Uani 1 1 d . . . . .
Pd5A Pd 0.85285(4) 1.03004(4) 0.48266(3) 0.1057(4) Uani 1 1 d D . . . .
N5A1 N 0.8713(4) 1.0713(4) 0.5208(3) 0.128(4) Uani 1 1 d D U . . .
N5A2 N 0.8340(4) 1.0776(3) 0.4516(3) 0.128(4) Uani 1 1 d D U . . .
C5A1 C 0.8530(7) 1.0684(6) 0.5547(4) 0.180(8) Uani 1 1 d D U . . .
H5AA H 0.856223 1.041281 0.564381 0.269 Uiso 1 1 calc R U . . .
H5AB H 0.864995 1.087614 0.572208 0.269 Uiso 1 1 calc R U . . .
H5AC H 0.825752 1.074525 0.549871 0.269 Uiso 1 1 calc R U . . .
C5A2 C 0.9135(5) 1.0648(6) 0.5284(5) 0.178(7) Uani 1 1 d D U . . .
H5AD H 0.925527 1.066777 0.505919 0.267 Uiso 1 1 calc R U . . .
H5AE H 0.924305 1.085254 0.545350 0.267 Uiso 1 1 calc R U . . .
H5AF H 0.918269 1.038242 0.538976 0.267 Uiso 1 1 calc R U . . .
C5A3 C 0.8670(6) 1.1121(5) 0.5053(5) 0.168(7) Uani 1 1 d D U . . .
H5AG H 0.859337 1.130512 0.524094 0.202 Uiso 1 1 calc R U . . .
H5AH H 0.892027 1.121147 0.498570 0.202 Uiso 1 1 calc R U . . .
C5A4 C 0.8397(6) 1.1148(5) 0.4746(5) 0.176(7) Uani 1 1 d D U . . .
H5AI H 0.847497 1.136881 0.459237 0.211 Uiso 1 1 calc R U . . .
H5AJ H 0.814846 1.122290 0.482863 0.211 Uiso 1 1 calc R U . . .
C5A5 C 0.8565(7) 1.0831(7) 0.4201(5) 0.218(10) Uani 1 1 d D U . . .
H5AK H 0.883736 1.083974 0.428462 0.328 Uiso 1 1 calc R U . . .
H5AL H 0.851462 1.060672 0.403320 0.328 Uiso 1 1 calc R U . . .
H5AM H 0.848917 1.108184 0.407778 0.328 Uiso 1 1 calc R U . . .
C5A6 C 0.7924(5) 1.0760(7) 0.4411(7) 0.213(10) Uani 1 1 d D U . . .
H5AN H 0.779064 1.072355 0.462648 0.319 Uiso 1 1 calc R U . . .
H5AO H 0.784074 1.100972 0.429071 0.319 Uiso 1 1 calc R U . . .
H5AP H 0.786619 1.053460 0.424613 0.319 Uiso 1 1 calc R U . . .
Pd6A Pd 0.83702(4) 0.59777(4) 0.21696(3) 0.1063(4) Uani 1 1 d D . . . .
N6A1 N 0.8762(4) 0.5727(4) 0.1860(3) 0.125(5) Uani 1 1 d D . . . .
N6A2 N 0.8173(5) 0.6270(5) 0.1712(3) 0.162(7) Uani 1 1 d D . . . .
C6A1 C 0.8854(16) 0.5285(7) 0.1863(17) 0.132(11) Uani 0.37(3) 1 d D . P B 1
H6AA H 0.861857 0.513191 0.180135 0.198 Uiso 0.37(3) 1 calc R U P B 1
H6AB H 0.903407 0.522901 0.168586 0.198 Uiso 0.37(3) 1 calc R U P B 1
H6AC H 0.896770 0.520665 0.210333 0.198 Uiso 0.37(3) 1 calc R U P B 1
C6A2 C 0.9133(13) 0.5938(18) 0.196(2) 0.142(13) Uani 0.37(3) 1 d D . P B 1
H6AD H 0.922849 0.587656 0.220602 0.213 Uiso 0.37(3) 1 calc R U P B 1
H6AE H 0.931976 0.584937 0.179528 0.213 Uiso 0.37(3) 1 calc R U P B 1
H6AF H 0.909487 0.622774 0.193002 0.213 Uiso 0.37(3) 1 calc R U P B 1
C6A3 C 0.8629(17) 0.5831(15) 0.1476(6) 0.171(13) Uani 0.37(3) 1 d D . P B 1
H6AG H 0.841512 0.565614 0.138254 0.205 Uiso 0.37(3) 1 calc R U P B 1
H6AH H 0.883977 0.580040 0.132185 0.205 Uiso 0.37(3) 1 calc R U P B 1
C6A4 C 0.8501(12) 0.6261(13) 0.1482(13) 0.180(19) Uani 0.37(3) 1 d D . P B 1
H6AI H 0.841779 0.635560 0.123539 0.216 Uiso 0.37(3) 1 calc R U P B 1
H6AJ H 0.871191 0.643449 0.158729 0.216 Uiso 0.37(3) 1 calc R U P B 1
C6A5 C 0.808(2) 0.6699(10) 0.178(3) 0.19(2) Uani 0.37(3) 1 d D . P B 1
H6AK H 0.829304 0.682746 0.192026 0.282 Uiso 0.37(3) 1 calc R U P B 1
H6AL H 0.802718 0.683790 0.154601 0.282 Uiso 0.37(3) 1 calc R U P B 1
H6AM H 0.785061 0.671343 0.190851 0.282 Uiso 0.37(3) 1 calc R U P B 1
C6A6 C 0.7833(14) 0.609(2) 0.1493(14) 0.24(2) Uani 0.37(3) 1 d D . P B 1
H6AN H 0.788537 0.580676 0.144511 0.366 Uiso 0.37(3) 1 calc R U P B 1
H6AO H 0.760871 0.610852 0.162676 0.366 Uiso 0.37(3) 1 calc R U P B 1
H6AP H 0.778527 0.623299 0.126426 0.366 Uiso 0.37(3) 1 calc R U P B 1
C6B1 C 0.8643(9) 0.5299(6) 0.1830(10) 0.132(11) Uani 0.63(3) 1 d D . P B 2
H6BA H 0.866755 0.517651 0.207046 0.198 Uiso 0.63(3) 1 calc R U P B 2
H6BB H 0.837674 0.528223 0.172556 0.198 Uiso 0.63(3) 1 calc R U P B 2
H6BC H 0.880645 0.515580 0.167569 0.198 Uiso 0.63(3) 1 calc R U P B 2
C6B2 C 0.9170(7) 0.5753(11) 0.2009(12) 0.142(13) Uani 0.63(3) 1 d D . P B 2
H6BD H 0.920130 0.563085 0.224939 0.213 Uiso 0.63(3) 1 calc R U P B 2
H6BE H 0.932826 0.560972 0.185007 0.213 Uiso 0.63(3) 1 calc R U P B 2
H6BF H 0.924787 0.603382 0.202646 0.213 Uiso 0.63(3) 1 calc R U P B 2
C6B3 C 0.8726(9) 0.5914(11) 0.1497(6) 0.171(13) Uani 0.63(3) 1 d D . P B 2
H6BG H 0.890513 0.614174 0.149407 0.205 Uiso 0.63(3) 1 calc R U P B 2
H6BH H 0.879153 0.571621 0.131578 0.205 Uiso 0.63(3) 1 calc R U P B 2
C6B4 C 0.8329(9) 0.6057(12) 0.1404(6) 0.180(19) Uani 0.63(3) 1 d D . P B 2
H6BI H 0.816305 0.582620 0.133061 0.216 Uiso 0.63(3) 1 calc R U P B 2
H6BJ H 0.832333 0.624186 0.119560 0.216 Uiso 0.63(3) 1 calc R U P B 2
C6B5 C 0.8290(13) 0.6698(7) 0.1725(15) 0.19(2) Uani 0.63(3) 1 d D . P B 2
H6BK H 0.856895 0.671524 0.175838 0.282 Uiso 0.63(3) 1 calc R U P B 2
H6BL H 0.819450 0.682881 0.149873 0.282 Uiso 0.63(3) 1 calc R U P B 2
H6BM H 0.818321 0.683053 0.192640 0.282 Uiso 0.63(3) 1 calc R U P B 2
C6B6 C 0.7744(7) 0.6246(14) 0.1661(8) 0.24(2) Uani 0.63(3) 1 d D . P B 2
H6BN H 0.766508 0.596494 0.165273 0.366 Uiso 0.63(3) 1 calc R U P B 2
H6BO H 0.763874 0.637984 0.186276 0.366 Uiso 0.63(3) 1 calc R U P B 2
H6BP H 0.765002 0.637812 0.143509 0.366 Uiso 0.63(3) 1 calc R U P B 2
Pd7A Pd 0.42969(2) 0.73586(3) 0.39666(2) 0.0651(2) Uani 1 1 d D . . . .
N7A1 N 0.3938(6) 0.7512(7) 0.3520(6) 0.078(2) Uani 0.539(19) 1 d D U P C 1
N7A2 N 0.3882(5) 0.6973(7) 0.4082(6) 0.082(3) Uani 0.539(19) 1 d D U P C 1
C7A1 C 0.3781(7) 0.7919(7) 0.3568(8) 0.078(2) Uani 0.539(19) 1 d D U P C 1
H7AA H 0.398906 0.811457 0.358583 0.116 Uiso 0.539(19) 1 calc R U P C 1
H7AB H 0.359709 0.798468 0.336108 0.116 Uiso 0.539(19) 1 calc R U P C 1
H7AC H 0.365209 0.792667 0.378897 0.116 Uiso 0.539(19) 1 calc R U P C 1
C7A2 C 0.4130(14) 0.7509(12) 0.3180(13) 0.080(7) Uani 0.539(19) 1 d D U P C 1
H7AD H 0.423501 0.724215 0.314401 0.120 Uiso 0.539(19) 1 calc R U P C 1
H7AE H 0.394311 0.757561 0.297590 0.120 Uiso 0.539(19) 1 calc R U P C 1
H7AF H 0.433607 0.770638 0.319839 0.120 Uiso 0.539(19) 1 calc R U P C 1
C7A3 C 0.3613(9) 0.7223(8) 0.3495(6) 0.097(7) Uani 0.539(19) 1 d D U P C 1
H7AG H 0.368047 0.698363 0.335834 0.116 Uiso 0.539(19) 1 calc R U P C 1
H7AH H 0.338566 0.734850 0.336238 0.116 Uiso 0.539(19) 1 calc R U P C 1
C7A4 C 0.3523(6) 0.7102(9) 0.3860(6) 0.092(6) Uani 0.539(19) 1 d D U P C 1
H7AI H 0.333724 0.687825 0.384050 0.110 Uiso 0.539(19) 1 calc R U P C 1
H7AJ H 0.340660 0.732903 0.397938 0.110 Uiso 0.539(19) 1 calc R U P C 1
C7A5 C 0.3790(10) 0.6974(12) 0.4464(6) 0.101(8) Uani 0.539(19) 1 d D U P C 1
H7AK H 0.401544 0.689202 0.462233 0.151 Uiso 0.539(19) 1 calc R U P C 1
H7AL H 0.371391 0.724452 0.452947 0.151 Uiso 0.539(19) 1 calc R U P C 1
H7AM H 0.358003 0.678772 0.449044 0.151 Uiso 0.539(19) 1 calc R U P C 1
C7A6 C 0.3979(12) 0.6550(9) 0.3975(8) 0.089(7) Uani 0.539(19) 1 d D U P C 1
H7AN H 0.403908 0.654878 0.372422 0.134 Uiso 0.539(19) 1 calc R U P C 1
H7AO H 0.419968 0.645455 0.413223 0.134 Uiso 0.539(19) 1 calc R U P C 1
H7AP H 0.375978 0.637501 0.399889 0.134 Uiso 0.539(19) 1 calc R U P C 1
N7B1 N 0.3935(7) 0.7533(8) 0.3528(7) 0.078(2) Uani 0.461(19) 1 d D . P C 2
N7B2 N 0.3885(6) 0.6960(8) 0.4060(7) 0.082(3) Uani 0.461(19) 1 d D . P C 2
C7B1 C 0.3905(8) 0.7978(7) 0.3502(9) 0.078(2) Uani 0.461(19) 1 d D . P C 2
H7BA H 0.415317 0.809084 0.345929 0.116 Uiso 0.461(19) 1 calc R U P C 2
H7BB H 0.371497 0.805043 0.330151 0.116 Uiso 0.461(19) 1 calc R U P C 2
H7BC H 0.382597 0.808613 0.372701 0.116 Uiso 0.461(19) 1 calc R U P C 2
C7B2 C 0.4063(17) 0.7391(14) 0.3180(15) 0.080(7) Uani 0.461(19) 1 d D . P C 2
H7BD H 0.431215 0.750963 0.314732 0.120 Uiso 0.461(19) 1 calc R U P C 2
H7BE H 0.408583 0.709896 0.318418 0.120 Uiso 0.461(19) 1 calc R U P C 2
H7BF H 0.387664 0.747198 0.298045 0.120 Uiso 0.461(19) 1 calc R U P C 2
C7B3 C 0.3557(8) 0.7362(8) 0.3593(9) 0.097(7) Uani 0.461(19) 1 d D . P C 2
H7BG H 0.338098 0.736988 0.336821 0.116 Uiso 0.461(19) 1 calc R U P C 2
H7BH H 0.344208 0.751960 0.377913 0.116 Uiso 0.461(19) 1 calc R U P C 2
C7B4 C 0.3619(9) 0.6936(8) 0.3717(7) 0.092(6) Uani 0.461(19) 1 d D . P C 2
H7BI H 0.373517 0.677654 0.353298 0.110 Uiso 0.461(19) 1 calc R U P C 2
H7BJ H 0.337402 0.681004 0.376310 0.110 Uiso 0.461(19) 1 calc R U P C 2
C7B5 C 0.3661(12) 0.7098(13) 0.4353(8) 0.101(8) Uani 0.461(19) 1 d D . P C 2
H7BK H 0.356164 0.736748 0.429660 0.151 Uiso 0.461(19) 1 calc R U P C 2
H7BL H 0.344740 0.691447 0.437357 0.151 Uiso 0.461(19) 1 calc R U P C 2
H7BM H 0.382540 0.710404 0.458069 0.151 Uiso 0.461(19) 1 calc R U P C 2
C7B6 C 0.4038(14) 0.6549(11) 0.4142(9) 0.089(7) Uani 0.461(19) 1 d D . P C 2
H7BN H 0.418522 0.646019 0.394798 0.134 Uiso 0.461(19) 1 calc R U P C 2
H7BO H 0.420319 0.655382 0.436998 0.134 Uiso 0.461(19) 1 calc R U P C 2
H7BP H 0.382519 0.636424 0.416286 0.134 Uiso 0.461(19) 1 calc R U P C 2
Pd8A Pd 0.83239(15) 0.35575(16) 0.64217(16) 0.0719(9) Uani 0.625(9) 1 d D . P D 1
N8A1 N 0.7953(5) 0.3154(5) 0.6596(5) 0.089(5) Uani 0.625(9) 1 d D U P D 1
N8A2 N 0.8696(4) 0.3091(5) 0.6401(4) 0.086(4) Uani 0.625(9) 1 d D U P D 1
C8A1 C 0.7580(8) 0.3116(11) 0.6377(9) 0.120(7) Uani 0.625(9) 1 d D U P D 1
H8AA H 0.745620 0.337861 0.635501 0.180 Uiso 0.625(9) 1 calc R U P D 1
H8AB H 0.761981 0.301575 0.613694 0.180 Uiso 0.625(9) 1 calc R U P D 1
H8AC H 0.741784 0.292902 0.649424 0.180 Uiso 0.625(9) 1 calc R U P D 1
C8A2 C 0.7877(9) 0.3285(9) 0.6967(6) 0.116(7) Uani 0.625(9) 1 d D U P D 1
H8AD H 0.775439 0.354794 0.695405 0.174 Uiso 0.625(9) 1 calc R U P D 1
H8AE H 0.770895 0.309042 0.706857 0.174 Uiso 0.625(9) 1 calc R U P D 1
H8AF H 0.811910 0.330062 0.712183 0.174 Uiso 0.625(9) 1 calc R U P D 1
C8A3 C 0.8137(6) 0.2758(6) 0.6628(7) 0.112(6) Uani 0.625(9) 1 d D U P D 1
H8AG H 0.818536 0.269055 0.688664 0.134 Uiso 0.625(9) 1 calc R U P D 1
H8AH H 0.795450 0.255732 0.651579 0.134 Uiso 0.625(9) 1 calc R U P D 1
C8A4 C 0.8488(7) 0.2717(7) 0.6469(9) 0.133(6) Uani 0.625(9) 1 d D U P D 1
H8AI H 0.843367 0.257428 0.623680 0.159 Uiso 0.625(9) 1 calc R U P D 1
H8AJ H 0.866025 0.254417 0.662829 0.159 Uiso 0.625(9) 1 calc R U P D 1
C8A5 C 0.9024(7) 0.3140(8) 0.6681(7) 0.141(9) Uani 0.625(9) 1 d D U P D 1
H8AK H 0.916025 0.338747 0.663559 0.212 Uiso 0.625(9) 1 calc R U P D 1
H8AL H 0.893020 0.315359 0.691902 0.212 Uiso 0.625(9) 1 calc R U P D 1
H8AM H 0.919674 0.291167 0.667204 0.212 Uiso 0.625(9) 1 calc R U P D 1
C8A6 C 0.8836(9) 0.3041(8) 0.6039(6) 0.125(8) Uani 0.625(9) 1 d D U P D 1
H8AN H 0.861799 0.300852 0.585594 0.187 Uiso 0.625(9) 1 calc R U P D 1
H8AO H 0.898319 0.327737 0.598256 0.187 Uiso 0.625(9) 1 calc R U P D 1
H8AP H 0.899936 0.280308 0.604051 0.187 Uiso 0.625(9) 1 calc R U P D 1
Pd8B Pd 0.8236(2) 0.3541(3) 0.6315(2) 0.0719(9) Uani 0.375(9) 1 d D . P D 2
N8B1 N 0.7874(8) 0.3096(7) 0.6446(8) 0.089(5) Uani 0.375(9) 1 d D U P D 2
N8B2 N 0.8576(7) 0.3064(7) 0.6205(7) 0.086(4) Uani 0.375(9) 1 d D U P D 2
C8B1 C 0.7478(12) 0.3158(18) 0.6276(16) 0.120(7) Uani 0.375(9) 1 d D U P D 2
H8BA H 0.738066 0.341376 0.635773 0.180 Uiso 0.375(9) 1 calc R U P D 2
H8BB H 0.747748 0.316232 0.601359 0.180 Uiso 0.375(9) 1 calc R U P D 2
H8BC H 0.731486 0.294004 0.634574 0.180 Uiso 0.375(9) 1 calc R U P D 2
C8B2 C 0.7884(16) 0.3084(15) 0.6846(8) 0.116(7) Uani 0.375(9) 1 d D U P D 2
H8BD H 0.814659 0.304310 0.695273 0.174 Uiso 0.375(9) 1 calc R U P D 2
H8BE H 0.778720 0.333817 0.693219 0.174 Uiso 0.375(9) 1 calc R U P D 2
H8BF H 0.772288 0.286431 0.691633 0.174 Uiso 0.375(9) 1 calc R U P D 2
C8B3 C 0.8012(8) 0.2706(9) 0.6315(11) 0.112(6) Uani 0.375(9) 1 d D U P D 2
H8BG H 0.790313 0.248278 0.644695 0.134 Uiso 0.375(9) 1 calc R U P D 2
H8BH H 0.792931 0.267359 0.605532 0.134 Uiso 0.375(9) 1 calc R U P D 2
C8B4 C 0.8429(9) 0.2699(11) 0.6377(13) 0.133(6) Uani 0.375(9) 1 d D U P D 2
H8BI H 0.852965 0.245483 0.627064 0.159 Uiso 0.375(9) 1 calc R U P D 2
H8BJ H 0.851118 0.269919 0.663918 0.159 Uiso 0.375(9) 1 calc R U P D 2
C8B5 C 0.8991(9) 0.3103(13) 0.6343(14) 0.141(9) Uani 0.375(9) 1 d D U P D 2
H8BK H 0.901455 0.314701 0.660409 0.212 Uiso 0.375(9) 1 calc R U P D 2
H8BL H 0.912626 0.285655 0.629045 0.212 Uiso 0.375(9) 1 calc R U P D 2
H8BM H 0.910301 0.332943 0.622488 0.212 Uiso 0.375(9) 1 calc R U P D 2
C8B6 C 0.8558(13) 0.2997(13) 0.5808(8) 0.125(8) Uani 0.375(9) 1 d D U P D 2
H8BN H 0.865431 0.323447 0.569215 0.187 Uiso 0.375(9) 1 calc R U P D 2
H8BO H 0.871605 0.276508 0.575947 0.187 Uiso 0.375(9) 1 calc R U P D 2
H8BP H 0.829355 0.294683 0.571042 0.187 Uiso 0.375(9) 1 calc R U P D 2
Pd9A Pd 0.97987(5) 0.83905(6) 0.34776(6) 0.0908(6) Uani 0.877(5) 1 d D . P E 1
N9A1 N 0.9685(4) 0.8854(4) 0.3124(4) 0.131(5) Uani 0.877(5) 1 d D . P E 1
N9A2 N 1.0287(4) 0.8321(4) 0.3221(4) 0.118(5) Uani 0.877(5) 1 d D . P E 1
C9A1 C 0.9571(6) 0.9206(5) 0.3324(6) 0.155(8) Uani 0.877(5) 1 d D . P E 1
H9AA H 0.977549 0.927598 0.351170 0.233 Uiso 0.877(5) 1 calc R U P E 1
H9AB H 0.952288 0.943197 0.315848 0.233 Uiso 0.877(5) 1 calc R U P E 1
H9AC H 0.933765 0.914463 0.343634 0.233 Uiso 0.877(5) 1 calc R U P E 1
C9A2 C 0.9382(6) 0.8734(7) 0.2834(6) 0.166(8) Uani 0.877(5) 1 d D . P E 1
H9AD H 0.946815 0.849932 0.270671 0.249 Uiso 0.877(5) 1 calc R U P E 1
H9AE H 0.914736 0.866792 0.294117 0.249 Uiso 0.877(5) 1 calc R U P E 1
H9AF H 0.933260 0.895525 0.266331 0.249 Uiso 0.877(5) 1 calc R U P E 1
C9A3 C 1.0055(5) 0.8956(5) 0.2973(6) 0.155(8) Uani 0.877(5) 1 d D . P E 1
H9AG H 1.000534 0.912109 0.275293 0.186 Uiso 0.877(5) 1 calc R U P E 1
H9AH H 1.022547 0.910678 0.315235 0.186 Uiso 0.877(5) 1 calc R U P E 1
C9A4 C 1.0232(6) 0.8563(6) 0.2887(5) 0.147(8) Uani 0.877(5) 1 d D . P E 1
H9AI H 1.006354 0.841899 0.270146 0.177 Uiso 0.877(5) 1 calc R U P E 1
H9AJ H 1.048080 0.860918 0.279244 0.177 Uiso 0.877(5) 1 calc R U P E 1
C9A5 C 1.0627(5) 0.8474(7) 0.3450(5) 0.167(9) Uani 0.877(5) 1 d D . P E 1
H9AK H 1.066599 0.831580 0.367148 0.251 Uiso 0.877(5) 1 calc R U P E 1
H9AL H 1.085288 0.845270 0.331785 0.251 Uiso 0.877(5) 1 calc R U P E 1
H9AM H 1.058570 0.875496 0.351049 0.251 Uiso 0.877(5) 1 calc R U P E 1
C9A6 C 1.0362(6) 0.7892(5) 0.3128(6) 0.155(8) Uani 0.877(5) 1 d D . P E 1
H9AN H 1.039803 0.773313 0.334894 0.233 Uiso 0.877(5) 1 calc R U P E 1
H9AO H 1.014357 0.778772 0.297162 0.233 Uiso 0.877(5) 1 calc R U P E 1
H9AP H 1.059206 0.787735 0.300149 0.233 Uiso 0.877(5) 1 calc R U P E 1
Pd9B Pd 0.9703(4) 0.8241(4) 0.3315(4) 0.0908(6) Uani 0.123(5) 1 d D . P E 2
N9B1 N 0.947(2) 0.858(2) 0.2889(17) 0.131(5) Uani 0.123(5) 1 d D . P E 2
N9B2 N 1.0125(18) 0.811(2) 0.2994(18) 0.118(5) Uani 0.123(5) 1 d D . P E 2
C9B1 C 0.931(4) 0.894(3) 0.307(3) 0.155(8) Uani 0.123(5) 1 d D . P E 2
H9BA H 0.907122 0.886024 0.316887 0.233 Uiso 0.123(5) 1 calc R U P E 2
H9BB H 0.949357 0.903085 0.326729 0.233 Uiso 0.123(5) 1 calc R U P E 2
H9BC H 0.925525 0.915423 0.289553 0.233 Uiso 0.123(5) 1 calc R U P E 2
C9B2 C 0.919(3) 0.848(4) 0.257(3) 0.166(8) Uani 0.123(5) 1 d D . P E 2
H9BD H 0.928873 0.824576 0.244322 0.249 Uiso 0.123(5) 1 calc R U P E 2
H9BE H 0.894320 0.840925 0.264919 0.249 Uiso 0.123(5) 1 calc R U P E 2
H9BF H 0.916170 0.870450 0.240211 0.249 Uiso 0.123(5) 1 calc R U P E 2
C9B3 C 0.983(2) 0.872(2) 0.274(3) 0.155(8) Uani 0.123(5) 1 d D . P E 2
H9BG H 0.977389 0.888313 0.252468 0.186 Uiso 0.123(5) 1 calc R U P E 2
H9BH H 0.999089 0.887638 0.292528 0.186 Uiso 0.123(5) 1 calc R U P E 2
C9B4 C 1.004(3) 0.834(3) 0.2653(19) 0.147(8) Uani 0.123(5) 1 d D . P E 2
H9BI H 0.988036 0.818319 0.247240 0.177 Uiso 0.123(5) 1 calc R U P E 2
H9BJ H 1.028085 0.841292 0.255135 0.177 Uiso 0.123(5) 1 calc R U P E 2
C9B5 C 1.045(4) 0.830(4) 0.322(3) 0.167(9) Uani 0.123(5) 1 d D . P E 2
H9BK H 1.050617 0.815092 0.344394 0.251 Uiso 0.123(5) 1 calc R U P E 2
H9BL H 1.067527 0.830817 0.308755 0.251 Uiso 0.123(5) 1 calc R U P E 2
H9BM H 1.037821 0.857733 0.327803 0.251 Uiso 0.123(5) 1 calc R U P E 2
C9B6 C 1.023(5) 0.769(3) 0.291(3) 0.155(8) Uani 0.123(5) 1 d D . P E 2
H9BN H 1.028810 0.753844 0.313730 0.233 Uiso 0.123(5) 1 calc R U P E 2
H9BO H 1.002303 0.755859 0.276294 0.233 Uiso 0.123(5) 1 calc R U P E 2
H9BP H 1.046161 0.768968 0.278113 0.233 Uiso 0.123(5) 1 calc R U P E 2
Pd10 Pd 0.74054(4) 0.35169(4) 0.35641(3) 0.1107(4) Uani 1 1 d D . . . .
N1C1 N 0.7181(5) 0.2951(5) 0.3653(6) 0.124(6) Uani 0.73(2) 1 d D . P F 1
N1C2 N 0.7831(6) 0.3215(8) 0.3343(8) 0.121(6) Uani 0.73(2) 1 d D . P F 1
C1C1 C 0.7260(7) 0.2849(8) 0.4046(6) 0.136(9) Uani 0.73(2) 1 d D . P F 1
H1CA H 0.712650 0.303915 0.418893 0.205 Uiso 0.73(2) 1 calc R U P F 1
H1CB H 0.717020 0.257745 0.408737 0.205 Uiso 0.73(2) 1 calc R U P F 1
H1CC H 0.753534 0.286505 0.411757 0.205 Uiso 0.73(2) 1 calc R U P F 1
C1C2 C 0.6751(5) 0.2928(8) 0.3550(8) 0.145(10) Uani 0.73(2) 1 d D . P F 1
H1CD H 0.669418 0.299342 0.329393 0.217 Uiso 0.73(2) 1 calc R U P F 1
H1CE H 0.666136 0.265643 0.359384 0.217 Uiso 0.73(2) 1 calc R U P F 1
H1CF H 0.662144 0.311867 0.369520 0.217 Uiso 0.73(2) 1 calc R U P F 1
C1C3 C 0.7372(7) 0.2679(8) 0.3405(7) 0.131(10) Uani 0.73(2) 1 d D . P F 1
H1CG H 0.734164 0.239692 0.347816 0.157 Uiso 0.73(2) 1 calc R U P F 1
H1CH H 0.725200 0.271074 0.315529 0.157 Uiso 0.73(2) 1 calc R U P F 1
C1C4 C 0.7789(7) 0.2781(9) 0.3423(11) 0.127(8) Uani 0.73(2) 1 d D . P F 1
H1CI H 0.791546 0.271994 0.366556 0.152 Uiso 0.73(2) 1 calc R U P F 1
H1CJ H 0.791194 0.261895 0.324486 0.152 Uiso 0.73(2) 1 calc R U P F 1
C1C5 C 0.7802(9) 0.3302(7) 0.2949(7) 0.110(7) Uani 0.73(2) 1 d D . P F 1
H1CK H 0.783218 0.358969 0.291169 0.165 Uiso 0.73(2) 1 calc R U P F 1
H1CL H 0.800367 0.315699 0.284008 0.165 Uiso 0.73(2) 1 calc R U P F 1
H1CM H 0.755226 0.321521 0.283649 0.165 Uiso 0.73(2) 1 calc R U P F 1
C1C6 C 0.8220(11) 0.3359(16) 0.3501(14) 0.148(10) Uani 0.73(2) 1 d D . P F 1
H1CN H 0.824966 0.330736 0.376123 0.222 Uiso 0.73(2) 1 calc R U P F 1
H1CO H 0.841861 0.321676 0.338738 0.222 Uiso 0.73(2) 1 calc R U P F 1
H1CP H 0.824185 0.364713 0.345842 0.222 Uiso 0.73(2) 1 calc R U P F 1
N1D1 N 0.7108(12) 0.2995(9) 0.3433(13) 0.124(6) Uani 0.27(2) 1 d D . P F 2
N1D2 N 0.7857(16) 0.331(2) 0.331(2) 0.121(6) Uani 0.27(2) 1 d D . P F 2
C1D1 C 0.708(2) 0.278(2) 0.3788(17) 0.136(9) Uani 0.27(2) 1 d D . P F 2
H1DA H 0.690487 0.292770 0.392882 0.205 Uiso 0.27(2) 1 calc R U P F 2
H1DB H 0.698331 0.250926 0.374142 0.205 Uiso 0.27(2) 1 calc R U P F 2
H1DC H 0.733297 0.276902 0.392347 0.205 Uiso 0.27(2) 1 calc R U P F 2
C1D2 C 0.6720(14) 0.300(2) 0.3216(19) 0.145(10) Uani 0.27(2) 1 d D . P F 2
H1DD H 0.653988 0.315120 0.334869 0.217 Uiso 0.27(2) 1 calc R U P F 2
H1DE H 0.674221 0.313356 0.298399 0.217 Uiso 0.27(2) 1 calc R U P F 2
H1DF H 0.662831 0.272811 0.317446 0.217 Uiso 0.27(2) 1 calc R U P F 2
C1D3 C 0.7376(17) 0.277(2) 0.3223(17) 0.131(10) Uani 0.27(2) 1 d D . P F 2
H1DG H 0.734193 0.247551 0.326328 0.157 Uiso 0.27(2) 1 calc R U P F 2
H1DH H 0.731189 0.281893 0.296291 0.157 Uiso 0.27(2) 1 calc R U P F 2
C1D4 C 0.7784(15) 0.287(3) 0.333(3) 0.127(8) Uani 0.27(2) 1 d D . P F 2
H1DI H 0.786025 0.277624 0.357382 0.152 Uiso 0.27(2) 1 calc R U P F 2
H1DJ H 0.794496 0.273614 0.316241 0.152 Uiso 0.27(2) 1 calc R U P F 2
C1D5 C 0.778(3) 0.3494(19) 0.295(2) 0.110(7) Uani 0.27(2) 1 d D . P F 2
H1DK H 0.783385 0.378097 0.296375 0.165 Uiso 0.27(2) 1 calc R U P F 2
H1DL H 0.793980 0.336719 0.278254 0.165 Uiso 0.27(2) 1 calc R U P F 2
H1DM H 0.750911 0.345386 0.286101 0.165 Uiso 0.27(2) 1 calc R U P F 2
C1D6 C 0.826(3) 0.340(4) 0.345(4) 0.148(10) Uani 0.27(2) 1 d D . P F 2
H1DN H 0.830755 0.369128 0.343945 0.222 Uiso 0.27(2) 1 calc R U P F 2
H1DO H 0.831464 0.331058 0.370011 0.222 Uiso 0.27(2) 1 calc R U P F 2
H1DP H 0.843631 0.326412 0.330054 0.222 Uiso 0.27(2) 1 calc R U P F 2
Pd11 Pd 0.54405(3) 0.56008(3) 0.26872(2) 0.0706(3) Uani 1 1 d . . . . .
Pd1G Pd 0.50686(3) 0.76625(4) 0.67140(3) 0.1033(4) Uani 1 1 d D . . . .
N1G1 N 0.4596(3) 0.7469(4) 0.6950(4) 0.135(4) Uani 1 1 d D U . . .
N1G2 N 0.5103(4) 0.8107(4) 0.7083(4) 0.143(5) Uani 1 1 d D U . . .
C1G1 C 0.4254(5) 0.7404(7) 0.6693(5) 0.185(8) Uani 1 1 d D U . . .
H1GA H 0.430126 0.718383 0.652974 0.277 Uiso 1 1 calc R U . . .
H1GB H 0.403604 0.733621 0.682558 0.277 Uiso 1 1 calc R U . . .
H1GC H 0.419637 0.764832 0.655276 0.277 Uiso 1 1 calc R U . . .
C1G2 C 0.4697(6) 0.7110(6) 0.7159(6) 0.203(10) Uani 1 1 d D U . . .
H1GD H 0.476940 0.689787 0.699729 0.304 Uiso 1 1 calc R U . . .
H1GE H 0.491233 0.716772 0.733893 0.304 Uiso 1 1 calc R U . . .
H1GF H 0.447764 0.702184 0.727994 0.304 Uiso 1 1 calc R U . . .
C1G3 C 0.4486(6) 0.7797(6) 0.7171(6) 0.188(8) Uani 1 1 d D U . . .
H1GG H 0.434533 0.768687 0.736533 0.226 Uiso 1 1 calc R U . . .
H1GH H 0.430745 0.797220 0.702027 0.226 Uiso 1 1 calc R U . . .
C1G4 C 0.4799(5) 0.8040(6) 0.7333(5) 0.178(7) Uani 1 1 d D U . . .
H1GI H 0.491456 0.790665 0.755503 0.214 Uiso 1 1 calc R U . . .
H1GJ H 0.469852 0.830214 0.740285 0.214 Uiso 1 1 calc R U . . .
C1G5 C 0.5041(6) 0.8505(5) 0.6910(5) 0.169(7) Uani 1 1 d D U . . .
H1GK H 0.480044 0.850246 0.675167 0.253 Uiso 1 1 calc R U . . .
H1GL H 0.502750 0.871025 0.709580 0.253 Uiso 1 1 calc R U . . .
H1GM H 0.525221 0.856595 0.676713 0.253 Uiso 1 1 calc R U . . .
C1G6 C 0.5466(5) 0.8117(7) 0.7319(5) 0.175(8) Uani 1 1 d D U . . .
H1GN H 0.551090 0.785626 0.743547 0.262 Uiso 1 1 calc R U . . .
H1GO H 0.567617 0.817932 0.717552 0.262 Uiso 1 1 calc R U . . .
H1GP H 0.545147 0.832362 0.750419 0.262 Uiso 1 1 calc R U . . .
C1CL C 0.7516(5) 0.6819(6) 0.4996(5) 0.132(6) Uani 1 1 d . . . . .
Cl1 Cl 0.76185(11) 0.64777(15) 0.53522(14) 0.1361(16) Uani 1 1 d . . . . .
Cl2 Cl 0.70973(13) 0.71203(15) 0.50526(11) 0.1300(15) Uani 1 1 d . . . . .
Cl3 Cl 0.78946(14) 0.71804(15) 0.49718(12) 0.1360(16) Uani 1 1 d . . . . .
Cl4 Cl 0.74407(12) 0.65299(15) 0.45892(15) 0.1406(17) Uani 1 1 d . . . . .
O1 O 0.58073(19) 0.6586(2) 0.50990(17) 0.0615(18) Uani 1 1 d . . . . .
O2 O 0.65013(19) 0.5610(2) 0.43444(17) 0.0665(19) Uani 1 1 d . . . . .
O3 O 0.71960(18) 0.52257(19) 0.59447(17) 0.0561(17) Uani 1 1 d . . . . .
O4 O 0.6238(3) 0.6217(3) 0.4686(2) 0.101(3) Uani 1 1 d . . . . .
O5 O 0.72065(17) 0.5355(2) 0.52407(16) 0.0563(17) Uani 1 1 d . . . . .
O6 O 0.65376(19) 0.6241(2) 0.59641(18) 0.0621(18) Uani 1 1 d . . . . .
O7 O 0.6243(2) 0.5015(2) 0.6158(2) 0.070(2) Uani 1 1 d . . . . .
O8 O 0.5272(2) 0.5996(3) 0.5611(2) 0.083(2) Uani 1 1 d . . . . .
O9 O 0.6138(3) 0.4655(2) 0.4457(2) 0.084(2) Uani 1 1 d . . . . .
O10 O 0.5598(3) 0.5342(3) 0.5920(2) 0.108(3) Uani 1 1 d . . . . .
O11 O 0.5284(2) 0.5395(3) 0.4661(2) 0.087(2) Uani 1 1 d . . . . .
O12 O 0.6278(2) 0.4523(2) 0.5162(2) 0.075(2) Uani 1 1 d . . . . .
O13 O 0.6834(2) 0.7867(2) 0.60412(19) 0.070(2) Uani 1 1 d . . . . .
O14 O 0.77838(18) 0.6832(2) 0.66445(17) 0.0578(17) Uani 1 1 d . . . . .
O15 O 0.8434(2) 0.8473(3) 0.56570(19) 0.076(2) Uani 1 1 d . . . . .
O16 O 0.7269(2) 0.7234(3) 0.6234(3) 0.104(3) Uani 1 1 d . . . . .
O17 O 0.86041(19) 0.7367(2) 0.61056(19) 0.070(2) Uani 1 1 d . . . . .
O18 O 0.7705(2) 0.8321(2) 0.55594(19) 0.072(2) Uani 1 1 d . . . . .
O19 O 0.83669(19) 0.7345(2) 0.73137(18) 0.0615(18) Uani 1 1 d . . . . .
O20 O 0.8804(2) 0.8522(2) 0.66358(19) 0.074(2) Uani 1 1 d . . . . .
O21 O 0.7006(2) 0.8769(3) 0.6555(2) 0.085(2) Uani 1 1 d . . . . .
O22 O 0.8630(2) 0.8030(2) 0.7127(2) 0.075(2) Uani 1 1 d . . . . .
O23 O 0.7721(3) 0.8998(3) 0.6617(3) 0.099(3) Uani 1 1 d . . . . .
O24 O 0.7310(2) 0.7867(2) 0.7256(2) 0.077(2) Uani 1 1 d . . . . .
O25 O 0.87190(19) 0.5805(2) 0.56689(18) 0.0666(19) Uani 1 1 d . . . . .
O26 O 0.9148(2) 0.6982(2) 0.49338(18) 0.070(2) Uani 1 1 d . . . . .
O27 O 0.8109(2) 0.5374(3) 0.40521(19) 0.075(2) Uani 1 1 d . . . . .
O28 O 0.8882(3) 0.6444(3) 0.5325(2) 0.109(3) Uani 1 1 d . . . . .
O29 O 0.8509(2) 0.6505(2) 0.4064(2) 0.074(2) Uani 1 1 d . . . . .
O30 O 0.80703(18) 0.5444(2) 0.47645(17) 0.0631(19) Uani 1 1 d . . . . .
O31 O 0.9155(2) 0.5458(3) 0.3893(2) 0.084(2) Uani 1 1 d . . . . .
O32 O 0.9897(2) 0.6655(2) 0.4512(2) 0.078(2) Uani 1 1 d . . . . .
O33 O 0.9294(2) 0.5062(2) 0.5601(2) 0.081(2) Uani 1 1 d . . . . .
O34 O 0.9611(3) 0.6003(3) 0.4166(2) 0.098(3) Uani 1 1 d . . . . .
O35 O 0.9991(3) 0.6003(3) 0.5423(2) 0.084(2) Uani 1 1 d . . . . .
O36 O 0.9194(2) 0.4957(3) 0.4899(2) 0.082(2) Uani 1 1 d . . . . .
O37 O 0.8011(2) 0.8072(3) 0.4078(2) 0.079(2) Uani 1 1 d . . . . .
O38 O 0.7264(2) 0.6905(3) 0.3404(2) 0.079(2) Uani 1 1 d . . . . .
O39 O 0.6343(2) 0.8317(3) 0.44722(19) 0.072(2) Uani 1 1 d . . . . .
O40 O 0.7080(2) 0.8285(2) 0.45816(19) 0.071(2) Uani 1 1 d . . . . .
O41 O 0.7676(3) 0.7420(4) 0.3807(3) 0.129(4) Uani 1 1 d . . . . .
O42 O 0.6364(2) 0.7216(2) 0.39846(19) 0.073(2) Uani 1 1 d . . . . .
O43 O 0.6567(2) 0.7311(2) 0.28039(17) 0.0631(18) Uani 1 1 d . . . . .
O44 O 0.6174(2) 0.7928(2) 0.2994(2) 0.077(2) Uani 1 1 d . . . . .
O45 O 0.6909(2) 0.8984(2) 0.35836(18) 0.0686(19) Uani 1 1 d . . . . .
O46 O 0.7512(2) 0.8037(3) 0.2856(2) 0.084(2) Uani 1 1 d . . . . .
O47 O 0.5935(2) 0.8310(2) 0.35266(17) 0.0637(18) Uani 1 1 d . . . . .
O48 O 0.7669(2) 0.8921(2) 0.36040(19) 0.074(2) Uani 1 1 d . . . . .
N1 N 0.4669(3) 0.7179(3) 0.4383(2) 0.068(2) Uani 1 1 d . . . . .
N2 N 0.5821(3) 0.5485(3) 0.3118(2) 0.072(3) Uani 1 1 d . . . . .
N3 N 0.7927(3) 0.4019(3) 0.6405(3) 0.071(3) Uani 1 1 d . . . . .
N4 N 0.6699(3) 0.5406(3) 0.7425(2) 0.071(3) Uani 1 1 d . . . . .
N5 N 0.5023(3) 0.7206(4) 0.6353(3) 0.092(3) Uani 1 1 d . . . . .
N6 N 0.6971(4) 0.3797(4) 0.3762(4) 0.109(4) Uani 1 1 d . . . . .
N7 N 0.5535(3) 0.7838(3) 0.6480(3) 0.086(3) Uani 1 1 d . . . . .
N8 N 0.7215(3) 0.6013(3) 0.7573(2) 0.068(2) Uani 1 1 d . . . . .
N9 N 0.8667(5) 0.9813(4) 0.5136(3) 0.107(4) Uani 1 1 d . . . . .
N10 N 0.9328(3) 0.6249(3) 0.7445(2) 0.068(2) Uani 1 1 d . . . . .
N11 N 1.0094(3) 0.8238(4) 0.6255(3) 0.085(3) Uani 1 1 d . . . . .
N12 N 0.6216(4) 0.9713(3) 0.5760(3) 0.097(3) Uani 1 1 d . . . . .
N13 N 0.9413(3) 0.5710(3) 0.6896(3) 0.074(3) Uani 1 1 d . . . . .
N14 N 1.0126(3) 0.7760(4) 0.5670(3) 0.087(3) Uani 1 1 d . . . . .
N15 N 0.7653(4) 0.4055(4) 0.3558(3) 0.103(4) Uani 1 1 d . . . . .
N16 N 0.8605(3) 0.5713(4) 0.2627(3) 0.088(3) Uani 1 1 d . . . . .
N17 N 0.9931(3) 0.7915(3) 0.3802(3) 0.081(3) Uani 1 1 d . . . . .
N18 N 0.8654(3) 0.3972(3) 0.6231(3) 0.086(3) Uani 1 1 d . . . . .
N19 N 0.9297(3) 0.8412(3) 0.3694(4) 0.090(3) Uani 1 1 d . . . . .
N20 N 0.7982(4) 0.6214(4) 0.2475(3) 0.102(4) Uani 1 1 d . . . . .
N21 N 0.5933(3) 0.9578(4) 0.5048(3) 0.089(3) Uani 1 1 d . . . . .
N22 N 0.5779(3) 0.6077(3) 0.2616(2) 0.068(2) Uani 1 1 d . . . . .
N23 N 0.4705(2) 0.7750(3) 0.3864(2) 0.064(2) Uani 1 1 d . . . . .
N24 N 0.8364(4) 0.9908(4) 0.4429(3) 0.098(4) Uani 1 1 d . . . . .
N27 N 1.0098(3) 0.6028(4) 0.7805(3) 0.092(3) Uani 1 1 d . . . . .
N28 N 1.0191(4) 0.5481(4) 0.7256(4) 0.105(4) Uani 1 1 d . . . . .
N31 N 0.6124(4) 1.0600(4) 0.5665(5) 0.135(5) Uani 1 1 d . . . . .
N32 N 0.5777(4) 1.0466(4) 0.4953(4) 0.120(4) Uani 1 1 d . . . . .
N39 N 0.5040(3) 0.5742(3) 0.2267(2) 0.072(3) Uani 1 1 d . . . . .
N40 N 0.5117(3) 0.5113(3) 0.2759(2) 0.075(3) Uani 1 1 d . . . . .
C1 C 0.4712(3) 0.7382(3) 0.4696(3) 0.070(3) Uani 1 1 d . . . . .
H1 H 0.453854 0.759201 0.473381 0.084 Uiso 1 1 calc R U . . .
C2 C 0.5005(3) 0.7294(4) 0.4968(3) 0.072(3) Uani 1 1 d . . . . .
H2 H 0.501731 0.742707 0.519349 0.087 Uiso 1 1 calc R U . . .
C3 C 0.5277(3) 0.7007(3) 0.4901(3) 0.066(3) Uani 1 1 d . . . . .
C4 C 0.5235(3) 0.6814(4) 0.4566(3) 0.073(3) Uani 1 1 d . . . . .
H4 H 0.541642 0.662013 0.450801 0.087 Uiso 1 1 calc R U . . .
C5 C 0.4933(3) 0.6905(4) 0.4325(3) 0.077(3) Uani 1 1 d . . . . .
H5 H 0.490800 0.676581 0.410134 0.092 Uiso 1 1 calc R U . . .
C6 C 0.5762(3) 0.5686(4) 0.3423(3) 0.074(3) Uani 1 1 d . . . . .
H6 H 0.553176 0.583347 0.343122 0.089 Uiso 1 1 calc R U . . .
C7 C 0.6362(3) 0.5468(4) 0.3726(3) 0.067(3) Uani 1 1 d . . . . .
C8 C 0.6030(3) 0.5683(4) 0.3724(3) 0.075(3) Uani 1 1 d . . . . .
H8 H 0.598246 0.583175 0.393163 0.090 Uiso 1 1 calc R U . . .
C9 C 0.6148(4) 0.5274(4) 0.3119(3) 0.076(3) Uani 1 1 d . . . . .
H9 H 0.619573 0.513644 0.290528 0.091 Uiso 1 1 calc R U . . .
C10 C 0.6414(3) 0.5249(4) 0.3414(3) 0.073(3) Uani 1 1 d . . . . .
H10 H 0.663265 0.508359 0.340726 0.088 Uiso 1 1 calc R U . . .
C11 C 0.7713(3) 0.4127(4) 0.6091(4) 0.080(3) Uani 1 1 d . . . . .
H11 H 0.769841 0.394386 0.589501 0.096 Uiso 1 1 calc R U . . .
C12 C 0.7522(3) 0.4479(3) 0.6042(3) 0.072(3) Uani 1 1 d . . . . .
H12 H 0.736881 0.453281 0.582260 0.086 Uiso 1 1 calc R U . . .
C13 C 0.7557(3) 0.4763(3) 0.6324(3) 0.058(3) Uani 1 1 d . . . . .
C14 C 0.7772(3) 0.4646(4) 0.6638(3) 0.067(3) Uani 1 1 d . . . . .
H14 H 0.779348 0.482182 0.683952 0.081 Uiso 1 1 calc R U . . .
C15 C 0.7950(3) 0.4293(4) 0.6664(3) 0.073(3) Uani 1 1 d . . . . .
H15 H 0.810320 0.423418 0.688224 0.087 Uiso 1 1 calc R U . . .
C16 C 0.5599(3) 0.6922(3) 0.5175(3) 0.060(3) Uani 1 1 d . . . . .
C17 C 0.5754(3) 0.7099(4) 0.5472(3) 0.073(3) Uani 1 1 d . . . . .
H17 H 0.566372 0.733123 0.558264 0.088 Uiso 1 1 calc R U . . .
C18 C 0.6085(3) 0.6867(4) 0.5593(3) 0.074(3) Uani 1 1 d . . . . .
H18 H 0.625783 0.691928 0.580006 0.089 Uiso 1 1 calc R U . . .
C19 C 0.6106(3) 0.6563(4) 0.5361(3) 0.063(3) Uani 1 1 d . . . . .
C20 C 0.6645(4) 0.5461(4) 0.4038(3) 0.077(3) Uani 1 1 d . . . . .
C21 C 0.7021(3) 0.5379(4) 0.4109(3) 0.076(3) Uani 1 1 d . . . . .
H21 H 0.718356 0.526901 0.394560 0.091 Uiso 1 1 calc R U . . .
C22 C 0.7127(3) 0.5487(4) 0.4469(3) 0.069(3) Uani 1 1 d . . . . .
H22 H 0.737584 0.546798 0.459334 0.083 Uiso 1 1 calc R U . . .
C23 C 0.6807(3) 0.5626(3) 0.4608(3) 0.063(3) Uani 1 1 d . . . . .
C24 C 0.7383(3) 0.5153(3) 0.6274(3) 0.056(3) Uani 1 1 d . . . . .
C25 C 0.7381(3) 0.5473(4) 0.6487(3) 0.064(3) Uani 1 1 d . . . . .
H25 H 0.749263 0.549595 0.672922 0.077 Uiso 1 1 calc R U . . .
C26 C 0.7177(3) 0.5776(4) 0.6276(3) 0.068(3) Uani 1 1 d . . . . .
H26 H 0.712369 0.603935 0.635176 0.082 Uiso 1 1 calc R U . . .
C27 C 0.7073(3) 0.5613(3) 0.5947(3) 0.055(3) Uani 1 1 d . . . . .
C28 C 0.6378(3) 0.6234(3) 0.5335(3) 0.061(3) Uani 1 1 d . . . . .
C29 C 0.6446(3) 0.6081(3) 0.5001(3) 0.063(3) Uani 1 1 d . . . . .
C30 C 0.6724(3) 0.5773(3) 0.4963(3) 0.060(3) Uani 1 1 d . . . . .
C31 C 0.6922(3) 0.5622(3) 0.5274(3) 0.051(2) Uani 1 1 d . . . . .
C32 C 0.6854(3) 0.5768(3) 0.5619(3) 0.053(2) Uani 1 1 d . . . . .
C33 C 0.6594(3) 0.6079(3) 0.5638(3) 0.060(3) Uani 1 1 d . . . . .
C34 C 0.6227(4) 0.6060(4) 0.6129(3) 0.091(4) Uani 1 1 d . . . . .
H34A H 0.598566 0.611463 0.598194 0.137 Uiso 1 1 calc R U . . .
H34B H 0.621641 0.617135 0.637080 0.137 Uiso 1 1 calc R U . . .
H34C H 0.626656 0.576986 0.614681 0.137 Uiso 1 1 calc R U . . .
C35 C 0.7069(3) 0.4944(3) 0.5173(3) 0.073(3) Uani 1 1 d . . . . .
H35A H 0.687014 0.494353 0.496878 0.109 Uiso 1 1 calc R U . . .
H35B H 0.696256 0.484157 0.538765 0.109 Uiso 1 1 calc R U . . .
H35C H 0.728125 0.477381 0.511715 0.109 Uiso 1 1 calc R U . . .
C36 C 0.6369(6) 0.6570(6) 0.4542(5) 0.176(11) Uani 1 1 d . . . . .
H36A H 0.640940 0.677201 0.473261 0.212 Uiso 1 1 calc R U . . .
H36B H 0.617861 0.666844 0.435207 0.212 Uiso 1 1 calc R U . . .
H36C H 0.660971 0.651893 0.444019 0.212 Uiso 1 1 calc R U . . .
C37 C 0.6901(3) 0.5076(4) 0.7348(3) 0.071(3) Uani 1 1 d . . . . .
H37 H 0.709342 0.498127 0.752384 0.086 Uiso 1 1 calc R U . . .
C38 C 0.6839(3) 0.4870(4) 0.7022(3) 0.072(3) Uani 1 1 d . . . . .
H38 H 0.698570 0.464081 0.697662 0.087 Uiso 1 1 calc R U . . .
C39 C 0.6544(3) 0.5015(4) 0.6756(3) 0.064(3) Uani 1 1 d . . . . .
C40 C 0.6342(3) 0.5332(4) 0.6855(3) 0.075(3) Uani 1 1 d . . . . .
H40 H 0.613640 0.542253 0.669097 0.090 Uiso 1 1 calc R U . . .
C41 C 0.6412(3) 0.5527(4) 0.7168(3) 0.071(3) Uani 1 1 d . . . . .
H41 H 0.626139 0.575324 0.721435 0.085 Uiso 1 1 calc R U . . .
C42 C 0.5250(4) 0.6878(5) 0.6397(4) 0.092(4) Uani 1 1 d . . . . .
H42 H 0.542292 0.685715 0.660863 0.110 Uiso 1 1 calc R U . . .
C43 C 0.5238(4) 0.6577(4) 0.6148(4) 0.088(4) Uani 1 1 d . . . . .
H43 H 0.539838 0.634963 0.619253 0.106 Uiso 1 1 calc R U . . .
C44 C 0.5000(3) 0.6598(4) 0.5835(4) 0.075(3) Uani 1 1 d . . . . .
C45 C 0.4784(4) 0.6938(5) 0.5789(4) 0.095(4) Uani 1 1 d . . . . .
H45 H 0.461687 0.696528 0.557431 0.114 Uiso 1 1 calc R U . . .
C46 C 0.4797(3) 0.7242(5) 0.6036(4) 0.092(4) Uani 1 1 d . . . . .
H46 H 0.464938 0.747726 0.598719 0.110 Uiso 1 1 calc R U . . .
C47 C 0.6675(5) 0.3918(5) 0.3533(4) 0.108(5) Uani 1 1 d . . . . .
H47 H 0.666717 0.383669 0.328803 0.130 Uiso 1 1 calc R U . . .
C48 C 0.6385(5) 0.4149(5) 0.3630(4) 0.107(5) Uani 1 1 d . . . . .
H48 H 0.617670 0.422328 0.346124 0.129 Uiso 1 1 calc R U . . .
C49 C 0.6407(5) 0.4278(4) 0.4001(4) 0.095(4) Uani 1 1 d . . . . .
C50 C 0.6716(5) 0.4171(5) 0.4224(4) 0.100(4) Uani 1 1 d . . . . .
H50 H 0.673810 0.426289 0.446605 0.120 Uiso 1 1 calc R U . . .
C51 C 0.6995(5) 0.3936(5) 0.4114(4) 0.117(5) Uani 1 1 d . . . . .
H51 H 0.720840 0.386717 0.427829 0.140 Uiso 1 1 calc R U . . .
C52 C 0.6488(3) 0.4819(4) 0.6415(3) 0.071(3) Uani 1 1 d . . . . .
C53 C 0.6615(3) 0.4486(4) 0.6264(3) 0.074(3) Uani 1 1 d . . . . .
H53 H 0.678509 0.429467 0.638025 0.089 Uiso 1 1 calc R U . . .
C54 C 0.6453(3) 0.4468(4) 0.5905(3) 0.068(3) Uani 1 1 d . . . . .
H54 H 0.649790 0.426852 0.573263 0.082 Uiso 1 1 calc R U . . .
C55 C 0.6221(3) 0.4787(4) 0.5851(3) 0.072(3) Uani 1 1 d . . . . .
C56 C 0.4994(4) 0.6300(4) 0.5580(4) 0.083(4) Uani 1 1 d . . . . .
C57 C 0.4749(3) 0.6226(4) 0.5276(4) 0.087(4) Uani 1 1 d . . . . .
H57 H 0.453143 0.637994 0.519160 0.104 Uiso 1 1 calc R U . . .
C58 C 0.4889(3) 0.5867(4) 0.5108(3) 0.080(3) Uani 1 1 d . . . . .
H58 H 0.478353 0.574614 0.488984 0.096 Uiso 1 1 calc R U . . .
C59 C 0.5198(4) 0.5738(4) 0.5325(3) 0.076(3) Uani 1 1 d . . . . .
C60 C 0.6084(5) 0.4503(4) 0.4114(4) 0.098(4) Uani 1 1 d . . . . .
C61 C 0.5712(6) 0.4553(5) 0.3986(5) 0.120(6) Uani 1 1 d . . . . .
H61 H 0.559613 0.447299 0.375610 0.144 Uiso 1 1 calc R U . . .
C62 C 0.5534(4) 0.4741(5) 0.4249(4) 0.102(5) Uani 1 1 d . . . . .
H62 H 0.527348 0.482056 0.423229 0.123 Uiso 1 1 calc R U . . .
C63 C 0.5789(4) 0.4793(4) 0.4533(3) 0.084(4) Uani 1 1 d . . . . .
C64 C 0.5976(3) 0.4944(4) 0.5549(3) 0.070(3) Uani 1 1 d . . . . .
C65 C 0.5683(3) 0.5224(4) 0.5587(3) 0.079(3) Uani 1 1 d . . . . .
C66 C 0.5474(3) 0.5405(4) 0.5290(3) 0.072(3) Uani 1 1 d . . . . .
C67 C 0.5514(4) 0.5258(4) 0.4948(3) 0.077(3) Uani 1 1 d . . . . .
C68 C 0.5780(3) 0.4956(4) 0.4890(3) 0.075(3) Uani 1 1 d . . . . .
C70 C 0.6007(3) 0.4803(4) 0.5199(3) 0.068(3) Uani 1 1 d . . . . .
C71 C 0.5426(4) 0.5008(7) 0.6129(4) 0.142(8) Uani 1 1 d . . . . .
H71A H 0.530839 0.480880 0.596001 0.213 Uiso 1 1 calc R U . . .
H71B H 0.523218 0.511983 0.627076 0.213 Uiso 1 1 calc R U . . .
H71C H 0.562758 0.488098 0.629067 0.213 Uiso 1 1 calc R U . . .
C72 C 0.6130(4) 0.4122(4) 0.5089(3) 0.088(4) Uani 1 1 d . . . . .
H72A H 0.598654 0.411598 0.485034 0.132 Uiso 1 1 calc R U . . .
H72B H 0.596157 0.404863 0.527191 0.132 Uiso 1 1 calc R U . . .
H72C H 0.634285 0.393231 0.509668 0.132 Uiso 1 1 calc R U . . .
C73 C 0.5457(5) 0.5710(5) 0.4477(4) 0.119(5) Uani 1 1 d . . . . .
H73A H 0.568266 0.560711 0.437324 0.178 Uiso 1 1 calc R U . . .
H73B H 0.553449 0.592563 0.464735 0.178 Uiso 1 1 calc R U . . .
H73C H 0.527450 0.581469 0.428396 0.178 Uiso 1 1 calc R U . . .
C74 C 0.5517(4) 0.8061(4) 0.6182(4) 0.088(4) Uani 1 1 d . . . . .
H74 H 0.527744 0.817678 0.610012 0.106 Uiso 1 1 calc R U . . .
C75 C 0.5815(4) 0.8138(4) 0.5984(4) 0.089(4) Uani 1 1 d . . . . .
H75 H 0.578473 0.831140 0.578116 0.106 Uiso 1 1 calc R U . . .
C76 C 0.6167(3) 0.7952(4) 0.6088(3) 0.078(3) Uani 1 1 d . . . . .
C77 C 0.6194(4) 0.7716(4) 0.6405(3) 0.091(4) Uani 1 1 d . . . . .
H77 H 0.642715 0.758885 0.649038 0.109 Uiso 1 1 calc R U . . .
C78 C 0.5886(4) 0.7676(5) 0.6579(4) 0.100(4) Uani 1 1 d . . . . .
H78 H 0.591166 0.752037 0.679343 0.120 Uiso 1 1 calc R U . . .
C79 C 0.7092(3) 0.6307(4) 0.7351(3) 0.078(3) Uani 1 1 d . . . . .
H79 H 0.684061 0.640731 0.736286 0.093 Uiso 1 1 calc R U . . .
C80 C 0.7310(3) 0.6473(4) 0.7106(3) 0.071(3) Uani 1 1 d . . . . .
H80 H 0.721159 0.668540 0.695448 0.086 Uiso 1 1 calc R U . . .
C81 C 0.7682(3) 0.6327(3) 0.7079(3) 0.063(3) Uani 1 1 d . . . . .
C82 C 0.7804(3) 0.6013(3) 0.7312(3) 0.065(3) Uani 1 1 d . . . . .
H82 H 0.804983 0.589886 0.730599 0.078 Uiso 1 1 calc R U . . .
C83 C 0.7562(4) 0.5874(3) 0.7548(3) 0.068(3) Uani 1 1 d . . . . .
H83 H 0.765062 0.566302 0.770592 0.081 Uiso 1 1 calc R U . . .
C84 C 0.8988(5) 0.9592(6) 0.5114(4) 0.099(5) Uani 1 1 d . . . . .
H84 H 0.919150 0.970733 0.500047 0.119 Uiso 1 1 calc R U . . .
C85 C 0.9029(4) 0.9218(5) 0.5245(4) 0.099(4) Uani 1 1 d . . . . .
H85 H 0.925908 0.907497 0.522380 0.119 Uiso 1 1 calc R U . . .
C86 C 0.8733(4) 0.9039(4) 0.5414(3) 0.082(4) Uani 1 1 d . . . . .
C87 C 0.8427(4) 0.9286(5) 0.5466(3) 0.088(4) Uani 1 1 d . . . . .
H87 H 0.823231 0.919632 0.560475 0.105 Uiso 1 1 calc R U . . .
C88 C 0.8408(5) 0.9657(5) 0.5319(3) 0.104(5) Uani 1 1 d . . . . .
H88 H 0.818970 0.981446 0.535030 0.125 Uiso 1 1 calc R U . . .
C89 C 0.6483(3) 0.8004(4) 0.5878(3) 0.073(3) Uani 1 1 d . . . . .
C90 C 0.6532(4) 0.8115(4) 0.5546(4) 0.083(4) Uani 1 1 d . . . . .
H90 H 0.633683 0.821175 0.537361 0.100 Uiso 1 1 calc R U . . .
C91 C 0.6912(4) 0.8067(4) 0.5489(3) 0.079(3) Uani 1 1 d . . . . .
H91 H 0.702633 0.813761 0.527854 0.095 Uiso 1 1 calc R U . . .
C92 C 0.7090(3) 0.7899(4) 0.5794(3) 0.072(3) Uani 1 1 d . . . . .
C93 C 0.7919(3) 0.6496(3) 0.6816(3) 0.057(3) Uani 1 1 d . . . . .
C94 C 0.8243(3) 0.6373(4) 0.6699(3) 0.072(3) Uani 1 1 d . . . . .
H94 H 0.839138 0.614576 0.677757 0.086 Uiso 1 1 calc R U . . .
C95 C 0.8322(3) 0.6658(4) 0.6428(3) 0.073(3) Uani 1 1 d . . . . .
H95 H 0.853540 0.665631 0.629105 0.087 Uiso 1 1 calc R U . . .
C96 C 0.8029(3) 0.6934(3) 0.6403(3) 0.061(3) Uani 1 1 d . . . . .
C97 C 0.8756(4) 0.8624(4) 0.5516(3) 0.080(4) Uani 1 1 d . . . . .
C98 C 0.9001(4) 0.8317(5) 0.5485(3) 0.087(4) Uani 1 1 d . . . . .
H98 H 0.924270 0.833223 0.539354 0.104 Uiso 1 1 calc R U . . .
C99 C 0.8830(4) 0.7967(4) 0.5616(3) 0.088(4) Uani 1 1 d . . . . .
H99 H 0.893919 0.770701 0.563226 0.106 Uiso 1 1 calc R U . . .
C100 C 0.8479(3) 0.8074(4) 0.5713(3) 0.070(3) Uani 1 1 d . . . . .
C101 C 0.7489(3) 0.7776(3) 0.5898(3) 0.067(3) Uani 1 1 d . . . . .
C102 C 0.7573(3) 0.7439(4) 0.6098(3) 0.068(3) Uani 1 1 d . . . . .
C103 C 0.7945(3) 0.7297(3) 0.6188(3) 0.060(3) Uani 1 1 d . . . . .
C104 C 0.8230(3) 0.7510(3) 0.6044(3) 0.064(3) Uani 1 1 d . . . . .
C105 C 0.8165(3) 0.7866(3) 0.5846(3) 0.062(3) Uani 1 1 d . . . . .
C106 C 0.7787(3) 0.7987(4) 0.5772(3) 0.067(3) Uani 1 1 d . . . . .
C107 C 0.7145(6) 0.6911(6) 0.6027(7) 0.206(13) Uani 1 1 d . . . . .
H10A H 0.706086 0.700117 0.578173 0.309 Uiso 1 1 calc R U . . .
H10B H 0.693154 0.678335 0.613138 0.309 Uiso 1 1 calc R U . . .
H10C H 0.735428 0.671908 0.602019 0.309 Uiso 1 1 calc R U . . .
C108 C 0.8801(3) 0.7505(4) 0.6440(3) 0.081(4) Uani 1 1 d . . . . .
H10D H 0.906119 0.739619 0.646727 0.121 Uiso 1 1 calc R U . . .
H10E H 0.866462 0.741408 0.664130 0.121 Uiso 1 1 calc R U . . .
H10F H 0.881258 0.779781 0.643998 0.121 Uiso 1 1 calc R U . . .
C109 C 0.7617(4) 0.8670(4) 0.5762(4) 0.087(4) Uani 1 1 d . . . . .
H10G H 0.754545 0.889097 0.559508 0.131 Uiso 1 1 calc R U . . .
H10H H 0.784131 0.874750 0.592402 0.131 Uiso 1 1 calc R U . . .
H10I H 0.740415 0.861061 0.590281 0.131 Uiso 1 1 calc R U . . .
C110 C 0.9034(3) 0.6123(4) 0.7631(3) 0.069(3) Uani 1 1 d . . . . .
H110 H 0.904006 0.586263 0.773419 0.083 Uiso 1 1 calc R U . . .
C111 C 0.8728(3) 0.6373(3) 0.7669(3) 0.069(3) Uani 1 1 d . . . . .
H111 H 0.853046 0.628855 0.780778 0.083 Uiso 1 1 calc R U . . .
C112 C 0.8707(3) 0.6751(3) 0.7504(3) 0.058(3) Uani 1 1 d . . . . .
C113 C 0.9016(3) 0.6877(3) 0.7327(3) 0.063(3) Uani 1 1 d . . . . .
H113 H 0.901489 0.713605 0.722161 0.076 Uiso 1 1 calc R U . . .
C114 C 0.9321(3) 0.6626(4) 0.7305(3) 0.073(3) Uani 1 1 d . . . . .
H114 H 0.953302 0.671662 0.718903 0.088 Uiso 1 1 calc R U . . .
C115 C 0.9880(4) 0.8069(4) 0.6489(3) 0.085(4) Uani 1 1 d . . . . .
H115 H 0.996542 0.782835 0.660698 0.102 Uiso 1 1 calc R U . . .
C116 C 0.9531(4) 0.8237(4) 0.6567(3) 0.074(3) Uani 1 1 d . . . . .
H116 H 0.938680 0.810987 0.673613 0.089 Uiso 1 1 calc R U . . .
C117 C 0.9393(4) 0.8592(4) 0.6396(3) 0.075(3) Uani 1 1 d . . . . .
C118 C 0.9630(4) 0.8770(4) 0.6171(3) 0.088(4) Uani 1 1 d . . . . .
H118 H 0.956044 0.902142 0.606491 0.106 Uiso 1 1 calc R U . . .
C119 C 0.9972(4) 0.8590(4) 0.6096(3) 0.085(4) Uani 1 1 d . . . . .
H119 H 1.012195 0.871470 0.593108 0.102 Uiso 1 1 calc R U . . .
C120 C 0.6582(4) 0.9578(4) 0.5775(4) 0.100(4) Uani 1 1 d . . . . .
H120 H 0.674703 0.967053 0.560597 0.120 Uiso 1 1 calc R U . . .
C121 C 0.6713(4) 0.9301(4) 0.6043(4) 0.096(4) Uani 1 1 d . . . . .
H121 H 0.697087 0.921254 0.605929 0.116 Uiso 1 1 calc R U . . .
C122 C 0.6476(4) 0.9157(5) 0.6281(4) 0.097(4) Uani 1 1 d . . . . .
C123 C 0.6108(4) 0.9292(5) 0.6259(4) 0.113(5) Uani 1 1 d . . . . .
H123 H 0.593836 0.920235 0.642394 0.136 Uiso 1 1 calc R U . . .
C124 C 0.5987(4) 0.9563(5) 0.5990(5) 0.104(5) Uani 1 1 d . . . . .
H124 H 0.572796 0.964568 0.596818 0.125 Uiso 1 1 calc R U . . .
C125 C 0.8383(3) 0.7010(3) 0.7530(3) 0.062(3) Uani 1 1 d . . . . .
C126 C 0.8080(3) 0.7014(4) 0.7733(3) 0.063(3) Uani 1 1 d . . . . .
H126 H 0.801791 0.682065 0.790488 0.075 Uiso 1 1 calc R U . . .
C127 C 0.7881(3) 0.7367(4) 0.7632(3) 0.065(3) Uani 1 1 d . . . . .
H127 H 0.765585 0.745528 0.772767 0.078 Uiso 1 1 calc R U . . .
C128 C 0.8054(4) 0.7557(4) 0.7385(3) 0.068(3) Uani 1 1 d . . . . .
C129 C 0.9028(4) 0.8758(4) 0.6448(3) 0.073(3) Uani 1 1 d . . . . .
C130 C 0.8856(4) 0.9099(4) 0.6355(3) 0.086(4) Uani 1 1 d . . . . .
H130 H 0.895280 0.931496 0.622660 0.103 Uiso 1 1 calc R U . . .
C131 C 0.8502(4) 0.9071(4) 0.6488(3) 0.090(4) Uani 1 1 d . . . . .
H131 H 0.830948 0.927092 0.646125 0.108 Uiso 1 1 calc R U . . .
C132 C 0.8472(3) 0.8721(4) 0.6660(3) 0.076(3) Uani 1 1 d . . . . .
C133 C 0.6637(4) 0.8897(5) 0.6566(4) 0.100(5) Uani 1 1 d . . . . .
C134 C 0.6499(5) 0.8746(5) 0.6836(5) 0.121(6) Uani 1 1 d . . . . .
H134 H 0.624478 0.877665 0.689578 0.145 Uiso 1 1 calc R U . . .
C135 C 0.6803(4) 0.8514(5) 0.7042(4) 0.115(5) Uani 1 1 d . . . . .
H135 H 0.678788 0.836830 0.725844 0.138 Uiso 1 1 calc R U . . .
C136 C 0.7098(4) 0.8551(4) 0.6860(4) 0.085(4) Uani 1 1 d . . . . .
C137 C 0.7973(3) 0.7917(4) 0.7177(3) 0.067(3) Uani 1 1 d . . . . .
C138 C 0.8261(4) 0.8157(4) 0.7042(3) 0.071(3) Uani 1 1 d . . . . .
C139 C 0.8186(3) 0.8491(4) 0.6836(3) 0.073(3) Uani 1 1 d . . . . .
C140 C 0.7792(4) 0.8630(4) 0.6793(3) 0.081(4) Uani 1 1 d . . . . .
C141 C 0.7506(4) 0.8420(4) 0.6923(3) 0.078(3) Uani 1 1 d . . . . .
C142 C 0.7586(4) 0.8062(4) 0.7114(3) 0.072(3) Uani 1 1 d . . . . .
C143 C 0.8828(4) 0.8256(5) 0.7411(3) 0.092(4) Uani 1 1 d . . . . .
H14A H 0.908709 0.814955 0.746528 0.137 Uiso 1 1 calc R U . . .
H14B H 0.869164 0.823783 0.762675 0.137 Uiso 1 1 calc R U . . .
H14C H 0.884245 0.853683 0.733772 0.137 Uiso 1 1 calc R U . . .
C144 C 0.7642(5) 0.9317(4) 0.6876(5) 0.119(5) Uani 1 1 d . . . . .
H14D H 0.761783 0.957452 0.675112 0.179 Uiso 1 1 calc R U . . .
H14E H 0.785207 0.932933 0.706921 0.179 Uiso 1 1 calc R U . . .
H14F H 0.740342 0.925593 0.697939 0.179 Uiso 1 1 calc R U . . .
C145 C 0.7136(4) 0.7571(4) 0.7013(4) 0.102(4) Uani 1 1 d . . . . .
H14G H 0.700051 0.770351 0.680307 0.153 Uiso 1 1 calc R U . . .
H14H H 0.695526 0.741132 0.713579 0.153 Uiso 1 1 calc R U . . .
H14I H 0.733414 0.739532 0.693315 0.153 Uiso 1 1 calc R U . . .
C146 C 0.9450(3) 0.5933(4) 0.6596(3) 0.076(3) Uani 1 1 d . . . . .
H146 H 0.965612 0.611601 0.659668 0.091 Uiso 1 1 calc R U . . .
C147 C 0.9197(3) 0.5899(4) 0.6296(3) 0.066(3) Uani 1 1 d . . . . .
H147 H 0.923640 0.605144 0.608785 0.079 Uiso 1 1 calc R U . . .
C148 C 0.8889(3) 0.5649(4) 0.6289(3) 0.065(3) Uani 1 1 d . . . . .
C149 C 0.8849(3) 0.5425(4) 0.6601(3) 0.069(3) Uani 1 1 d . . . . .
H149 H 0.864063 0.524502 0.660668 0.083 Uiso 1 1 calc R U . . .
C150 C 0.9107(3) 0.5463(4) 0.6895(3) 0.069(3) Uani 1 1 d . . . . .
H150 H 0.907308 0.531292 0.710534 0.083 Uiso 1 1 calc R U . . .
C151 C 1.0083(4) 0.7934(5) 0.5352(4) 0.091(4) Uani 1 1 d . . . . .
H151 H 1.025213 0.814510 0.530802 0.109 Uiso 1 1 calc R U . . .
C152 C 0.9811(4) 0.7830(4) 0.5083(4) 0.092(4) Uani 1 1 d . . . . .
H152 H 0.977593 0.798412 0.486872 0.111 Uiso 1 1 calc R U . . .
C153 C 0.9582(3) 0.7495(4) 0.5125(3) 0.075(3) Uani 1 1 d . . . . .
C154 C 0.9629(4) 0.7320(4) 0.5471(3) 0.083(4) Uani 1 1 d . . . . .
H154 H 0.946701 0.710599 0.552454 0.100 Uiso 1 1 calc R U . . .
C155 C 0.9902(4) 0.7451(4) 0.5728(3) 0.081(4) Uani 1 1 d . . . . .
H155 H 0.993283 0.731859 0.595474 0.097 Uiso 1 1 calc R U . . .
C156 C 0.7872(4) 0.4176(5) 0.3861(4) 0.099(4) Uani 1 1 d . . . . .
H156 H 0.795252 0.398278 0.403961 0.119 Uiso 1 1 calc R U . . .
C157 C 0.7982(4) 0.4572(4) 0.3919(4) 0.095(4) Uani 1 1 d . . . . .
H157 H 0.814017 0.464834 0.413011 0.113 Uiso 1 1 calc R U . . .
C158 C 0.7852(4) 0.4858(4) 0.3655(3) 0.077(3) Uani 1 1 d . . . . .
C159 C 0.7650(4) 0.4731(4) 0.3340(3) 0.092(4) Uani 1 1 d . . . . .
H159 H 0.757873 0.491606 0.315225 0.110 Uiso 1 1 calc R U . . .
C160 C 0.7551(5) 0.4338(5) 0.3299(3) 0.103(5) Uani 1 1 d . . . . .
H160 H 0.740600 0.425611 0.308306 0.124 Uiso 1 1 calc R U . . .
C161 C 0.8614(3) 0.5621(3) 0.5969(3) 0.063(3) Uani 1 1 d . . . . .
C162 C 0.8248(3) 0.5475(3) 0.5904(3) 0.068(3) Uani 1 1 d . . . . .
H162 H 0.810658 0.533483 0.606676 0.082 Uiso 1 1 calc R U . . .
C163 C 0.8128(3) 0.5579(4) 0.5542(3) 0.067(3) Uani 1 1 d . . . . .
H163 H 0.788571 0.552142 0.541682 0.081 Uiso 1 1 calc R U . . .
C164 C 0.8416(3) 0.5772(3) 0.5405(3) 0.062(3) Uani 1 1 d . . . . .
C165 C 0.9298(4) 0.7350(4) 0.4852(3) 0.081(4) Uani 1 1 d . . . . .
C166 C 0.9145(3) 0.7469(4) 0.4524(3) 0.084(4) Uani 1 1 d . . . . .
H166 H 0.920261 0.770487 0.439852 0.101 Uiso 1 1 calc R U . . .
C167 C 0.8883(3) 0.7170(4) 0.4407(3) 0.084(4) Uani 1 1 d . . . . .
H167 H 0.872591 0.717133 0.418417 0.101 Uiso 1 1 calc R U . . .
C168 C 0.8889(3) 0.6881(5) 0.4658(3) 0.080(4) Uani 1 1 d . . . . .
C169 C 0.7921(3) 0.5277(4) 0.3715(3) 0.077(3) Uani 1 1 d . . . . .
C170 C 0.7832(4) 0.5610(4) 0.3535(3) 0.096(4) Uani 1 1 d . . . . .
H170 H 0.770193 0.562616 0.329967 0.115 Uiso 1 1 calc R U . . .
C171 C 0.7963(4) 0.5937(5) 0.3750(3) 0.101(5) Uani 1 1 d . . . . .
H171 H 0.793818 0.621197 0.368646 0.121 Uiso 1 1 calc R U . . .
C172 C 0.8131(3) 0.5788(4) 0.4065(3) 0.079(3) Uani 1 1 d . . . . .
C173 C 0.8470(3) 0.5940(4) 0.5055(3) 0.061(3) Uani 1 1 d . . . . .
C174 C 0.8671(3) 0.6300(4) 0.5017(3) 0.074(3) Uani 1 1 d . . . . .
C175 C 0.8692(3) 0.6491(4) 0.4689(3) 0.068(3) Uani 1 1 d . . . . .
C176 C 0.8508(3) 0.6309(4) 0.4387(3) 0.066(3) Uani 1 1 d . . . . .
C177 C 0.8314(3) 0.5953(4) 0.4404(3) 0.060(3) Uani 1 1 d . . . . .
C178 C 0.8295(3) 0.5778(3) 0.4736(3) 0.059(3) Uani 1 1 d . . . . .
C179 C 0.8687(5) 0.6706(6) 0.5514(5) 0.134(6) Uani 1 1 d . . . . .
H17A H 0.855870 0.690332 0.534954 0.161 Uiso 1 1 calc R U . . .
H17B H 0.886386 0.684284 0.569345 0.161 Uiso 1 1 calc R U . . .
H17C H 0.849553 0.656065 0.563703 0.161 Uiso 1 1 calc R U . . .
C180 C 0.8808(5) 0.6397(5) 0.3861(4) 0.123(6) Uani 1 1 d . . . . .
H18A H 0.880426 0.657023 0.364855 0.184 Uiso 1 1 calc R U . . .
H18B H 0.877548 0.611761 0.378289 0.184 Uiso 1 1 calc R U . . .
H18C H 0.905274 0.642655 0.400856 0.184 Uiso 1 1 calc R U . . .
C181 C 0.8285(4) 0.5078(4) 0.4813(3) 0.077(3) Uani 1 1 d . . . . .
H18D H 0.810987 0.484974 0.478988 0.116 Uiso 1 1 calc R U . . .
H18E H 0.842662 0.507643 0.505333 0.116 Uiso 1 1 calc R U . . .
H18F H 0.846439 0.505983 0.462981 0.116 Uiso 1 1 calc R U . . .
C182 C 0.8477(4) 0.5341(4) 0.2724(4) 0.087(4) Uani 1 1 d . . . . .
H182 H 0.829945 0.519776 0.256423 0.104 Uiso 1 1 calc R U . . .
C183 C 0.8608(4) 0.5180(4) 0.3052(4) 0.087(4) Uani 1 1 d . . . . .
H183 H 0.851548 0.492617 0.311755 0.104 Uiso 1 1 calc R U . . .
C184 C 0.8870(4) 0.5376(4) 0.3290(3) 0.076(3) Uani 1 1 d . . . . .
C185 C 0.9000(4) 0.5736(4) 0.3177(3) 0.083(4) Uani 1 1 d . . . . .
H185 H 0.918834 0.587490 0.332880 0.100 Uiso 1 1 calc R U . . .
C186 C 0.8867(4) 0.5903(4) 0.2852(3) 0.089(4) Uani 1 1 d . . . . .
H186 H 0.896216 0.615526 0.278550 0.107 Uiso 1 1 calc R U . . .
C187 C 0.9755(4) 0.7565(4) 0.3733(3) 0.086(4) Uani 1 1 d . . . . .
H187 H 0.958182 0.753754 0.352248 0.103 Uiso 1 1 calc R U . . .
C188 C 0.9822(4) 0.7238(4) 0.3967(4) 0.083(4) Uani 1 1 d . . . . .
H188 H 0.969307 0.699170 0.391723 0.100 Uiso 1 1 calc R U . . .
C189 C 1.0079(4) 0.7282(4) 0.4271(3) 0.082(4) Uani 1 1 d . . . . .
C190 C 1.0260(4) 0.7643(4) 0.4319(4) 0.091(4) Uani 1 1 d . . . . .
H190 H 1.045380 0.767476 0.451325 0.109 Uiso 1 1 calc R U . . .
C191 C 1.0169(4) 0.7955(4) 0.4097(4) 0.094(4) Uani 1 1 d . . . . .
H191 H 1.027946 0.820916 0.415504 0.112 Uiso 1 1 calc R U . . .
C192 C 0.8923(4) 0.4134(4) 0.6471(4) 0.089(4) Uani 1 1 d . . . . .
H192 H 0.895428 0.403385 0.671045 0.107 Uiso 1 1 calc R U . . .
C193 C 0.9150(4) 0.4436(4) 0.6379(4) 0.089(4) Uani 1 1 d . . . . .
H193 H 0.933750 0.453938 0.655636 0.107 Uiso 1 1 calc R U . . .
C194 C 0.9119(4) 0.4600(4) 0.6039(4) 0.077(3) Uani 1 1 d . . . . .
C195 C 0.8850(4) 0.4428(4) 0.5792(3) 0.077(3) Uani 1 1 d . . . . .
H195 H 0.882120 0.452517 0.555170 0.093 Uiso 1 1 calc R U . . .
C196 C 0.8619(4) 0.4116(4) 0.5889(4) 0.092(4) Uani 1 1 d . . . . .
H196 H 0.843520 0.400218 0.571371 0.110 Uiso 1 1 calc R U . . .
C197 C 0.8981(3) 0.5207(4) 0.3638(3) 0.072(3) Uani 1 1 d . . . . .
C198 C 0.8922(4) 0.4852(5) 0.3784(4) 0.088(4) Uani 1 1 d . . . . .
H198 H 0.880017 0.462747 0.366624 0.106 Uiso 1 1 calc R U . . .
C199 C 0.9079(4) 0.4873(5) 0.4161(4) 0.096(4) Uani 1 1 d . . . . .
H199 H 0.908420 0.466539 0.433484 0.115 Uiso 1 1 calc R U . . .
C200 C 0.9216(4) 0.5248(5) 0.4213(4) 0.086(4) Uani 1 1 d . . . . .
C201 C 1.0165(4) 0.6959(4) 0.4528(3) 0.076(3) Uani 1 1 d . . . . .
C202 C 1.0452(4) 0.6870(4) 0.4774(3) 0.088(4) Uani 1 1 d . . . . .
H202 H 1.067211 0.702901 0.483767 0.105 Uiso 1 1 calc R U . . .
C203 C 1.0370(4) 0.6497(4) 0.4924(4) 0.086(4) Uani 1 1 d . . . . .
H203 H 1.052548 0.635680 0.510616 0.103 Uiso 1 1 calc R U . . .
C204 C 1.0030(4) 0.6377(4) 0.4761(3) 0.078(3) Uani 1 1 d . . . . .
C205 C 0.9382(4) 0.4909(4) 0.5941(3) 0.080(4) Uani 1 1 d . . . . .
C206 C 0.9715(4) 0.5059(4) 0.6082(3) 0.085(4) Uani 1 1 d . . . . .
H206 H 0.983642 0.500340 0.631595 0.102 Uiso 1 1 calc R U . . .
C207 C 0.9853(4) 0.5311(4) 0.5828(3) 0.076(3) Uani 1 1 d . . . . .
H207 H 1.008790 0.545262 0.585457 0.091 Uiso 1 1 calc R U . . .
C208 C 0.9594(4) 0.5315(4) 0.5541(4) 0.077(3) Uani 1 1 d . . . . .
C209 C 0.9405(3) 0.5470(4) 0.4530(4) 0.080(4) Uani 1 1 d . . . . .
C210 C 0.9604(3) 0.5835(4) 0.4491(4) 0.083(4) Uani 1 1 d . . . . .
C211 C 0.9793(3) 0.6017(4) 0.4787(4) 0.080(4) Uani 1 1 d . . . . .
C212 C 0.9787(3) 0.5850(4) 0.5136(4) 0.078(3) Uani 1 1 d . . . . .
C213 C 0.9582(4) 0.5486(4) 0.5182(4) 0.080(4) Uani 1 1 d . . . . .
C214 C 0.9402(3) 0.5306(4) 0.4873(3) 0.071(3) Uani 1 1 d . . . . .
C215 C 0.9433(4) 0.4606(4) 0.4971(4) 0.088(4) Uani 1 1 d . . . . .
H21A H 0.928139 0.438891 0.506061 0.131 Uiso 1 1 calc R U . . .
H21B H 0.964543 0.467107 0.515239 0.131 Uiso 1 1 calc R U . . .
H21C H 0.953471 0.452042 0.474813 0.131 Uiso 1 1 calc R U . . .
C216 C 0.9947(5) 0.5952(5) 0.4003(4) 0.120(6) Uani 1 1 d . . . . .
H21D H 0.995893 0.615165 0.381236 0.180 Uiso 1 1 calc R U . . .
H21E H 0.995215 0.568304 0.389931 0.180 Uiso 1 1 calc R U . . .
H21F H 1.016730 0.598566 0.418394 0.180 Uiso 1 1 calc R U . . .
C217 C 0.9833(5) 0.6344(5) 0.5590(5) 0.141(7) Uani 1 1 d . . . . .
H21G H 0.987014 0.658358 0.544709 0.211 Uiso 1 1 calc R U . . .
H21H H 0.996232 0.637850 0.583373 0.211 Uiso 1 1 calc R U . . .
H21I H 0.955991 0.630096 0.560427 0.211 Uiso 1 1 calc R U . . .
C218 C 0.9268(4) 0.8586(5) 0.3998(5) 0.102(4) Uani 1 1 d . . . . .
H218 H 0.947587 0.874801 0.409430 0.122 Uiso 1 1 calc R U . . .
C219 C 0.8965(4) 0.8554(5) 0.4191(4) 0.102(4) Uani 1 1 d . . . . .
H219 H 0.896474 0.868498 0.441649 0.122 Uiso 1 1 calc R U . . .
C220 C 0.8648(3) 0.8322(4) 0.4049(4) 0.086(4) Uani 1 1 d . . . . .
C221 C 0.8675(4) 0.8136(4) 0.3724(4) 0.090(4) Uani 1 1 d . . . . .
H221 H 0.846975 0.797600 0.361991 0.109 Uiso 1 1 calc R U . . .
C222 C 0.8997(4) 0.8180(5) 0.3549(4) 0.093(4) Uani 1 1 d . . . . .
H222 H 0.901360 0.804840 0.332509 0.111 Uiso 1 1 calc R U . . .
C223 C 0.8046(5) 0.6540(5) 0.2691(4) 0.097(4) Uani 1 1 d . . . . .
H223 H 0.827069 0.669273 0.267207 0.117 Uiso 1 1 calc R U . . .
C224 C 0.7808(5) 0.6655(4) 0.2930(4) 0.096(4) Uani 1 1 d . . . . .
H224 H 0.786531 0.688756 0.307135 0.115 Uiso 1 1 calc R U . . .
C225 C 0.7474(4) 0.6438(4) 0.2976(3) 0.086(4) Uani 1 1 d . . . . .
C226 C 0.7398(4) 0.6103(4) 0.2748(4) 0.092(4) Uani 1 1 d . . . . .
H226 H 0.717158 0.595096 0.275633 0.110 Uiso 1 1 calc R U . . .
C227 C 0.7657(5) 0.6005(5) 0.2516(4) 0.094(4) Uani 1 1 d . . . . .
H227 H 0.760726 0.577343 0.237116 0.113 Uiso 1 1 calc R U . . .
C228 C 0.5670(4) 0.9307(5) 0.5098(4) 0.097(4) Uani 1 1 d . . . . .
H228 H 0.546851 0.937616 0.523825 0.116 Uiso 1 1 calc R U . . .
C229 C 0.5678(4) 0.8921(4) 0.4952(3) 0.081(3) Uani 1 1 d . . . . .
H229 H 0.548144 0.873517 0.498841 0.097 Uiso 1 1 calc R U . . .
C230 C 0.5970(4) 0.8814(5) 0.4754(3) 0.083(4) Uani 1 1 d . . . . .
C231 C 0.6239(4) 0.9113(5) 0.4691(4) 0.090(4) Uani 1 1 d . . . . .
H231 H 0.643988 0.905924 0.454626 0.108 Uiso 1 1 calc R U . . .
C232 C 0.6203(4) 0.9482(4) 0.4842(4) 0.089(4) Uani 1 1 d . . . . .
H232 H 0.638324 0.968154 0.479558 0.107 Uiso 1 1 calc R U . . .
C233 C 0.7208(4) 0.6546(4) 0.3240(3) 0.076(3) Uani 1 1 d . . . . .
C234 C 0.6916(4) 0.6360(4) 0.3369(4) 0.086(4) Uani 1 1 d . . . . .
H234 H 0.681341 0.610848 0.328957 0.104 Uiso 1 1 calc R U . . .
C235 C 0.6782(4) 0.6599(4) 0.3644(3) 0.085(4) Uani 1 1 d . . . . .
H235 H 0.658324 0.653821 0.378919 0.102 Uiso 1 1 calc R U . . .
C236 C 0.7005(4) 0.6938(4) 0.3655(3) 0.077(3) Uani 1 1 d . . . . .
C237 C 0.8324(4) 0.8266(4) 0.4249(4) 0.088(4) Uani 1 1 d . . . . .
C238 C 0.8261(3) 0.8325(4) 0.4599(4) 0.093(4) Uani 1 1 d . . . . .
H238 H 0.843294 0.844991 0.477778 0.112 Uiso 1 1 calc R U . . .
C239 C 0.7904(4) 0.8172(4) 0.4652(3) 0.088(4) Uani 1 1 d . . . . .
H239 H 0.778746 0.817132 0.487130 0.106 Uiso 1 1 calc R U . . .
C240 C 0.7753(3) 0.8023(4) 0.4328(3) 0.072(3) Uani 1 1 d . . . . .
C241 C 0.6012(3) 0.8396(5) 0.4632(3) 0.077(4) Uani 1 1 d . . . . .
C242 C 0.5825(4) 0.8042(4) 0.4654(3) 0.079(4) Uani 1 1 d . . . . .
H242 H 0.558919 0.800657 0.475228 0.094 Uiso 1 1 calc R U . . .
C243 C 0.6036(4) 0.7741(4) 0.4509(3) 0.077(3) Uani 1 1 d . . . . .
H243 H 0.596878 0.746586 0.448552 0.092 Uiso 1 1 calc R U . . .
C244 C 0.6355(3) 0.7915(4) 0.4408(3) 0.071(3) Uani 1 1 d . . . . .
C245 C 0.7383(3) 0.7838(4) 0.4203(3) 0.071(3) Uani 1 1 d . . . . .
C246 C 0.7363(3) 0.7520(4) 0.3975(3) 0.076(3) Uani 1 1 d . . . . .
C247 C 0.7018(4) 0.7301(4) 0.3884(3) 0.074(3) Uani 1 1 d . . . . .
C248 C 0.6698(3) 0.7429(4) 0.4039(3) 0.072(3) Uani 1 1 d . . . . .
C249 C 0.6702(3) 0.7774(4) 0.4256(3) 0.068(3) Uani 1 1 d . . . . .
C250 C 0.7055(3) 0.7963(4) 0.4340(3) 0.067(3) Uani 1 1 d . . . . .
C251 C 0.7110(4) 0.8673(4) 0.4409(3) 0.083(4) Uani 1 1 d . . . . .
H25A H 0.735130 0.868688 0.429965 0.124 Uiso 1 1 calc R U . . .
H25B H 0.710335 0.888526 0.458907 0.124 Uiso 1 1 calc R U . . .
H25C H 0.689636 0.870702 0.422175 0.124 Uiso 1 1 calc R U . . .
C252 C 0.7901(7) 0.7126(7) 0.3956(5) 0.183(11) Uani 1 1 d . . . . .
H25D H 0.799527 0.696308 0.376536 0.275 Uiso 1 1 calc R U . . .
H25E H 0.775313 0.695657 0.410565 0.275 Uiso 1 1 calc R U . . .
H25F H 0.811739 0.724280 0.410576 0.275 Uiso 1 1 calc R U . . .
C253 C 0.6132(3) 0.7317(4) 0.3652(3) 0.079(3) Uani 1 1 d . . . . .
H25G H 0.626884 0.724252 0.344626 0.119 Uiso 1 1 calc R U . . .
H25H H 0.608249 0.760579 0.364609 0.119 Uiso 1 1 calc R U . . .
H25I H 0.588988 0.717193 0.364071 0.119 Uiso 1 1 calc R U . . .
C254 C 0.6100(4) 0.6013(4) 0.2461(3) 0.075(3) Uani 1 1 d . . . . .
H254 H 0.613604 0.576055 0.235175 0.090 Uiso 1 1 calc R U . . .
C255 C 0.6383(3) 0.6302(4) 0.2453(3) 0.076(3) Uani 1 1 d . . . . .
H255 H 0.661066 0.624502 0.234678 0.091 Uiso 1 1 calc R U . . .
C256 C 0.6329(4) 0.6674(4) 0.2602(3) 0.069(3) Uani 1 1 d . . . . .
C257 C 0.5994(3) 0.6728(3) 0.2759(3) 0.070(3) Uani 1 1 d . . . . .
H257 H 0.595064 0.697942 0.286735 0.084 Uiso 1 1 calc R U . . .
C258 C 0.5725(3) 0.6439(3) 0.2766(3) 0.071(3) Uani 1 1 d . . . . .
H258 H 0.549873 0.648944 0.287664 0.085 Uiso 1 1 calc R U . . .
C259 C 0.4961(3) 0.7654(4) 0.3623(3) 0.071(3) Uani 1 1 d . . . . .
H259 H 0.491775 0.741412 0.348782 0.085 Uiso 1 1 calc R U . . .
C260 C 0.5271(3) 0.7875(4) 0.3564(3) 0.073(3) Uani 1 1 d . . . . .
H260 H 0.543902 0.779297 0.339461 0.088 Uiso 1 1 calc R U . . .
C261 C 0.5336(3) 0.8238(4) 0.3768(3) 0.067(3) Uani 1 1 d . . . . .
C262 C 0.5069(3) 0.8341(4) 0.4007(3) 0.073(3) Uani 1 1 d . . . . .
H262 H 0.509983 0.857935 0.414505 0.087 Uiso 1 1 calc R U . . .
C263 C 0.4761(3) 0.8092(4) 0.4038(3) 0.063(3) Uani 1 1 d . . . . .
H263 H 0.457896 0.817096 0.419550 0.075 Uiso 1 1 calc R U . . .
C264 C 0.8020(4) 0.9736(5) 0.4418(4) 0.107(5) Uani 1 1 d . . . . .
H264 H 0.785609 0.979320 0.459873 0.128 Uiso 1 1 calc R U . . .
C265 C 0.7900(4) 0.9464(4) 0.4128(4) 0.093(4) Uani 1 1 d . . . . .
H265 H 0.765172 0.934962 0.411269 0.112 Uiso 1 1 calc R U . . .
C266 C 0.8138(4) 0.9372(4) 0.3876(3) 0.081(4) Uani 1 1 d . . . . .
C267 C 0.8500(4) 0.9545(5) 0.3917(4) 0.094(4) Uani 1 1 d . . . . .
H267 H 0.867785 0.948100 0.375032 0.113 Uiso 1 1 calc R U . . .
C268 C 0.8602(4) 0.9802(5) 0.4188(4) 0.099(5) Uani 1 1 d . . . . .
H268 H 0.885217 0.991225 0.420942 0.119 Uiso 1 1 calc R U . . .
C269 C 0.6613(3) 0.6986(4) 0.2598(3) 0.066(3) Uani 1 1 d . . . . .
C270 C 0.6928(3) 0.7024(4) 0.2412(3) 0.075(3) Uani 1 1 d . . . . .
H270 H 0.702537 0.683890 0.225116 0.090 Uiso 1 1 calc R U . . .
C271 C 0.7074(3) 0.7406(4) 0.2517(3) 0.065(3) Uani 1 1 d . . . . .
H271 H 0.729658 0.752423 0.243951 0.078 Uiso 1 1 calc R U . . .
C272 C 0.6850(3) 0.7575(3) 0.2743(3) 0.061(3) Uani 1 1 d . . . . .
C273 C 0.5671(3) 0.8485(4) 0.3718(3) 0.064(3) Uani 1 1 d . . . . .
C274 C 0.5777(3) 0.8857(4) 0.3812(3) 0.070(3) Uani 1 1 d . . . . .
H274 H 0.564233 0.904302 0.394461 0.084 Uiso 1 1 calc R U . . .
C275 C 0.6138(3) 0.8918(4) 0.3673(3) 0.072(3) Uani 1 1 d . . . . .
H275 H 0.629064 0.915327 0.369897 0.086 Uiso 1 1 calc R U . . .
C276 C 0.6222(3) 0.8582(4) 0.3498(3) 0.062(3) Uani 1 1 d . . . . .
C277 C 0.8010(3) 0.9116(4) 0.3577(4) 0.081(4) Uani 1 1 d . . . . .
C278 C 0.8140(4) 0.9043(4) 0.3258(4) 0.087(4) Uani 1 1 d . . . . .
H278 H 0.837216 0.913968 0.318093 0.105 Uiso 1 1 calc R U . . .
C279 C 0.7868(4) 0.8793(4) 0.3056(4) 0.093(4) Uani 1 1 d . . . . .
H279 H 0.787987 0.869003 0.282010 0.112 Uiso 1 1 calc R U . . .
C280 C 0.7587(4) 0.8734(4) 0.3276(3) 0.082(4) Uani 1 1 d . . . . .
C281 C 0.6856(3) 0.7952(4) 0.2943(3) 0.068(3) Uani 1 1 d . . . . .
C282 C 0.6527(3) 0.8102(4) 0.3088(3) 0.070(3) Uani 1 1 d . . . . .
C283 C 0.6548(3) 0.8444(4) 0.3317(3) 0.067(3) Uani 1 1 d . . . . .
C284 C 0.6899(3) 0.8645(4) 0.3380(3) 0.067(3) Uani 1 1 d . . . . .
C285 C 0.7227(3) 0.8516(4) 0.3226(3) 0.068(3) Uani 1 1 d . . . . .
C286 C 0.7197(3) 0.8173(4) 0.3021(3) 0.070(3) Uani 1 1 d . . . . .
C287 C 0.6030(4) 0.7981(4) 0.2617(3) 0.084(4) Uani 1 1 d . . . . .
H28A H 0.621877 0.788056 0.246357 0.126 Uiso 1 1 calc R U . . .
H28B H 0.598450 0.826618 0.256836 0.126 Uiso 1 1 calc R U . . .
H28C H 0.579088 0.783296 0.256630 0.126 Uiso 1 1 calc R U . . .
C288 C 0.6918(4) 0.9349(4) 0.3380(4) 0.101(4) Uani 1 1 d . . . . .
H28D H 0.717109 0.938264 0.329668 0.152 Uiso 1 1 calc R U . . .
H28E H 0.686323 0.957603 0.353230 0.152 Uiso 1 1 calc R U . . .
H28F H 0.672503 0.933646 0.317107 0.152 Uiso 1 1 calc R U . . .
C289 C 0.7774(4) 0.7798(5) 0.3088(4) 0.115(5) Uani 1 1 d . . . . .
H28G H 0.799061 0.771992 0.295876 0.172 Uiso 1 1 calc R U . . .
H28H H 0.764263 0.755720 0.316177 0.172 Uiso 1 1 calc R U . . .
H28I H 0.786567 0.795329 0.330236 0.172 Uiso 1 1 calc R U . . .
C295 C 1.0171(4) 0.6461(5) 0.7810(3) 0.104(5) Uani 1 1 d . . . . .
H29A H 0.993121 0.660488 0.782658 0.156 Uiso 1 1 calc R U . . .
H29B H 1.035208 0.652728 0.801865 0.156 Uiso 1 1 calc R U . . .
H29C H 1.027887 0.653823 0.758837 0.156 Uiso 1 1 calc R U . . .
C296 C 0.9925(5) 0.5922(6) 0.8120(4) 0.134(7) Uani 1 1 d . . . . .
H29D H 0.967756 0.605760 0.811832 0.200 Uiso 1 1 calc R U . . .
H29E H 0.988647 0.563210 0.812543 0.200 Uiso 1 1 calc R U . . .
H29F H 1.009089 0.600447 0.833441 0.200 Uiso 1 1 calc R U . . .
C297 C 1.0457(6) 0.5848(8) 0.7781(6) 0.200(13) Uani 1 1 d . . . . .
H2A7 H 1.061995 0.603935 0.766362 0.240 Uiso 1 1 calc R U . . .
H2B7 H 1.057943 0.580058 0.802844 0.240 Uiso 1 1 calc R U . . .
C298 C 1.0448(5) 0.5499(7) 0.7598(5) 0.154(8) Uani 1 1 d . . . . .
H2A8 H 1.037039 0.528520 0.775902 0.185 Uiso 1 1 calc R U . . .
H2B8 H 1.071043 0.543736 0.754253 0.185 Uiso 1 1 calc R U . . .
C299 C 1.0064(5) 0.5073(6) 0.7203(6) 0.157(8) Uani 1 1 d . . . . .
H29G H 0.994295 0.498385 0.741438 0.236 Uiso 1 1 calc R U . . .
H29H H 0.987944 0.505719 0.698866 0.236 Uiso 1 1 calc R U . . .
H29I H 1.028338 0.490117 0.717098 0.236 Uiso 1 1 calc R U . . .
C300 C 1.0374(5) 0.5623(6) 0.6943(5) 0.136(7) Uani 1 1 d . . . . .
H30A H 1.045851 0.589980 0.698356 0.203 Uiso 1 1 calc R U . . .
H30B H 1.059495 0.545340 0.690947 0.203 Uiso 1 1 calc R U . . .
H30C H 1.019101 0.560942 0.672715 0.203 Uiso 1 1 calc R U . . .
C307 C 0.6542(6) 1.0698(5) 0.5645(6) 0.152(7) Uani 1 1 d . . . . .
H30D H 0.670066 1.049999 0.578424 0.228 Uiso 1 1 calc R U . . .
H30E H 0.659733 1.069096 0.539315 0.228 Uiso 1 1 calc R U . . .
H30F H 0.659681 1.096504 0.574475 0.228 Uiso 1 1 calc R U . . .
C308 C 0.6031(6) 1.0562(6) 0.6050(6) 0.155(8) Uani 1 1 d . . . . .
H30G H 0.619680 1.035904 0.617417 0.232 Uiso 1 1 calc R U . . .
H30H H 0.607332 1.081983 0.617232 0.232 Uiso 1 1 calc R U . . .
H30I H 0.576386 1.048249 0.605200 0.232 Uiso 1 1 calc R U . . .
C309 C 0.5884(7) 1.0906(6) 0.5451(10) 0.196(13) Uani 1 1 d . . . . .
H30J H 0.561436 1.087024 0.549635 0.235 Uiso 1 1 calc R U . . .
H30K H 0.596513 1.117634 0.553504 0.235 Uiso 1 1 calc R U . . .
C310 C 0.5911(7) 1.0879(7) 0.5070(7) 0.162(9) Uani 1 1 d . . . . .
H31A H 0.617829 1.092125 0.501679 0.195 Uiso 1 1 calc R U . . .
H31B H 0.574856 1.108531 0.493975 0.195 Uiso 1 1 calc R U . . .
C311 C 0.5933(6) 1.0411(6) 0.4614(6) 0.159(8) Uani 1 1 d . . . . .
H31C H 0.621222 1.043061 0.465073 0.238 Uiso 1 1 calc R U . . .
H31D H 0.586053 1.014678 0.451559 0.238 Uiso 1 1 calc R U . . .
H31E H 0.583318 1.061843 0.444398 0.238 Uiso 1 1 calc R U . . .
C312 C 0.5363(4) 1.0439(5) 0.4912(5) 0.133(6) Uani 1 1 d . . . . .
H31F H 0.526670 1.047746 0.514716 0.200 Uiso 1 1 calc R U . . .
H31G H 0.525814 1.064680 0.474525 0.200 Uiso 1 1 calc R U . . .
H31H H 0.528548 1.017515 0.481687 0.200 Uiso 1 1 calc R U . . .
C331 C 0.4883(5) 0.6143(5) 0.2297(4) 0.129(6) Uani 1 1 d . . . . .
H33A H 0.477580 0.617016 0.252765 0.194 Uiso 1 1 calc R U . . .
H33B H 0.508615 0.634156 0.228285 0.194 Uiso 1 1 calc R U . . .
H33C H 0.468199 0.618770 0.209916 0.194 Uiso 1 1 calc R U . . .
C332 C 0.5198(4) 0.5709(5) 0.1922(4) 0.109(5) Uani 1 1 d . . . . .
H33D H 0.530483 0.544036 0.189897 0.164 Uiso 1 1 calc R U . . .
H33E H 0.499572 0.575478 0.172645 0.164 Uiso 1 1 calc R U . . .
H33F H 0.539987 0.590863 0.191013 0.164 Uiso 1 1 calc R U . . .
C333 C 0.4725(4) 0.5455(6) 0.2290(4) 0.113(5) Uani 1 1 d . . . . .
H33G H 0.454336 0.556872 0.244850 0.136 Uiso 1 1 calc R U . . .
H33H H 0.458769 0.542118 0.204746 0.136 Uiso 1 1 calc R U . . .
C334 C 0.4850(4) 0.5061(5) 0.2430(4) 0.114(5) Uani 1 1 d . . . . .
H33I H 0.497756 0.491388 0.224527 0.137 Uiso 1 1 calc R U . . .
H33J H 0.462546 0.490255 0.248616 0.137 Uiso 1 1 calc R U . . .
C335 C 0.4910(4) 0.5149(4) 0.3059(4) 0.105(5) Uani 1 1 d . . . . .
H33K H 0.508740 0.518331 0.327703 0.126 Uiso 1 1 calc R U . . .
H33L H 0.474054 0.538153 0.302833 0.126 Uiso 1 1 calc R U . . .
H33M H 0.475734 0.490670 0.308244 0.126 Uiso 1 1 calc R U . . .
C336 C 0.5346(4) 0.4739(4) 0.2797(4) 0.111(5) Uani 1 1 d . . . . .
H33N H 0.549249 0.470954 0.258898 0.167 Uiso 1 1 calc R U . . .
H33O H 0.552183 0.475234 0.301809 0.167 Uiso 1 1 calc R U . . .
H33P H 0.517539 0.450915 0.280958 0.167 Uiso 1 1 calc R U . . .
F3A F 0.4963(2) 0.6161(2) 0.31746(18) 0.0904(19) Uani 1 1 d D . . . .
F4A F 0.4665(2) 0.6632(2) 0.34884(18) 0.096(2) Uani 1 1 d D . . . .
B1A B 0.4884(5) 0.6293(5) 0.3510(4) 0.105(7) Uani 0.65(3) 1 d D . P G 1
F1A F 0.5221(6) 0.6339(9) 0.3729(5) 0.156(11) Uani 0.65(3) 1 d D . P G 1
F2A F 0.4697(10) 0.6015(8) 0.3697(10) 0.226(13) Uani 0.65(3) 1 d D . P G 1
B1A' B 0.4969(6) 0.6379(7) 0.3488(6) 0.105(7) Uani 0.35(3) 1 d D . P G 2
F1A' F 0.5255(7) 0.6661(11) 0.3490(11) 0.130(13) Uani 0.35(3) 1 d D . P G 2
F2A' F 0.4923(12) 0.6093(12) 0.3745(9) 0.122(12) Uani 0.35(3) 1 d D . P G 2
B1B B 0.6170(6) 0.6959(6) 0.7469(5) 0.207(18) Uani 0.768(11) 1 d D . P H 1
F1B F 0.6185(3) 0.6568(4) 0.7616(3) 0.133(4) Uani 0.768(11) 1 d D . P H 1
F2B F 0.5805(4) 0.7108(5) 0.7347(4) 0.142(6) Uani 0.768(11) 1 d D . P H 1
F3B F 0.6320(8) 0.7259(6) 0.7707(7) 0.205(10) Uani 0.768(11) 1 d D . P H 1
F4B F 0.6381(3) 0.7004(4) 0.7173(3) 0.135(5) Uani 0.768(11) 1 d D . P H 1
B1B' B 0.6082(10) 0.7458(9) 0.7639(10) 0.207(18) Uani 0.232(11) 1 d D U P H 2
F1B' F 0.6312(7) 0.7737(7) 0.7492(9) 0.094(11) Uani 0.232(11) 1 d D U P H 2
F2B' F 0.5812(16) 0.7616(17) 0.7848(15) 0.23(3) Uani 0.232(11) 1 d D U P H 2
F3B' F 0.6299(14) 0.7162(11) 0.7821(14) 0.124(18) Uani 0.232(11) 1 d D U P H 2
F4B' F 0.5817(13) 0.7314(13) 0.7369(17) 0.134(18) Uani 0.232(11) 1 d D U P H 2
B1C B 1.0090(6) 0.6781(5) 0.6546(4) 0.20(3) Uani 0.620(16) 1 d D . P I 1
F1C F 1.0243(6) 0.6498(6) 0.6341(5) 0.174(9) Uani 0.620(16) 1 d D . P I 1
B1C' B 0.9966(5) 0.6942(6) 0.6663(6) 0.20(3) Uani 0.380(16) 1 d D . P I 2
F1C' F 0.9671(5) 0.7179(6) 0.6769(5) 0.094(8) Uani 0.380(16) 1 d D . P I 2
F2C F 0.9734(4) 0.6810(5) 0.6368(5) 0.213(7) Uani 1 1 d D . . . .
F3C F 1.0259(3) 0.7137(3) 0.6513(2) 0.135(3) Uani 1 1 d D . . . .
F4C F 1.0112(3) 0.6627(3) 0.6879(2) 0.122(3) Uani 1 1 d D . . . .
B1D B 0.9000(5) 0.7137(5) 0.3042(5) 0.193(12) Uani 1 1 d D U . . .
F1D F 0.9240(6) 0.6876(6) 0.3274(5) 0.267(9) Uani 1 1 d D . . . .
F2D F 0.8644(4) 0.7236(4) 0.3165(4) 0.198(5) Uani 1 1 d D . . . .
F3D F 0.9191(3) 0.7493(4) 0.2957(3) 0.160(4) Uani 1 1 d D . . . .
F4D F 0.8910(4) 0.6923(4) 0.2718(4) 0.178(5) Uani 1 1 d D . . . .
B1E B 0.6901(6) 0.3731(7) 0.7022(5) 0.106(6) Uani 1 1 d . . . . .
F1E F 0.7137(2) 0.3917(3) 0.6814(2) 0.117(3) Uani 1 1 d . . . . .
F2E F 0.6521(3) 0.3775(3) 0.6822(3) 0.144(3) Uani 1 1 d . . . . .
F3E F 0.6952(2) 0.3325(3) 0.7046(2) 0.107(2) Uani 1 1 d . . . . .
F4E F 0.6852(3) 0.3909(3) 0.7337(3) 0.150(4) Uani 1 1 d . . . . .
B1F B 0.5419(6) 0.5996(7) 0.6988(6) 0.111(6) Uani 1 1 d . . . . .
F1F F 0.5263(5) 0.5776(4) 0.6693(3) 0.219(7) Uani 1 1 d . . . . .
F2F F 0.5735(3) 0.6189(3) 0.6873(3) 0.151(4) Uani 1 1 d . . . . .
F3F F 0.5512(2) 0.5750(2) 0.7270(2) 0.106(2) Uani 1 1 d . . . . .
F4F F 0.5146(3) 0.6264(3) 0.7056(3) 0.156(4) Uani 1 1 d . . . . .
B1G B 0.7599(4) 0.9986(4) 0.5897(4) 0.110(6) Uani 1 1 d D . . . .
F1G F 0.7512(3) 0.9657(3) 0.5682(4) 0.187(5) Uani 1 1 d D . . . .
F2G F 0.7928(5) 0.9871(9) 0.6094(7) 0.214(12) Uani 0.63(3) 1 d D . P J 1
F3G F 0.7706(8) 1.0290(6) 0.5689(6) 0.185(11) Uani 0.63(3) 1 d D . P J 1
F4G F 0.7324(6) 1.0068(7) 0.6109(7) 0.153(9) Uani 0.63(3) 1 d D . P J 1
F2G' F 0.7500(11) 0.9973(11) 0.6243(6) 0.149(13) Uani 0.37(3) 1 d D . P J 2
F3G' F 0.7971(6) 1.0087(12) 0.5906(9) 0.144(15) Uani 0.37(3) 1 d D . P J 2
F4G' F 0.7374(12) 1.0287(9) 0.5737(9) 0.190(17) Uani 0.37(3) 1 d D . P J 2
B1H B 0.4895(6) 0.8324(7) 0.5291(6) 0.111(6) Uani 1 1 d . . . . .
F1H F 0.5238(3) 0.8113(3) 0.5320(3) 0.140(3) Uani 1 1 d . . . . .
F2H F 0.4660(4) 0.8072(4) 0.5426(4) 0.208(6) Uani 1 1 d . . . . .
F3H F 0.4814(3) 0.8378(3) 0.4946(3) 0.152(4) Uani 1 1 d . . . . .
F4H F 0.4966(4) 0.8667(3) 0.5470(3) 0.153(4) Uani 1 1 d . . . . .
B1I B 0.2807(5) 0.8030(6) 0.3936(5) 0.195(15) Uani 1 1 d D . . . .
F1I F 0.2951(5) 0.7742(5) 0.4168(4) 0.233(7) Uani 1 1 d D . . . .
F2I F 0.2464(5) 0.8134(7) 0.4036(4) 0.292(10) Uani 1 1 d D . . . .
F3I F 0.2770(4) 0.7894(4) 0.3591(4) 0.174(4) Uani 1 1 d D . . . .
F4I F 0.3034(6) 0.8360(5) 0.3970(4) 0.232(7) Uani 1 1 d D . . . .
B1J B 0.7794(6) 0.1941(8) 0.3990(6) 0.239(19) Uani 1 1 d D U . . .
F1J F 0.8077(6) 0.1665(6) 0.4083(7) 0.367(13) Uani 1 1 d D U . . .
F2J F 0.7459(6) 0.1817(6) 0.4117(6) 0.299(9) Uani 1 1 d D U . . .
F3J F 0.7915(6) 0.2252(8) 0.4223(8) 0.385(13) Uani 1 1 d D U . . .
F4J F 0.7810(6) 0.1957(9) 0.3615(6) 0.385(14) Uani 1 1 d D U . . .
B1K B 0.8484(7) 0.4157(5) 0.2684(4) 0.151(9) Uani 1 1 d D . . . .
F1K F 0.8641(3) 0.4453(4) 0.2491(3) 0.154(4) Uani 1 1 d D . . . .
F4K F 0.8485(3) 0.4216(3) 0.3042(3) 0.149(4) Uani 1 1 d D . . . .
F2K F 0.8503(16) 0.3831(13) 0.2475(13) 0.145(16) Uani 0.26(3) 1 d D . P K 1
F3K F 0.8123(11) 0.4312(19) 0.2642(15) 0.162(17) Uani 0.26(3) 1 d D . P K 1
F2K' F 0.8728(10) 0.3834(7) 0.2715(10) 0.291(16) Uani 0.74(3) 1 d D . P K 2
F3K' F 0.8119(8) 0.4053(11) 0.2542(5) 0.269(16) Uani 0.74(3) 1 d D . P K 2
B1L B 0.6918(5) 1.0007(6) 0.4253(4) 0.157(11) Uani 0.822(18) 1 d D . P L 1
F1L F 0.7026(5) 0.9644(5) 0.4383(5) 0.208(8) Uani 0.822(18) 1 d D . P L 1
B1L' B 0.6856(6) 1.0226(8) 0.4207(5) 0.157(11) Uani 0.178(18) 1 d D . P L 2
F1L' F 0.6742(15) 1.0615(10) 0.4144(15) 0.30(4) Uani 0.178(18) 1 d D . P L 2
F2L F 0.6577(4) 0.9972(6) 0.4056(4) 0.229(6) Uani 1 1 d D . . . .
F3L F 0.7178(4) 1.0146(4) 0.4039(4) 0.213(6) Uani 1 1 d D . . . .
F4L F 0.6888(5) 1.0186(5) 0.4576(4) 0.243(7) Uani 1 1 d D . . . .
B1M B 0.4964(4) 1.0354(5) 0.5894(4) 0.146(9) Uani 1 1 d D . . . .
F1M F 0.5157(6) 1.0666(7) 0.6078(7) 0.146(10) Uani 0.48(3) 1 d D . P M 1
F2M F 0.4773(7) 1.0175(8) 0.6164(7) 0.179(12) Uani 0.48(3) 1 d D . P M 1
F3M F 0.4709(10) 1.0523(11) 0.5635(7) 0.20(2) Uani 0.48(3) 1 d D . P M 1
F1M' F 0.5033(7) 1.0716(5) 0.5733(9) 0.197(16) Uani 0.52(3) 1 d D . P M 2
F2M' F 0.5061(13) 1.0302(11) 0.6254(5) 0.28(2) Uani 0.52(3) 1 d D . P M 2
F3M' F 0.4586(4) 1.0271(7) 0.5780(7) 0.136(10) Uani 0.52(3) 1 d D . P M 2
F4M F 0.5195(3) 1.0083(3) 0.5739(3) 0.142(3) Uani 1 1 d D . . . .
B1N B 0.9509(4) 1.0098(5) 0.6227(4) 0.138(8) Uani 1 1 d D . . . .
F1N F 0.9804(8) 0.9950(12) 0.6063(8) 0.36(2) Uani 0.66(2) 1 d D . P N 1
F2N F 0.9563(8) 1.0003(8) 0.6583(4) 0.208(13) Uani 0.66(2) 1 d D . P N 1
F3N F 0.9476(5) 1.0510(4) 0.6219(4) 0.141(7) Uani 0.66(2) 1 d D . P N 1
F4N F 0.9172(7) 0.9940(9) 0.6069(8) 0.217(13) Uani 0.66(2) 1 d D . P N 1
F1N' F 0.9694(8) 1.0271(10) 0.5959(7) 0.150(15) Uani 0.34(2) 1 d D . P N 2
F2N' F 0.9648(10) 1.0291(11) 0.6537(7) 0.152(16) Uani 0.34(2) 1 d D . P N 2
F3N' F 0.9655(8) 0.9710(6) 0.6249(10) 0.153(15) Uani 0.34(2) 1 d D . P N 2
F4N' F 0.9125(5) 1.0078(14) 0.6135(12) 0.135(15) Uani 0.34(2) 1 d D . P N 2
B1O B 1.1200(6) 0.8088(7) 0.4231(6) 0.111(13) Uani 0.535(17) 1 d D U P O 1
F1O F 1.1029(8) 0.8455(6) 0.4211(6) 0.215(11) Uani 0.535(17) 1 d D U P O 1
F2O F 1.1574(6) 0.8162(9) 0.4181(8) 0.235(13) Uani 0.535(17) 1 d D U P O 1
F3O F 1.1007(5) 0.7862(5) 0.3965(5) 0.140(7) Uani 0.535(17) 1 d D U P O 1
F4O F 1.1160(7) 0.7914(8) 0.4556(6) 0.193(10) Uani 0.535(17) 1 d D U P O 1
B1O' B 1.1248(11) 0.7888(11) 0.4564(11) 0.34(2) Uani 0.465(17) 1 d D U P O 2
F1O' F 1.0977(13) 0.8130(14) 0.4704(14) 0.34(2) Uani 0.465(17) 1 d D U P O 2
F2O' F 1.1617(11) 0.8015(14) 0.4671(14) 0.34(2) Uani 0.465(17) 1 d D U P O 2
F3O' F 1.1190(13) 0.7498(11) 0.4676(11) 0.293(17) Uani 0.465(17) 1 d D U P O 2
F4O' F 1.1219(17) 0.7960(17) 0.4197(11) 0.34(2) Uani 0.465(17) 1 d D U P O 2
B1P B 0.9903(5) 0.4044(5) 0.7067(4) 0.162(10) Uani 1 1 d D U . . .
F1P F 1.0216(3) 0.3986(4) 0.7308(4) 0.204(6) Uani 1 1 d D . . . .
F2P F 0.9774(5) 0.3703(5) 0.6899(4) 0.236(8) Uani 1 1 d D . . . .
F3P F 1.0011(3) 0.4304(3) 0.6812(3) 0.148(4) Uani 1 1 d D . . . .
F4P F 0.9599(5) 0.4214(6) 0.7221(4) 0.238(7) Uani 1 1 d D . . . .
B1Q B 0.9901(7) 0.7661(8) 0.7506(6) 0.117(10) Uani 0.436(14) 1 d D . P P 1
F1Q F 1.0057(10) 0.7326(9) 0.7675(11) 0.159(13) Uani 0.436(14) 1 d D . P P 1
F2Q F 1.0183(8) 0.7860(8) 0.7353(7) 0.115(9) Uani 0.436(14) 1 d D . P P 1
F3Q F 0.9744(11) 0.7924(11) 0.7733(8) 0.166(13) Uani 0.436(14) 1 d D . P P 1
F4Q F 0.9644(5) 0.7570(6) 0.7216(5) 0.115(7) Uani 0.436(14) 1 d D . P P 1
B1Q' B 1.0021(6) 0.7687(6) 0.7629(5) 0.117(10) Uani 0.564(14) 1 d D . P P 2
F1Q' F 0.9839(7) 0.7345(7) 0.7717(7) 0.139(9) Uani 0.564(14) 1 d D . P P 2
F2Q' F 0.9764(8) 0.7990(7) 0.7544(7) 0.159(10) Uani 0.564(14) 1 d D . P P 2
F3Q' F 1.0252(7) 0.7621(11) 0.7367(8) 0.199(14) Uani 0.564(14) 1 d D . P P 2
F4Q' F 1.0252(5) 0.7766(5) 0.7936(4) 0.124(6) Uani 0.564(14) 1 d D . P P 2
B1R B 0.7150(7) 0.3652(7) 0.5279(6) 0.25(2) Uani 1 1 d D U . . .
F1R F 0.6944(9) 0.3468(9) 0.4995(6) 0.430(18) Uani 1 1 d D U . . .
F2R F 0.6958(5) 0.3720(6) 0.5577(5) 0.264(8) Uani 1 1 d D U . . .
F3R F 0.7434(9) 0.3387(8) 0.5394(6) 0.405(17) Uani 1 1 d D U . . .
F4R F 0.7317(9) 0.3999(6) 0.5180(7) 0.417(18) Uani 1 1 d D U . . .
B1S B 0.9931(5) 0.8869(5) 0.4836(5) 0.167(10) Uani 1 1 d D U . . .
F1S F 0.9597(4) 0.8654(5) 0.4847(4) 0.228(6) Uani 1 1 d D U . . .
F2S F 1.0090(11) 0.8894(9) 0.5201(6) 0.199(14) Uani 0.36(2) 1 d D U P Q 1
F3S F 1.0184(9) 0.8607(9) 0.4700(9) 0.151(12) Uani 0.36(2) 1 d D U P Q 1
F4S F 0.9877(13) 0.9262(7) 0.4733(11) 0.213(16) Uani 0.36(2) 1 d D U P Q 1
O1S O 1.0191(14) 0.8933(12) 0.3963(9) 0.20(2) Uani 0.36(2) 1 d D U P Q 1
F2S' F 0.9977(8) 0.9168(8) 0.5081(8) 0.301(16) Uani 0.64(2) 1 d D U P Q 2
F3S' F 1.0233(8) 0.8609(9) 0.4818(10) 0.252(14) Uani 0.64(2) 1 d D U P Q 2
F4S' F 0.9913(9) 0.9068(9) 0.4497(7) 0.289(14) Uani 0.64(2) 1 d D U P Q 2
O1S' O 1.0616(5) 0.8882(7) 0.5591(6) 0.178(10) Uani 0.64(2) 1 d D U P Q 2
B1T B 0.3745(5) 0.6967(6) 0.5499(5) 0.219(12) Uani 1 1 d D U . . .
F1T F 0.3850(11) 0.6715(13) 0.5805(9) 0.354(19) Uani 0.60(3) 1 d D U P R 1
F2T F 0.3355(6) 0.7023(16) 0.5382(12) 0.37(2) Uani 0.60(3) 1 d D U P R 1
F3T F 0.3947(13) 0.7335(9) 0.5566(14) 0.38(2) Uani 0.60(3) 1 d D U P R 1
F4T F 0.3935(8) 0.6786(12) 0.5221(8) 0.217(13) Uani 0.60(3) 1 d D U P R 1
F1T' F 0.3471(10) 0.6670(10) 0.5572(11) 0.219(12) Uani 0.40(3) 1 d D U P R 2
F2T' F 0.4012(9) 0.6796(13) 0.5293(9) 0.141(13) Uani 0.40(3) 1 d D U P R 2
F3T' F 0.3896(8) 0.7134(12) 0.5831(8) 0.184(15) Uani 0.40(3) 1 d D U P R 2
F4T' F 0.3517(10) 0.7255(11) 0.5286(9) 0.207(16) Uani 0.40(3) 1 d D U P R 2
B1U B 0.8291(5) 0.4973(5) 0.7529(4) 0.189(12) Uani 1 1 d D U . . .
F1U F 0.7898(4) 0.4957(4) 0.7522(4) 0.208(5) Uani 1 1 d D U . . .
F2U F 0.8406(9) 0.5343(9) 0.7695(13) 0.205(19) Uani 0.34(3) 1 d D U P S 1
F3U F 0.8453(13) 0.4647(13) 0.7718(17) 0.34(3) Uani 0.34(3) 1 d D U P S 1
F4U F 0.8440(12) 0.5010(18) 0.7202(7) 0.25(2) Uani 0.34(3) 1 d D U P S 1
F2U' F 0.8458(5) 0.4969(7) 0.7882(4) 0.171(9) Uani 0.66(3) 1 d D U P S 2
F3U' F 0.8413(7) 0.4615(7) 0.7381(6) 0.248(14) Uani 0.66(3) 1 d D U P S 2
F4U' F 0.8394(6) 0.5286(6) 0.7320(7) 0.200(12) Uani 0.66(3) 1 d D U P S 2
B1V B 0.8580(7) 0.3780(8) 0.4637(7) 0.54(12) Uani 0.642(15) 1 d D U P T 1
F1V F 0.8690(6) 0.3713(12) 0.4997(7) 0.321(17) Uani 0.642(15) 1 d D U P T 1
F2V F 0.8346(9) 0.3472(8) 0.4502(7) 0.281(13) Uani 0.642(15) 1 d D U P T 1
F3V F 0.8897(7) 0.3877(7) 0.4466(5) 0.228(10) Uani 0.642(15) 1 d D U P T 1
F4V F 0.8376(9) 0.4131(9) 0.4609(8) 0.310(16) Uani 0.642(15) 1 d D U P T 1
B1V' B 0.8138(15) 0.3737(15) 0.5001(12) 0.54(12) Uani 0.358(15) 1 d D U P T 2
F1V' F 0.8154(17) 0.3489(13) 0.5313(12) 0.29(2) Uani 0.358(15) 1 d D U P T 2
F2V' F 0.847(2) 0.368(3) 0.482(2) 0.50(5) Uani 0.358(15) 1 d D U P T 2
F3V' F 0.782(2) 0.368(2) 0.4742(17) 0.42(4) Uani 0.358(15) 1 d D U P T 2
F4V' F 0.8138(10) 0.4151(14) 0.5093(14) 0.43(4) Uani 0.358(15) 1 d D U P T 2
B1W B 0.6020(7) 0.5121(7) 0.1798(5) 0.18(2) Uani 0.495(9) 1 d D . P U 1
F1W F 0.5809(6) 0.5012(6) 0.1471(5) 0.151(7) Uani 0.495(9) 1 d D . P U 1
F2W F 0.5896(5) 0.5057(4) 0.2140(4) 0.102(5) Uani 0.495(9) 1 d D . P U 1
F3W F 0.6144(9) 0.5502(7) 0.1693(6) 0.185(11) Uani 0.495(9) 1 d D . P U 1
F4W F 0.6326(8) 0.4849(9) 0.1820(6) 0.241(14) Uani 0.495(9) 1 d D . P U 1
B1W' B 0.6766(8) 0.5736(7) 0.1755(6) 0.18(2) Uani 0.505(9) 1 d D . P U 2
F1W' F 0.6861(6) 0.6144(7) 0.1731(5) 0.184(9) Uani 0.505(9) 1 d D . P U 2
F2W' F 0.6957(7) 0.5466(7) 0.1554(5) 0.172(9) Uani 0.505(9) 1 d D . P U 2
F3W' F 0.6381(7) 0.5659(10) 0.1625(6) 0.208(11) Uani 0.505(9) 1 d D . P U 2
F4W' F 0.6811(5) 0.5565(6) 0.2102(5) 0.147(7) Uani 0.505(9) 1 d D . P U 2
B1Y B 0.6499(17) 0.3362(19) 0.2610(14) 0.157(17) Uani 0.5 1 d . U P V 1
F1Y F 0.6818(5) 0.3444(9) 0.2758(4) 0.179(9) Uani 0.5 1 d D U P V 1
F2Y F 0.6432(6) 0.3319(7) 0.2259(4) 0.158(8) Uani 0.5 1 d D U P V 1
F3Y F 0.6554(13) 0.2829(9) 0.2661(9) 0.324(16) Uani 0.5 1 d D U P V 1
F4Y F 0.6199(5) 0.3419(9) 0.2797(5) 0.204(10) Uani 0.5 1 d D U P V 1
B1X' B 0.6553(7) 0.4348(7) 0.2660(7) 0.177(19) Uani 0.5 1 d D U P W 2
F1X' F 0.6200(6) 0.4288(7) 0.2787(6) 0.212(9) Uani 0.5 1 d D U P W 2
F2X' F 0.6686(8) 0.3951(7) 0.2645(6) 0.214(11) Uani 0.5 1 d D U P W 2
F3X' F 0.6444(10) 0.4489(10) 0.2310(7) 0.281(15) Uani 0.5 1 d D U P W 2
F4X' F 0.6773(7) 0.4655(8) 0.2826(6) 0.228(11) Uani 0.5 1 d D U P W 2
N1CN N 0.7668(10) 0.5246(8) 0.1794(10) 0.161(12) Uani 0.5 1 d D U P X 2
C1CN C 0.7766(12) 0.5074(10) 0.2071(8) 0.147(12) Uani 0.5 1 d D U P X 2
C2CN C 0.7696(8) 0.4815(9) 0.2379(6) 0.118(10) Uani 0.5 1 d D U P X 2
H2CA H 0.761726 0.454827 0.229071 0.177 Uiso 0.5 1 calc R U P X 2
H2CB H 0.749335 0.493171 0.250771 0.177 Uiso 0.5 1 calc R U P X 2
H2CC H 0.793041 0.479269 0.254349 0.177 Uiso 0.5 1 calc R U P X 2
O1W O 0.3254(4) 0.8824(4) 0.3361(3) 0.165(5) Uani 1 1 d . . . . .
O2W O 0.9290(5) 0.5143(5) 0.7800(4) 0.189(6) Uani 1 1 d . . . . .
O3W O 0.6930(7) 1.0376(5) 0.6622(5) 0.244(10) Uani 1 1 d . . . . .
O4W O 0.3921(4) 0.8058(4) 0.4502(4) 0.171(5) Uani 1 1 d . . . . .
O5W O 1.0876(9) 0.6795(8) 0.6738(5) 0.168(12) Uani 0.5 1 d . . P . .
O6W O 0.3639(9) 0.7934(8) 0.5974(6) 0.170(11) Uani 0.5 1 d . . P . .
O9W O 0.6913(9) 1.1027(10) 0.4834(9) 0.195(12) Uani 0.5 1 d . . P . .
O10W O 0.4630(11) 0.8865(8) 0.6084(5) 0.184(14) Uani 0.5 1 d . . P . .

loop_
_atom_site_aniso_label
_atom_site_aniso_U_11
_atom_site_aniso_U_22
_atom_site_aniso_U_33
_atom_site_aniso_U_23
_atom_site_aniso_U_13
_atom_site_aniso_U_12
Pd1 0.0860(6) 0.0806(7) 0.0650(5) 0.0042(5) 0.0090(5) -0.0149(5)
N1A1 0.109(7) 0.101(7) 0.066(5) -0.010(5) 0.023(5) -0.023(7)
N1A2 0.123(8) 0.108(8) 0.075(7) 0.005(6) 0.002(5) -0.019(7)
C1A1 0.095(8) 0.201(18) 0.099(10) 0.007(11) 0.031(7) -0.030(10)
C1A2 0.186(16) 0.100(8) 0.119(11) 0.005(8) 0.083(11) -0.024(10)
C1A3 0.141(13) 0.152(13) 0.086(8) -0.040(9) 0.036(8) -0.036(10)
C1A4 0.228(16) 0.220(18) 0.104(12) -0.057(12) 0.065(12) -0.115(15)
C1A5 0.182(13) 0.119(13) 0.135(14) -0.031(11) -0.064(11) 0.002(12)
C1A6 0.167(16) 0.088(9) 0.137(13) -0.020(9) 0.008(11) -0.018(9)
Pd2 0.0703(6) 0.0839(7) 0.0756(6) -0.0109(5) -0.0200(4) 0.0200(5)
Pd3A 0.0721(6) 0.1151(9) 0.0817(6) -0.0139(6) 0.0060(5) -0.0238(6)
N3A1 0.074(8) 0.128(11) 0.089(8) -0.018(8) 0.013(6) -0.021(8)
N3A2 0.078(8) 0.236(19) 0.055(9) -0.049(10) 0.021(7) -0.006(9)
C3A1 0.13(3) 0.18(2) 0.102(15) -0.014(15) -0.026(13) -0.05(2)
C3A2 0.09(2) 0.132(16) 0.125(16) -0.037(12) -0.02(2) -0.041(15)
C3A3 0.084(18) 0.22(3) 0.121(14) -0.065(18) -0.027(12) 0.009(18)
C3A4 0.094(14) 0.23(4) 0.099(19) -0.009(18) -0.003(13) 0.022(19)
C3A5 0.092(19) 0.16(2) 0.15(2) -0.005(17) 0.036(16) -0.025(17)
C3A6 0.092(12) 0.067(11) 0.118(13) -0.027(10) 0.009(10) 0.007(9)
N3B1 0.074(8) 0.128(11) 0.089(8) -0.018(8) 0.013(6) -0.021(8)
N3B2 0.078(8) 0.236(19) 0.055(9) -0.049(10) 0.021(7) -0.006(9)
C3B1 0.13(3) 0.18(2) 0.102(15) -0.014(15) -0.026(13) -0.05(2)
C3B2 0.09(2) 0.132(16) 0.125(16) -0.037(12) -0.02(2) -0.041(15)
C3B3 0.084(18) 0.22(3) 0.121(14) -0.065(18) -0.027(12) 0.009(18)
C3B4 0.094(14) 0.23(4) 0.099(19) -0.009(18) -0.003(13) 0.022(19)
C3B5 0.092(19) 0.16(2) 0.15(2) -0.005(17) 0.036(16) -0.025(17)
C3B6 0.092(12) 0.067(11) 0.118(13) -0.027(10) 0.009(10) 0.007(9)
Pd4 0.0892(7) 0.0801(8) 0.1442(10) 0.0007(7) -0.0135(7) 0.0264(6)
Pd5A 0.1527(11) 0.0904(8) 0.0730(6) 0.0061(5) 0.0062(6) -0.0503(7)
N5A1 0.184(10) 0.096(8) 0.103(7) -0.005(6) 0.017(7) -0.056(8)
N5A2 0.185(10) 0.100(8) 0.097(7) 0.016(6) 0.008(7) -0.031(9)
C5A1 0.30(2) 0.131(15) 0.123(12) -0.030(10) 0.075(14) -0.055(16)
C5A2 0.187(11) 0.179(18) 0.159(16) -0.020(14) -0.019(12) -0.062(13)
C5A3 0.254(16) 0.109(10) 0.136(11) 0.007(9) -0.010(10) -0.050(11)
C5A4 0.215(15) 0.124(11) 0.180(12) -0.008(9) -0.024(10) -0.018(11)
C5A5 0.33(2) 0.178(19) 0.160(15) 0.093(13) 0.091(16) 0.013(19)
C5A6 0.211(13) 0.18(2) 0.23(2) 0.017(17) -0.050(14) -0.047(16)
Pd6A 0.1513(11) 0.0904(8) 0.0782(6) 0.0088(6) 0.0161(7) 0.0276(7)
N6A1 0.194(15) 0.101(11) 0.087(9) 0.021(7) 0.051(9) 0.031(10)
N6A2 0.23(2) 0.177(18) 0.077(9) 0.016(10) -0.017(11) 0.069(15)
C6A1 0.15(3) 0.099(15) 0.165(19) -0.005(13) 0.09(3) 0.041(18)
C6A2 0.16(2) 0.11(4) 0.16(2) -0.03(3) 0.069(17) 0.00(2)
C6A3 0.24(3) 0.18(3) 0.103(15) 0.015(15) 0.041(18) 0.03(2)
C6A4 0.29(5) 0.19(4) 0.066(16) -0.01(2) 0.04(2) 0.04(3)
C6A5 0.34(7) 0.103(17) 0.13(2) 0.042(15) 0.06(4) 0.08(3)
C6A6 0.43(6) 0.23(5) 0.05(2) -0.01(2) -0.08(3) 0.09(4)
C6B1 0.15(3) 0.099(15) 0.165(19) -0.005(13) 0.09(3) 0.041(18)
C6B2 0.16(2) 0.11(4) 0.16(2) -0.03(3) 0.069(17) 0.00(2)
C6B3 0.24(3) 0.18(3) 0.103(15) 0.015(15) 0.041(18) 0.03(2)
C6B4 0.29(5) 0.19(4) 0.066(16) -0.01(2) 0.04(2) 0.04(3)
C6B5 0.34(7) 0.103(17) 0.13(2) 0.042(15) 0.06(4) 0.08(3)
C6B6 0.43(6) 0.23(5) 0.05(2) -0.01(2) -0.08(3) 0.09(4)
Pd7A 0.0504(4) 0.0698(6) 0.0734(5) 0.0116(4) -0.0022(4) 0.0059(4)
N7A1 0.052(5) 0.075(5) 0.102(5) 0.010(5) -0.009(4) 0.009(4)
N7A2 0.067(5) 0.085(6) 0.092(6) 0.017(5) -0.001(5) -0.007(5)
C7A1 0.052(5) 0.075(5) 0.102(5) 0.010(5) -0.009(4) 0.009(4)
C7A2 0.072(15) 0.08(2) 0.085(7) 0.007(12) -0.015(8) 0.010(13)
C7A3 0.086(10) 0.094(12) 0.106(11) 0.006(11) -0.012(8) -0.013(10)
C7A4 0.059(9) 0.103(14) 0.112(11) 0.003(11) -0.005(8) -0.008(8)
C7A5 0.09(2) 0.11(2) 0.104(9) 0.014(12) 0.018(11) -0.015(14)
C7A6 0.093(14) 0.081(8) 0.09(2) 0.033(13) -0.002(19) -0.001(9)
N7B1 0.052(5) 0.075(5) 0.102(5) 0.010(5) -0.009(4) 0.009(4)
N7B2 0.067(5) 0.085(6) 0.092(6) 0.017(5) -0.001(5) -0.007(5)
C7B1 0.052(5) 0.075(5) 0.102(5) 0.010(5) -0.009(4) 0.009(4)
C7B2 0.072(15) 0.08(2) 0.085(7) 0.007(12) -0.015(8) 0.010(13)
C7B3 0.086(10) 0.094(12) 0.106(11) 0.006(11) -0.012(8) -0.013(10)
C7B4 0.059(9) 0.103(14) 0.112(11) 0.003(11) -0.005(8) -0.008(8)
C7B5 0.09(2) 0.11(2) 0.104(9) 0.014(12) 0.018(11) -0.015(14)
C7B6 0.093(14) 0.081(8) 0.09(2) 0.033(13) -0.002(19) -0.001(9)
Pd8A 0.064(2) 0.0662(8) 0.086(3) 0.0294(18) 0.0082(16) 0.0144(14)
N8A1 0.086(8) 0.082(7) 0.099(11) 0.032(8) 0.007(8) 0.005(6)
N8A2 0.083(8) 0.070(7) 0.105(10) 0.015(8) 0.013(7) 0.020(6)
C8A1 0.100(13) 0.091(13) 0.162(17) 0.019(13) -0.020(10) -0.006(11)
C8A2 0.113(12) 0.13(2) 0.110(12) 0.023(10) 0.025(11) 0.000(15)
C8A3 0.113(10) 0.070(8) 0.153(13) 0.027(10) 0.014(9) 0.000(7)
C8A4 0.146(10) 0.090(9) 0.167(13) 0.010(9) 0.038(9) 0.004(7)
C8A5 0.124(13) 0.117(15) 0.172(16) -0.007(16) -0.041(14) 0.055(11)
C8A6 0.148(19) 0.094(13) 0.139(12) -0.012(13) 0.048(12) 0.026(15)
Pd8B 0.064(2) 0.0662(8) 0.086(3) 0.0294(18) 0.0082(16) 0.0144(14)
N8B1 0.086(8) 0.082(7) 0.099(11) 0.032(8) 0.007(8) 0.005(6)
N8B2 0.083(8) 0.070(7) 0.105(10) 0.015(8) 0.013(7) 0.020(6)
C8B1 0.100(13) 0.091(13) 0.162(17) 0.019(13) -0.020(10) -0.006(11)
C8B2 0.113(12) 0.13(2) 0.110(12) 0.023(10) 0.025(11) 0.000(15)
C8B3 0.113(10) 0.070(8) 0.153(13) 0.027(10) 0.014(9) 0.000(7)
C8B4 0.146(10) 0.090(9) 0.167(13) 0.010(9) 0.038(9) 0.004(7)
C8B5 0.124(13) 0.117(15) 0.172(16) -0.007(16) -0.041(14) 0.055(11)
C8B6 0.148(19) 0.094(13) 0.139(12) -0.012(13) 0.048(12) 0.026(15)
Pd9A 0.0891(9) 0.0881(11) 0.0959(12) 0.0329(10) 0.0122(8) -0.0110(8)
N9A1 0.127(11) 0.121(12) 0.150(13) 0.054(10) 0.043(8) 0.024(9)
N9A2 0.091(9) 0.130(11) 0.136(11) 0.069(9) 0.032(8) 0.004(8)
C9A1 0.164(19) 0.108(14) 0.21(2) 0.061(11) 0.084(15) 0.031(13)
C9A2 0.168(17) 0.16(2) 0.166(18) 0.071(14) 0.010(14) 0.027(16)
C9A3 0.155(14) 0.137(16) 0.18(2) 0.099(15) 0.078(13) 0.028(12)
C9A4 0.152(17) 0.157(16) 0.142(14) 0.083(13) 0.061(11) 0.034(13)
C9A5 0.097(13) 0.24(2) 0.167(17) 0.076(16) 0.030(10) -0.053(15)
C9A6 0.140(18) 0.141(13) 0.19(2) 0.070(13) 0.062(16) 0.031(14)
Pd9B 0.0891(9) 0.0881(11) 0.0959(12) 0.0329(10) 0.0122(8) -0.0110(8)
N9B1 0.127(11) 0.121(12) 0.150(13) 0.054(10) 0.043(8) 0.024(9)
N9B2 0.091(9) 0.130(11) 0.136(11) 0.069(9) 0.032(8) 0.004(8)
C9B1 0.164(19) 0.108(14) 0.21(2) 0.061(11) 0.084(15) 0.031(13)
C9B2 0.168(17) 0.16(2) 0.166(18) 0.071(14) 0.010(14) 0.027(16)
C9B3 0.155(14) 0.137(16) 0.18(2) 0.099(15) 0.078(13) 0.028(12)
C9B4 0.152(17) 0.157(16) 0.142(14) 0.083(13) 0.061(11) 0.034(13)
C9B5 0.097(13) 0.24(2) 0.167(17) 0.076(16) 0.030(10) -0.053(15)
C9B6 0.140(18) 0.141(13) 0.19(2) 0.070(13) 0.062(16) 0.031(14)
Pd10 0.1238(9) 0.0914(8) 0.1193(9) -0.0357(7) 0.0244(7) -0.0026(7)
N1C1 0.124(10) 0.116(13) 0.137(15) -0.022(12) 0.042(11) 0.003(10)
N1C2 0.125(9) 0.112(16) 0.127(9) -0.060(11) 0.015(7) -0.016(9)
C1C1 0.15(2) 0.117(18) 0.145(16) 0.024(17) 0.049(15) 0.019(16)
C1C2 0.124(11) 0.13(2) 0.18(3) -0.05(2) 0.025(15) -0.008(13)
C1C3 0.126(10) 0.112(17) 0.16(2) -0.054(18) 0.023(16) -0.007(10)
C1C4 0.117(9) 0.112(16) 0.15(2) -0.041(13) 0.015(12) 0.009(10)
C1C5 0.109(12) 0.10(2) 0.124(9) -0.064(16) 0.028(9) 0.013(18)
C1C6 0.106(14) 0.160(19) 0.18(2) -0.074(17) 0.007(14) -0.002(12)
N1D1 0.124(10) 0.116(13) 0.137(15) -0.022(12) 0.042(11) 0.003(10)
N1D2 0.125(9) 0.112(16) 0.127(9) -0.060(11) 0.015(7) -0.016(9)
C1D1 0.15(2) 0.117(18) 0.145(16) 0.024(17) 0.049(15) 0.019(16)
C1D2 0.124(11) 0.13(2) 0.18(3) -0.05(2) 0.025(15) -0.008(13)
C1D3 0.126(10) 0.112(17) 0.16(2) -0.054(18) 0.023(16) -0.007(10)
C1D4 0.117(9) 0.112(16) 0.15(2) -0.041(13) 0.015(12) 0.009(10)
C1D5 0.109(12) 0.10(2) 0.124(9) -0.064(16) 0.028(9) 0.013(18)
C1D6 0.106(14) 0.160(19) 0.18(2) -0.074(17) 0.007(14) -0.002(12)
Pd11 0.0769(6) 0.0685(6) 0.0627(5) -0.0068(4) -0.0100(4) -0.0081(5)
Pd1G 0.0787(7) 0.1154(10) 0.1183(8) -0.0103(7) 0.0225(6) 0.0248(6)
N1G1 0.110(8) 0.152(10) 0.150(10) 0.001(7) 0.053(7) 0.044(8)
N1G2 0.126(8) 0.158(11) 0.150(10) -0.018(9) 0.035(7) 0.036(9)
C1G1 0.104(11) 0.25(2) 0.201(17) -0.033(14) 0.038(9) -0.005(13)
C1G2 0.179(17) 0.226(18) 0.223(19) 0.081(15) 0.119(15) 0.060(16)
C1G3 0.175(13) 0.203(14) 0.196(15) -0.050(11) 0.064(11) 0.013(10)
C1G4 0.174(12) 0.191(14) 0.183(14) -0.047(11) 0.081(10) 0.014(11)
C1G5 0.21(2) 0.137(13) 0.151(15) -0.044(10) 0.002(13) 0.014(13)
C1G6 0.155(12) 0.24(2) 0.129(13) -0.028(14) 0.021(10) 0.011(15)
C1CL 0.124(13) 0.126(15) 0.148(15) -0.002(12) 0.020(11) 0.001(11)
Cl1 0.091(3) 0.138(4) 0.181(4) 0.068(3) 0.024(3) 0.014(2)
Cl2 0.132(3) 0.146(4) 0.108(3) -0.005(3) -0.010(2) 0.056(3)
Cl3 0.146(4) 0.133(4) 0.124(3) 0.029(3) -0.015(3) -0.041(3)
Cl4 0.091(3) 0.137(4) 0.198(5) -0.044(3) 0.031(3) -0.007(3)
O1 0.061(4) 0.061(5) 0.061(4) -0.003(3) -0.004(4) 0.011(4)
O2 0.062(4) 0.082(5) 0.054(4) -0.001(4) -0.004(4) 0.011(4)
O3 0.058(4) 0.042(4) 0.066(4) 0.003(3) 0.000(3) 0.005(3)
O4 0.110(7) 0.133(8) 0.058(5) 0.002(5) -0.008(5) 0.077(6)
O5 0.049(4) 0.057(5) 0.062(4) 0.004(3) 0.000(3) 0.003(3)
O6 0.061(4) 0.069(5) 0.055(4) -0.003(4) -0.004(3) 0.011(4)
O7 0.070(5) 0.072(5) 0.068(5) 0.003(4) 0.006(4) -0.004(4)
O8 0.057(5) 0.099(7) 0.095(6) 0.003(5) 0.017(4) 0.003(5)
O9 0.106(7) 0.067(6) 0.080(6) -0.014(4) 0.015(5) -0.007(5)
O10 0.100(7) 0.149(9) 0.075(6) 0.010(6) 0.016(5) 0.044(6)
O11 0.096(6) 0.081(6) 0.080(5) 0.009(5) -0.003(5) 0.012(5)
O12 0.070(5) 0.067(5) 0.087(5) -0.014(4) 0.002(4) -0.010(4)
O13 0.070(5) 0.069(5) 0.070(5) 0.014(4) -0.005(4) 0.001(4)
O14 0.051(4) 0.063(5) 0.059(4) 0.010(4) 0.001(3) -0.002(3)
O15 0.071(5) 0.090(7) 0.068(5) 0.005(4) 0.013(4) -0.022(5)
O16 0.058(5) 0.100(7) 0.150(8) 0.065(7) -0.005(5) 0.005(5)
O17 0.053(4) 0.076(5) 0.081(5) 0.005(4) 0.012(4) 0.008(4)
O18 0.075(5) 0.070(6) 0.069(5) 0.018(4) 0.003(4) -0.006(4)
O19 0.056(4) 0.062(5) 0.066(4) -0.005(4) 0.001(3) 0.012(4)
O20 0.075(5) 0.075(6) 0.071(5) 0.004(4) 0.001(4) -0.005(5)
O21 0.067(5) 0.085(6) 0.100(6) 0.014(5) -0.005(4) 0.020(4)
O22 0.068(5) 0.076(6) 0.083(5) 0.004(4) 0.012(4) 0.002(4)
O23 0.088(6) 0.088(7) 0.115(7) 0.029(6) -0.015(5) 0.007(5)
O24 0.061(5) 0.071(6) 0.098(6) 0.000(5) 0.008(4) 0.002(4)
O25 0.055(4) 0.091(6) 0.054(4) -0.002(4) 0.006(3) -0.009(4)
O26 0.074(5) 0.079(6) 0.057(4) -0.002(4) 0.002(4) -0.014(4)
O27 0.071(5) 0.083(6) 0.066(5) -0.007(4) -0.012(4) 0.010(4)
O28 0.134(8) 0.123(9) 0.072(6) -0.006(6) 0.017(6) -0.049(7)
O29 0.078(5) 0.075(6) 0.067(5) 0.000(4) -0.008(4) 0.019(4)
O30 0.049(4) 0.080(6) 0.058(4) -0.002(4) -0.004(3) 0.002(4)
O31 0.075(5) 0.088(6) 0.091(6) 0.031(5) 0.023(5) 0.014(5)
O32 0.065(5) 0.071(6) 0.098(6) 0.028(5) 0.012(4) 0.001(4)
O33 0.066(5) 0.080(6) 0.102(6) 0.027(5) 0.030(4) 0.021(4)
O34 0.082(6) 0.116(8) 0.092(6) 0.054(6) -0.004(5) -0.018(5)
O35 0.091(6) 0.077(6) 0.086(6) 0.015(5) 0.020(5) -0.006(5)
O36 0.057(4) 0.078(6) 0.114(6) 0.035(5) 0.022(4) 0.014(4)
O37 0.057(5) 0.092(6) 0.083(5) -0.018(5) -0.012(4) -0.006(4)
O38 0.086(6) 0.070(6) 0.077(5) 0.001(4) -0.012(5) 0.002(4)
O39 0.062(5) 0.090(7) 0.065(4) 0.019(4) 0.005(4) 0.004(4)
O40 0.068(5) 0.080(6) 0.066(4) -0.005(4) 0.003(4) -0.005(4)
O41 0.067(6) 0.127(9) 0.187(11) -0.072(8) -0.009(7) 0.006(6)
O42 0.072(5) 0.072(5) 0.076(5) 0.000(4) 0.007(4) -0.019(4)
O43 0.064(4) 0.068(5) 0.055(4) -0.001(4) -0.005(3) -0.003(4)
O44 0.061(5) 0.085(6) 0.084(5) -0.012(4) 0.005(4) -0.017(4)
O45 0.072(5) 0.067(5) 0.066(4) -0.004(4) 0.005(4) -0.013(4)
O46 0.064(5) 0.085(6) 0.104(6) -0.018(5) 0.016(5) -0.012(4)
O47 0.061(4) 0.072(5) 0.058(4) 0.001(4) 0.006(4) -0.002(4)
O48 0.068(5) 0.080(6) 0.072(5) -0.004(4) 0.004(4) -0.018(4)
N1 0.069(6) 0.061(6) 0.074(6) -0.003(5) 0.006(5) 0.016(5)
N2 0.072(6) 0.066(6) 0.077(6) -0.014(5) -0.002(5) 0.004(5)
N3 0.069(6) 0.063(7) 0.084(7) 0.027(6) 0.016(5) 0.023(5)
N4 0.071(6) 0.086(8) 0.059(5) 0.016(5) 0.015(5) -0.004(6)
N5 0.063(6) 0.095(9) 0.119(9) -0.002(7) 0.022(7) 0.007(6)
N6 0.109(10) 0.116(11) 0.104(9) -0.016(8) 0.023(8) 0.005(8)
N7 0.070(7) 0.096(8) 0.091(7) 0.000(7) 0.007(6) 0.018(6)
N8 0.060(6) 0.072(7) 0.073(6) 0.007(5) 0.006(5) -0.001(5)
N9 0.141(12) 0.091(9) 0.090(8) 0.008(7) 0.020(8) -0.047(9)
N10 0.066(6) 0.072(7) 0.064(5) -0.008(5) -0.007(5) 0.009(5)
N11 0.077(7) 0.111(10) 0.069(6) -0.008(6) 0.013(5) -0.028(7)
N12 0.080(8) 0.081(8) 0.124(9) -0.001(7) -0.018(7) 0.019(7)
N13 0.061(6) 0.077(7) 0.080(7) -0.004(6) -0.014(5) 0.020(5)
N14 0.089(7) 0.102(9) 0.069(7) 0.000(6) 0.005(6) -0.016(7)
N15 0.128(10) 0.093(9) 0.089(8) -0.036(7) 0.013(7) 0.001(8)
N16 0.102(8) 0.087(9) 0.075(7) 0.000(6) 0.016(6) 0.012(7)
N17 0.086(7) 0.079(8) 0.078(7) 0.012(6) 0.013(6) -0.014(6)
N18 0.088(8) 0.066(7) 0.109(9) 0.026(7) 0.035(7) 0.023(6)
N19 0.090(8) 0.068(8) 0.112(9) 0.022(7) 0.006(7) 0.001(6)
N20 0.121(10) 0.107(10) 0.075(7) 0.003(7) 0.003(7) 0.036(8)
N21 0.060(6) 0.101(9) 0.104(8) 0.002(7) -0.002(6) 0.034(7)
N22 0.063(6) 0.073(7) 0.066(6) -0.012(5) -0.003(5) -0.011(5)
N23 0.061(6) 0.063(7) 0.065(5) 0.012(5) -0.003(5) 0.006(5)
N24 0.104(9) 0.106(9) 0.082(7) 0.001(6) -0.002(7) -0.045(7)
N27 0.080(7) 0.103(10) 0.085(8) -0.001(7) -0.025(6) 0.027(7)
N28 0.098(9) 0.088(9) 0.121(10) -0.001(8) -0.032(8) 0.037(7)
N31 0.122(12) 0.069(9) 0.206(16) -0.013(10) -0.019(11) 0.028(8)
N32 0.122(12) 0.094(11) 0.143(12) 0.008(9) 0.012(9) 0.032(9)
N39 0.071(6) 0.079(7) 0.063(6) -0.006(5) -0.007(5) -0.007(5)
N40 0.091(7) 0.072(7) 0.066(6) -0.006(5) 0.018(5) -0.003(6)
C1 0.065(7) 0.060(8) 0.087(8) 0.014(7) 0.013(6) 0.019(6)
C2 0.069(7) 0.071(8) 0.075(7) 0.003(6) -0.001(6) 0.019(6)
C3 0.061(7) 0.054(7) 0.081(8) 0.015(6) 0.001(6) 0.007(6)
C4 0.077(8) 0.074(8) 0.063(7) -0.005(6) -0.009(6) 0.021(6)
C5 0.074(8) 0.073(9) 0.080(8) 0.001(6) -0.005(7) 0.021(7)
C6 0.065(7) 0.079(9) 0.076(8) -0.007(7) -0.004(6) 0.003(6)
C7 0.078(8) 0.071(8) 0.052(6) 0.001(6) 0.007(6) 0.005(6)
C8 0.079(8) 0.080(9) 0.065(7) -0.002(6) 0.005(6) 0.007(7)
C9 0.093(9) 0.078(9) 0.056(7) -0.013(6) 0.005(6) 0.008(7)
C10 0.065(7) 0.080(9) 0.072(8) -0.007(6) -0.007(6) 0.013(6)
C11 0.073(8) 0.069(9) 0.098(9) 0.001(7) 0.012(7) 0.010(7)
C12 0.073(7) 0.053(7) 0.088(8) 0.016(7) 0.006(6) 0.000(6)
C13 0.062(6) 0.059(7) 0.055(6) 0.009(6) 0.010(5) 0.000(6)
C14 0.060(6) 0.078(9) 0.066(7) 0.020(6) 0.011(6) 0.015(6)
C15 0.060(7) 0.088(10) 0.073(8) 0.017(7) 0.020(6) 0.014(7)
C16 0.061(6) 0.053(7) 0.064(7) 0.005(5) -0.002(5) 0.005(6)
C17 0.071(7) 0.063(8) 0.081(8) -0.016(6) -0.008(6) 0.010(6)
C18 0.060(7) 0.077(9) 0.081(8) 0.000(7) -0.011(6) 0.009(6)
C19 0.053(6) 0.068(8) 0.065(7) 0.007(6) -0.006(5) 0.005(6)
C20 0.081(8) 0.099(10) 0.048(6) -0.002(6) -0.002(6) 0.013(7)
C21 0.063(7) 0.099(10) 0.065(7) 0.002(6) 0.002(6) 0.019(7)
C22 0.063(7) 0.084(9) 0.059(7) 0.009(6) 0.003(6) 0.011(6)
C23 0.052(6) 0.075(8) 0.060(7) 0.002(6) -0.003(5) 0.002(6)
C24 0.050(6) 0.058(7) 0.058(6) 0.008(6) -0.005(5) 0.002(5)
C25 0.058(6) 0.072(8) 0.060(6) -0.004(6) -0.005(5) 0.007(6)
C26 0.067(7) 0.070(8) 0.067(7) -0.003(6) 0.000(6) 0.012(6)
C27 0.052(6) 0.061(7) 0.052(6) 0.002(5) -0.001(5) -0.005(5)
C28 0.059(6) 0.066(8) 0.057(7) -0.001(6) 0.000(5) 0.004(6)
C29 0.058(6) 0.062(7) 0.064(7) 0.009(6) -0.008(5) 0.012(6)
C30 0.052(6) 0.070(8) 0.060(7) -0.002(6) 0.007(5) -0.002(6)
C31 0.046(5) 0.048(6) 0.056(6) 0.006(5) -0.006(5) 0.003(5)
C32 0.056(6) 0.044(6) 0.057(6) 0.003(5) 0.002(5) -0.010(5)
C33 0.058(6) 0.056(7) 0.066(7) 0.002(6) -0.001(5) -0.005(6)
C34 0.101(10) 0.101(11) 0.076(8) -0.003(7) 0.022(7) 0.006(8)
C35 0.076(7) 0.053(7) 0.088(8) 0.001(6) 0.005(6) 0.015(6)
C36 0.21(2) 0.173(19) 0.164(17) 0.131(16) 0.108(16) 0.093(16)
C37 0.072(8) 0.070(8) 0.072(8) 0.014(7) 0.006(6) -0.011(7)
C38 0.064(7) 0.079(9) 0.076(8) 0.006(7) 0.014(6) -0.014(6)
C39 0.058(6) 0.077(8) 0.059(7) 0.001(6) 0.016(6) 0.001(6)
C40 0.069(7) 0.092(10) 0.065(8) 0.004(7) 0.006(6) 0.008(7)
C41 0.070(7) 0.074(8) 0.069(8) 0.009(7) 0.010(6) -0.002(6)
C42 0.068(8) 0.089(11) 0.120(11) 0.008(9) 0.013(8) 0.013(8)
C43 0.062(8) 0.088(11) 0.118(11) 0.005(9) 0.031(8) 0.009(7)
C44 0.050(7) 0.089(10) 0.086(9) -0.008(8) 0.004(6) 0.002(7)
C45 0.061(8) 0.117(13) 0.106(11) 0.000(10) -0.001(7) 0.020(8)
C46 0.044(7) 0.111(12) 0.119(11) 0.021(10) 0.004(7) 0.010(7)
C47 0.115(12) 0.130(14) 0.082(10) -0.013(9) 0.020(10) 0.004(11)
C48 0.129(13) 0.120(13) 0.073(9) -0.025(8) 0.010(8) 0.017(11)
C49 0.125(12) 0.078(10) 0.084(10) -0.003(8) 0.023(9) 0.007(9)
C50 0.115(12) 0.111(12) 0.073(9) -0.006(8) 0.006(9) 0.013(10)
C51 0.144(15) 0.127(14) 0.078(10) -0.025(9) 0.007(9) 0.021(12)
C52 0.067(7) 0.075(9) 0.070(8) 0.018(7) 0.011(6) -0.014(6)
C53 0.064(7) 0.066(8) 0.094(9) -0.014(7) 0.008(7) -0.008(6)
C54 0.065(7) 0.062(8) 0.079(8) -0.003(6) 0.008(6) -0.008(6)
C55 0.072(8) 0.077(9) 0.069(8) -0.010(7) 0.012(6) -0.011(7)
C56 0.059(8) 0.085(10) 0.108(10) 0.011(8) 0.022(8) 0.012(7)
C57 0.052(7) 0.096(11) 0.111(10) 0.031(9) 0.001(7) -0.010(7)
C58 0.063(8) 0.095(10) 0.082(8) 0.008(7) 0.003(7) -0.002(7)
C59 0.070(8) 0.076(9) 0.084(8) 0.003(7) 0.020(7) -0.004(7)
C60 0.149(15) 0.075(10) 0.073(9) -0.006(7) 0.025(10) 0.013(10)
C61 0.133(15) 0.123(14) 0.099(12) 0.003(10) -0.018(11) 0.021(12)
C62 0.098(10) 0.140(14) 0.067(8) 0.001(9) -0.003(8) 0.016(10)
C63 0.087(9) 0.088(10) 0.078(9) -0.006(7) 0.021(8) 0.001(8)
C64 0.052(6) 0.078(9) 0.081(8) -0.001(7) 0.013(6) -0.002(6)
C65 0.068(8) 0.095(10) 0.075(8) -0.001(7) 0.019(7) -0.007(7)
C66 0.054(6) 0.088(9) 0.076(8) 0.016(7) 0.012(6) 0.001(6)
C67 0.072(8) 0.086(10) 0.074(8) 0.002(7) 0.011(7) -0.017(7)
C68 0.073(8) 0.083(9) 0.072(8) 0.012(7) 0.014(6) -0.004(7)
C70 0.063(7) 0.065(8) 0.077(8) -0.006(6) 0.012(6) -0.010(6)
C71 0.074(9) 0.27(3) 0.081(10) 0.021(13) 0.019(8) 0.009(12)
C72 0.091(9) 0.077(9) 0.093(9) -0.004(7) -0.005(7) -0.015(7)
C73 0.144(14) 0.105(12) 0.112(11) 0.047(10) 0.037(10) 0.024(10)
C74 0.078(9) 0.070(9) 0.114(11) 0.006(8) -0.004(8) 0.015(7)
C75 0.086(9) 0.085(10) 0.093(9) 0.005(7) 0.000(8) 0.014(8)
C76 0.061(7) 0.077(9) 0.093(9) 0.002(7) -0.002(7) 0.004(6)
C77 0.062(8) 0.123(12) 0.085(9) 0.030(8) -0.001(7) 0.006(8)
C78 0.074(9) 0.128(13) 0.093(9) 0.013(9) -0.010(8) 0.009(9)
C79 0.067(7) 0.067(8) 0.097(9) 0.011(7) 0.002(7) -0.006(6)
C80 0.075(8) 0.072(8) 0.065(7) 0.015(6) 0.001(6) 0.004(7)
C81 0.058(7) 0.059(7) 0.069(7) 0.001(6) -0.005(5) -0.009(6)
C82 0.065(7) 0.062(8) 0.066(7) 0.007(6) -0.006(6) 0.005(6)
C83 0.086(9) 0.049(7) 0.064(7) 0.002(5) -0.009(6) -0.004(6)
C84 0.095(11) 0.114(14) 0.087(9) 0.010(9) 0.003(8) -0.042(10)
C85 0.095(10) 0.116(13) 0.086(9) 0.018(9) 0.005(8) -0.034(9)
C86 0.090(9) 0.088(10) 0.067(7) 0.012(7) 0.007(7) -0.028(8)
C87 0.094(10) 0.092(11) 0.080(8) 0.008(8) 0.022(7) -0.017(9)
C88 0.142(13) 0.094(12) 0.080(9) 0.004(8) 0.032(9) -0.046(10)
C89 0.070(8) 0.069(8) 0.076(8) 0.015(6) -0.013(7) 0.008(6)
C90 0.070(8) 0.087(10) 0.088(9) 0.020(7) -0.013(7) -0.011(7)
C91 0.076(8) 0.085(9) 0.074(8) 0.020(7) -0.007(7) -0.013(7)
C92 0.068(7) 0.074(8) 0.071(7) 0.013(6) -0.004(7) -0.016(6)
C93 0.053(6) 0.056(7) 0.061(6) 0.008(5) -0.003(5) -0.001(5)
C94 0.074(8) 0.071(8) 0.069(7) 0.000(6) 0.005(6) 0.010(6)
C95 0.079(8) 0.067(8) 0.074(7) 0.003(6) 0.015(6) 0.001(7)
C96 0.064(7) 0.063(8) 0.057(6) 0.002(5) 0.007(5) 0.004(6)
C97 0.092(10) 0.090(11) 0.059(7) -0.001(7) 0.011(7) -0.016(9)
C98 0.073(8) 0.111(12) 0.077(8) 0.004(8) 0.016(7) -0.010(9)
C99 0.086(9) 0.093(11) 0.089(9) 0.002(8) 0.026(7) -0.007(8)
C100 0.073(8) 0.060(8) 0.075(7) 0.003(6) 0.000(6) -0.021(6)
C101 0.075(8) 0.062(8) 0.059(6) 0.017(6) -0.010(6) -0.005(6)
C102 0.059(7) 0.072(8) 0.072(7) 0.013(6) 0.005(6) -0.012(6)
C103 0.063(7) 0.049(7) 0.066(6) -0.005(5) 0.000(5) 0.000(5)
C104 0.067(7) 0.063(8) 0.061(6) -0.001(6) 0.007(5) 0.000(6)
C105 0.067(7) 0.057(7) 0.061(6) -0.008(6) 0.006(5) -0.009(6)
C106 0.079(8) 0.069(8) 0.052(6) 0.000(6) 0.009(6) -0.008(7)
C107 0.149(18) 0.142(19) 0.30(3) 0.102(19) -0.113(19) -0.090(15)
C108 0.066(7) 0.087(9) 0.085(8) -0.003(7) -0.013(6) -0.005(7)
C109 0.083(9) 0.072(9) 0.105(9) 0.013(8) -0.001(7) -0.005(7)
C110 0.073(8) 0.061(8) 0.067(7) 0.005(6) -0.021(6) -0.001(7)
C111 0.077(8) 0.062(8) 0.065(7) 0.007(6) -0.012(6) 0.000(6)
C112 0.057(6) 0.063(8) 0.053(6) -0.010(5) -0.003(5) -0.006(6)
C113 0.068(7) 0.054(7) 0.064(7) -0.002(5) -0.013(6) 0.015(6)
C114 0.076(8) 0.073(9) 0.066(7) 0.009(6) -0.014(6) -0.004(7)
C115 0.080(9) 0.092(10) 0.082(8) -0.012(7) 0.002(7) -0.008(8)
C116 0.081(8) 0.073(9) 0.067(7) 0.002(6) 0.007(6) -0.014(7)
C117 0.083(9) 0.082(9) 0.056(7) 0.005(6) -0.002(6) -0.034(8)
C118 0.099(10) 0.084(10) 0.078(8) 0.000(7) -0.012(8) -0.017(9)
C119 0.100(11) 0.081(10) 0.072(8) 0.005(7) 0.000(7) -0.044(9)
C120 0.070(9) 0.088(10) 0.136(12) -0.002(9) -0.014(8) 0.010(8)
C121 0.080(9) 0.076(10) 0.127(12) 0.007(9) -0.019(9) 0.016(8)
C122 0.089(10) 0.089(11) 0.110(11) 0.009(9) -0.002(9) 0.008(9)
C123 0.080(10) 0.127(14) 0.128(12) 0.009(11) -0.012(9) 0.035(9)
C124 0.065(9) 0.103(12) 0.140(13) -0.016(11) -0.018(9) 0.020(9)
C125 0.067(7) 0.062(8) 0.055(6) -0.005(6) -0.008(6) 0.003(6)
C126 0.058(6) 0.074(8) 0.056(6) -0.013(6) 0.000(5) -0.007(6)
C127 0.063(7) 0.070(8) 0.060(7) -0.015(6) -0.001(6) 0.020(6)
C128 0.086(8) 0.072(8) 0.044(6) -0.002(6) 0.001(6) 0.005(7)
C129 0.074(8) 0.072(9) 0.072(8) 0.006(7) -0.003(6) 0.000(7)
C130 0.109(11) 0.081(10) 0.068(8) -0.005(7) 0.013(8) -0.013(9)
C131 0.111(12) 0.080(10) 0.076(8) 0.004(7) -0.008(8) 0.002(8)
C132 0.063(8) 0.086(10) 0.075(8) 0.007(7) -0.003(6) 0.013(7)
C133 0.078(10) 0.120(13) 0.102(11) 0.018(10) 0.010(8) 0.032(9)
C134 0.082(10) 0.128(15) 0.151(15) 0.015(12) 0.004(11) 0.045(10)
C135 0.089(10) 0.144(15) 0.119(11) 0.025(10) 0.045(9) 0.039(10)
C136 0.086(9) 0.072(9) 0.096(9) 0.008(7) -0.002(8) 0.011(7)
C137 0.065(7) 0.081(9) 0.053(6) -0.022(6) 0.003(5) 0.003(7)
C138 0.081(9) 0.061(8) 0.067(7) -0.009(6) -0.004(6) 0.016(7)
C139 0.076(8) 0.062(8) 0.080(8) -0.006(6) 0.005(6) 0.006(7)
C140 0.094(10) 0.060(8) 0.087(8) 0.002(7) -0.007(7) 0.010(7)
C141 0.075(8) 0.078(9) 0.082(8) 0.008(7) 0.010(7) 0.007(7)
C142 0.074(8) 0.075(9) 0.064(7) -0.012(6) -0.004(6) 0.008(7)
C143 0.072(8) 0.122(12) 0.079(8) 0.003(8) -0.005(7) 0.007(8)
C144 0.141(14) 0.064(10) 0.152(14) 0.003(10) 0.018(11) 0.024(9)
C145 0.072(8) 0.094(11) 0.136(12) -0.003(9) -0.007(8) -0.002(8)
C146 0.065(7) 0.086(9) 0.076(8) 0.000(7) 0.000(6) 0.008(6)
C147 0.048(6) 0.084(9) 0.065(7) -0.009(6) 0.006(5) -0.006(6)
C148 0.063(7) 0.076(8) 0.055(7) -0.009(6) 0.003(5) 0.011(6)
C149 0.062(7) 0.076(8) 0.070(7) -0.004(6) 0.006(6) 0.002(6)
C150 0.072(8) 0.071(8) 0.063(7) -0.002(6) 0.002(6) 0.012(7)
C151 0.074(8) 0.116(12) 0.082(9) -0.016(9) 0.011(7) -0.038(8)
C152 0.085(9) 0.103(11) 0.092(9) 0.011(8) 0.021(8) -0.028(8)
C153 0.072(8) 0.081(9) 0.071(8) -0.005(7) 0.002(6) -0.008(7)
C154 0.085(9) 0.088(10) 0.076(8) -0.015(7) 0.004(7) -0.022(7)
C155 0.078(8) 0.079(9) 0.083(8) 0.010(7) -0.003(7) -0.019(7)
C156 0.130(12) 0.082(11) 0.079(9) -0.012(8) -0.011(8) 0.003(9)
C157 0.116(11) 0.086(11) 0.079(9) -0.025(8) -0.004(8) 0.000(9)
C158 0.092(9) 0.083(10) 0.058(7) -0.017(7) 0.012(6) -0.007(7)
C159 0.118(11) 0.088(11) 0.065(8) -0.026(7) -0.011(7) -0.002(8)
C160 0.159(14) 0.093(12) 0.054(8) -0.022(8) -0.004(8) 0.000(10)
C161 0.062(7) 0.069(8) 0.060(7) -0.007(6) 0.009(6) 0.004(6)
C162 0.059(7) 0.074(8) 0.074(8) -0.006(6) 0.016(6) -0.008(6)
C163 0.054(6) 0.081(8) 0.066(7) -0.004(6) -0.001(6) -0.004(6)
C164 0.057(6) 0.077(8) 0.049(6) -0.002(5) -0.005(5) -0.008(6)
C165 0.071(8) 0.092(10) 0.081(9) -0.003(8) 0.012(7) -0.005(7)
C166 0.071(8) 0.089(10) 0.090(9) 0.018(7) -0.002(7) -0.011(7)
C167 0.071(8) 0.099(10) 0.078(8) 0.013(8) -0.018(6) -0.017(7)
C168 0.063(7) 0.117(12) 0.060(7) 0.003(8) 0.006(6) -0.001(8)
C169 0.081(8) 0.094(11) 0.052(7) -0.020(7) -0.006(6) 0.007(7)
C170 0.126(12) 0.078(10) 0.075(8) 0.002(8) -0.032(8) 0.003(9)
C171 0.119(11) 0.098(11) 0.076(8) -0.001(8) -0.035(8) -0.006(9)
C172 0.072(8) 0.082(10) 0.081(9) -0.011(7) -0.005(7) 0.009(7)
C173 0.042(5) 0.077(8) 0.063(7) -0.014(6) -0.001(5) 0.007(6)
C174 0.077(8) 0.091(10) 0.052(7) -0.022(7) -0.008(6) -0.010(7)
C175 0.062(7) 0.080(9) 0.064(8) -0.003(6) 0.012(6) 0.006(6)
C176 0.070(7) 0.070(8) 0.055(7) -0.004(6) -0.007(6) 0.025(7)
C177 0.052(6) 0.069(8) 0.056(7) -0.004(6) -0.012(5) 0.009(6)
C178 0.042(6) 0.064(8) 0.070(7) -0.008(6) -0.006(5) 0.005(5)
C179 0.127(14) 0.136(16) 0.150(15) -0.018(13) 0.069(12) -0.041(12)
C180 0.176(16) 0.125(14) 0.076(9) 0.017(9) 0.047(10) 0.046(12)
C181 0.085(8) 0.077(9) 0.066(7) 0.000(6) -0.011(6) 0.009(7)
C182 0.088(9) 0.067(9) 0.109(11) 0.006(8) 0.027(8) 0.002(7)
C183 0.085(9) 0.081(10) 0.096(10) 0.016(8) 0.013(8) 0.009(8)
C184 0.080(8) 0.069(9) 0.081(8) -0.001(7) 0.022(7) -0.005(7)
C185 0.093(9) 0.083(10) 0.075(8) -0.001(7) 0.020(7) 0.008(8)
C186 0.119(11) 0.078(10) 0.071(8) 0.006(7) 0.016(8) -0.001(8)
C187 0.083(9) 0.094(11) 0.079(8) 0.032(8) 0.003(7) -0.001(8)
C188 0.074(8) 0.078(9) 0.099(9) 0.017(8) 0.020(7) -0.001(7)
C189 0.071(8) 0.095(11) 0.082(9) 0.001(8) 0.017(7) -0.008(7)
C190 0.097(10) 0.084(10) 0.092(9) 0.020(8) 0.010(7) -0.023(8)
C191 0.114(11) 0.074(10) 0.096(10) 0.013(8) 0.025(9) -0.030(8)
C192 0.093(10) 0.083(10) 0.095(10) 0.022(8) 0.031(9) 0.024(9)
C193 0.101(10) 0.066(9) 0.105(10) 0.017(8) 0.030(8) 0.004(8)
C194 0.096(9) 0.054(8) 0.087(9) 0.007(7) 0.036(8) 0.020(7)
C195 0.108(10) 0.051(7) 0.078(8) 0.020(6) 0.031(8) 0.005(7)
C196 0.097(10) 0.095(11) 0.089(9) 0.034(8) 0.030(8) 0.019(8)
C197 0.076(8) 0.061(8) 0.078(8) 0.012(7) 0.010(7) 0.013(6)
C198 0.071(8) 0.095(11) 0.099(10) 0.007(8) 0.009(7) 0.000(7)
C199 0.093(10) 0.084(11) 0.107(11) 0.032(8) -0.009(8) -0.009(8)
C200 0.065(8) 0.088(11) 0.104(10) 0.038(9) 0.010(7) 0.002(7)
C201 0.087(9) 0.066(8) 0.079(8) 0.019(7) 0.019(7) 0.001(7)
C202 0.083(9) 0.093(11) 0.088(9) 0.023(8) 0.014(8) -0.008(8)
C203 0.072(8) 0.084(10) 0.101(9) 0.027(8) 0.005(7) -0.007(7)
C204 0.077(8) 0.058(8) 0.101(9) 0.034(7) 0.017(7) 0.007(7)
C205 0.108(11) 0.054(8) 0.081(9) 0.018(7) 0.026(8) 0.015(8)
C206 0.112(11) 0.082(10) 0.066(8) -0.010(7) 0.029(8) -0.001(8)
C207 0.080(8) 0.067(8) 0.082(8) 0.006(7) 0.018(7) -0.002(7)
C208 0.077(8) 0.063(8) 0.097(10) 0.012(7) 0.039(8) 0.012(7)
C209 0.051(7) 0.081(10) 0.108(10) 0.033(8) 0.009(7) 0.016(7)
C210 0.058(7) 0.082(10) 0.107(11) 0.025(8) 0.000(7) -0.005(7)
C211 0.063(7) 0.075(9) 0.104(10) 0.043(8) 0.020(7) 0.012(7)
C212 0.061(7) 0.074(9) 0.099(10) 0.023(8) 0.017(7) 0.007(7)
C213 0.072(8) 0.076(9) 0.092(9) 0.022(8) 0.009(7) 0.021(7)
C214 0.052(6) 0.073(9) 0.091(9) 0.028(7) 0.024(6) 0.007(6)
C215 0.083(8) 0.075(9) 0.109(10) 0.007(7) 0.031(7) 0.017(7)
C216 0.136(14) 0.133(15) 0.093(10) 0.034(9) 0.027(10) 0.038(11)
C217 0.154(16) 0.108(14) 0.176(17) -0.011(12) 0.094(14) -0.009(12)
C218 0.084(10) 0.085(11) 0.140(14) -0.006(10) 0.022(10) -0.001(8)
C219 0.091(10) 0.102(12) 0.113(11) -0.007(9) 0.012(9) -0.006(9)
C220 0.057(8) 0.089(10) 0.108(11) -0.002(8) -0.006(7) -0.002(7)
C221 0.072(9) 0.111(12) 0.084(9) -0.008(8) -0.013(7) -0.009(8)
C222 0.091(10) 0.100(11) 0.086(9) 0.027(8) 0.004(8) -0.001(9)
C223 0.132(13) 0.085(11) 0.074(8) -0.008(8) 0.001(9) 0.020(9)
C224 0.121(12) 0.074(10) 0.091(10) 0.008(8) 0.000(9) 0.017(9)
C225 0.099(10) 0.084(10) 0.072(8) 0.018(8) -0.014(8) 0.022(9)
C226 0.099(10) 0.084(10) 0.086(9) -0.010(8) -0.027(8) 0.022(8)
C227 0.110(12) 0.085(11) 0.082(9) -0.015(8) -0.011(9) 0.029(10)
C228 0.069(9) 0.106(13) 0.113(11) 0.019(10) -0.002(8) 0.017(9)
C229 0.071(8) 0.081(10) 0.089(9) 0.013(7) 0.004(7) 0.002(7)
C230 0.076(9) 0.104(12) 0.064(7) 0.002(7) -0.017(7) 0.024(8)
C231 0.065(8) 0.096(12) 0.108(10) 0.029(9) 0.002(7) -0.002(8)
C232 0.074(9) 0.066(10) 0.125(11) 0.010(8) -0.009(8) 0.007(7)
C233 0.077(8) 0.066(9) 0.081(8) 0.001(7) -0.014(7) 0.011(7)
C234 0.104(11) 0.065(9) 0.082(9) 0.004(7) -0.026(8) -0.001(8)
C235 0.115(10) 0.060(8) 0.074(8) 0.002(7) -0.016(7) -0.017(8)
C236 0.078(8) 0.086(10) 0.061(7) 0.011(7) -0.016(7) 0.024(8)
C237 0.078(9) 0.108(11) 0.073(9) -0.015(7) -0.008(7) 0.009(8)
C238 0.052(7) 0.119(12) 0.105(11) -0.009(9) -0.007(7) -0.007(7)
C239 0.079(9) 0.106(11) 0.078(8) -0.014(7) 0.001(7) -0.005(8)
C240 0.066(7) 0.067(8) 0.078(8) -0.004(6) -0.007(7) 0.002(6)
C241 0.064(8) 0.103(11) 0.061(7) 0.013(7) -0.009(6) 0.006(8)
C242 0.072(8) 0.099(11) 0.065(7) 0.010(7) 0.008(6) -0.019(8)
C243 0.081(8) 0.090(10) 0.061(7) -0.010(7) 0.014(6) -0.013(8)
C244 0.069(8) 0.074(9) 0.069(7) 0.003(6) 0.008(6) -0.005(7)
C245 0.061(7) 0.076(9) 0.074(7) -0.010(7) -0.003(6) 0.000(6)
C246 0.055(7) 0.086(9) 0.085(8) -0.017(7) -0.007(6) 0.022(7)
C247 0.074(8) 0.072(9) 0.072(7) 0.009(7) -0.011(6) 0.002(7)
C248 0.062(8) 0.084(9) 0.067(7) 0.017(7) -0.007(6) 0.002(7)
C249 0.062(7) 0.080(9) 0.060(7) 0.018(6) 0.001(6) 0.003(6)
C250 0.069(8) 0.079(9) 0.051(6) 0.015(6) -0.003(6) 0.007(6)
C251 0.098(9) 0.062(8) 0.090(8) 0.005(7) 0.018(7) -0.017(7)
C252 0.20(2) 0.19(2) 0.142(16) -0.066(15) -0.076(16) 0.078(19)
C253 0.067(7) 0.076(9) 0.092(9) 0.002(7) -0.005(7) -0.007(6)
C254 0.086(9) 0.067(8) 0.069(7) -0.008(6) -0.008(7) 0.013(7)
C255 0.065(7) 0.084(10) 0.074(7) -0.005(7) -0.009(6) -0.001(7)
C256 0.079(8) 0.062(8) 0.062(7) -0.004(6) -0.012(6) 0.013(7)
C257 0.081(8) 0.052(7) 0.073(7) -0.016(6) -0.013(6) 0.006(7)
C258 0.080(8) 0.050(7) 0.077(7) -0.007(6) -0.016(6) -0.013(6)
C259 0.057(7) 0.067(8) 0.084(8) 0.011(6) -0.009(6) 0.003(6)
C260 0.060(7) 0.084(9) 0.074(7) 0.011(7) -0.004(6) -0.002(7)
C261 0.060(7) 0.082(9) 0.056(6) 0.006(6) -0.010(6) 0.015(6)
C262 0.066(7) 0.078(9) 0.070(7) -0.002(6) -0.010(6) 0.016(7)
C263 0.052(6) 0.064(8) 0.071(7) 0.005(6) -0.001(5) 0.010(6)
C264 0.099(11) 0.125(13) 0.093(10) 0.003(9) -0.010(8) -0.040(10)
C265 0.100(10) 0.078(10) 0.099(10) -0.008(8) -0.004(9) -0.019(8)
C266 0.092(9) 0.086(10) 0.067(8) -0.007(7) 0.020(7) -0.010(8)
C267 0.068(8) 0.117(12) 0.098(10) -0.004(9) 0.017(7) -0.035(8)
C268 0.102(10) 0.120(13) 0.080(9) -0.024(9) 0.030(8) -0.049(9)
C269 0.056(7) 0.088(9) 0.051(6) 0.001(6) -0.003(5) -0.001(6)
C270 0.063(7) 0.085(10) 0.073(7) 0.004(7) -0.006(6) 0.007(7)
C271 0.064(7) 0.070(8) 0.061(6) -0.006(6) 0.003(6) -0.006(6)
C272 0.075(7) 0.057(7) 0.052(6) 0.008(6) 0.008(6) -0.007(6)
C273 0.058(7) 0.085(9) 0.046(6) 0.006(6) -0.010(5) -0.011(7)
C274 0.065(7) 0.074(9) 0.067(7) -0.003(6) -0.010(6) -0.002(6)
C275 0.072(8) 0.074(9) 0.067(7) -0.014(6) -0.005(6) -0.004(6)
C276 0.063(7) 0.061(8) 0.060(6) 0.008(6) -0.006(5) -0.016(6)
C277 0.072(8) 0.070(9) 0.102(10) 0.011(7) 0.014(7) -0.018(7)
C278 0.094(9) 0.083(10) 0.092(9) -0.024(7) 0.038(8) -0.032(8)
C279 0.078(8) 0.106(11) 0.099(9) -0.012(8) 0.028(8) -0.034(8)
C280 0.081(9) 0.089(10) 0.076(8) -0.008(7) 0.009(7) -0.024(7)
C281 0.063(7) 0.092(9) 0.047(6) 0.016(6) 0.001(5) -0.010(7)
C282 0.069(8) 0.081(9) 0.058(7) 0.012(6) 0.004(6) -0.006(7)
C283 0.074(8) 0.073(8) 0.051(6) 0.005(6) -0.006(6) -0.003(6)
C284 0.076(8) 0.068(8) 0.056(6) 0.007(6) 0.002(6) -0.011(6)
C285 0.061(7) 0.081(9) 0.060(7) -0.008(6) 0.000(6) -0.021(6)
C286 0.064(7) 0.087(9) 0.060(7) 0.015(6) 0.007(6) -0.005(7)
C287 0.079(8) 0.092(10) 0.076(8) -0.001(7) -0.015(7) -0.005(7)
C288 0.120(11) 0.079(10) 0.107(10) 0.023(8) 0.023(9) -0.006(8)
C289 0.084(10) 0.113(12) 0.137(12) -0.033(10) -0.039(9) 0.022(9)
C295 0.103(11) 0.125(14) 0.080(9) 0.010(9) -0.012(8) -0.029(10)
C296 0.124(13) 0.181(19) 0.086(10) 0.022(11) -0.037(10) -0.057(13)
C297 0.157(19) 0.23(3) 0.19(2) -0.115(19) -0.117(16) 0.100(18)
C298 0.102(12) 0.21(2) 0.133(14) -0.020(14) -0.056(11) 0.076(14)
C299 0.136(16) 0.119(17) 0.21(2) -0.009(15) -0.023(14) 0.052(13)
C300 0.121(13) 0.161(18) 0.122(13) -0.008(13) 0.000(11) 0.063(13)
C307 0.129(16) 0.097(14) 0.23(2) -0.015(13) 0.000(15) -0.001(11)
C308 0.130(16) 0.16(2) 0.168(19) -0.040(15) -0.007(14) 0.010(14)
C309 0.126(17) 0.074(14) 0.38(4) -0.05(2) 0.01(3) 0.021(12)
C310 0.137(17) 0.107(19) 0.24(3) 0.035(19) -0.01(2) 0.027(14)
C311 0.129(15) 0.125(17) 0.22(2) 0.043(16) -0.010(16) 0.038(13)
C312 0.080(11) 0.133(15) 0.180(16) 0.023(12) -0.020(10) 0.025(10)
C331 0.148(15) 0.116(14) 0.109(11) -0.012(10) -0.061(10) 0.040(12)
C332 0.093(10) 0.148(15) 0.083(9) 0.002(9) -0.008(8) 0.006(10)
C333 0.097(11) 0.143(16) 0.093(10) 0.008(10) -0.016(8) -0.035(11)
C334 0.113(12) 0.107(13) 0.111(11) 0.008(9) -0.044(9) -0.052(10)
C335 0.112(11) 0.081(10) 0.122(12) -0.013(9) 0.017(10) -0.022(9)
C336 0.103(11) 0.085(11) 0.146(13) -0.019(10) 0.016(10) -0.025(9)
F3A 0.094(5) 0.085(5) 0.090(4) -0.011(4) -0.002(4) 0.005(4)
F4A 0.096(5) 0.094(5) 0.095(5) -0.006(4) -0.004(4) 0.027(4)
B1A 0.108(14) 0.121(15) 0.085(11) -0.013(11) 0.000(11) 0.035(13)
F1A 0.135(13) 0.20(2) 0.119(14) -0.071(15) -0.047(12) 0.099(13)
F2A 0.23(2) 0.142(16) 0.34(3) 0.099(19) 0.19(2) 0.073(16)
B1A' 0.108(14) 0.121(15) 0.085(11) -0.013(11) 0.000(11) 0.035(13)
F1A' 0.088(12) 0.13(2) 0.18(3) -0.067(19) 0.024(16) -0.024(15)
F2A' 0.13(3) 0.14(2) 0.102(14) 0.049(18) 0.04(2) 0.06(2)
B1B 0.16(2) 0.22(3) 0.24(3) 0.05(3) 0.03(3) 0.00(2)
F1B 0.104(8) 0.165(11) 0.130(9) 0.029(8) 0.018(7) -0.006(7)
F2B 0.123(10) 0.166(17) 0.144(10) 0.050(11) 0.054(8) 0.038(9)
F3B 0.22(2) 0.151(16) 0.239(19) -0.055(16) 0.016(15) -0.057(16)
F4B 0.093(7) 0.151(11) 0.165(10) 0.062(8) 0.027(7) 0.010(7)
B1B' 0.16(2) 0.22(3) 0.24(3) 0.05(3) 0.03(3) 0.00(2)
F1B' 0.055(14) 0.046(16) 0.17(3) 0.009(15) -0.028(15) 0.006(11)
F2B' 0.27(5) 0.23(5) 0.21(4) 0.05(3) 0.13(4) 0.12(4)
F3B' 0.13(3) 0.05(2) 0.17(4) 0.006(18) -0.08(3) -0.005(17)
F4B' 0.11(3) 0.08(3) 0.19(3) 0.05(2) -0.07(3) -0.03(2)
B1C 0.30(5) 0.20(4) 0.08(2) 0.00(3) -0.05(3) -0.14(4)
F1C 0.25(2) 0.160(17) 0.122(12) -0.035(11) 0.056(13) -0.025(15)
B1C' 0.30(5) 0.20(4) 0.08(2) 0.00(3) -0.05(3) -0.14(4)
F1C' 0.080(13) 0.097(15) 0.108(15) 0.016(11) 0.029(10) 0.004(10)
F2C 0.165(11) 0.197(14) 0.281(17) 0.117(13) 0.049(11) -0.001(10)
F3C 0.170(9) 0.138(8) 0.101(6) -0.005(5) 0.029(6) -0.027(7)
F4C 0.128(7) 0.116(7) 0.124(6) 0.022(5) 0.027(5) 0.007(5)
B1D 0.20(2) 0.19(2) 0.178(18) 0.038(17) -0.006(17) 0.003(17)
F1D 0.268(18) 0.29(2) 0.235(15) 0.076(15) -0.005(14) -0.086(16)
F2D 0.157(10) 0.193(13) 0.255(14) -0.034(11) 0.075(10) -0.004(9)
F3D 0.187(10) 0.143(9) 0.152(8) -0.013(7) 0.033(7) -0.051(8)
F4D 0.179(10) 0.153(10) 0.213(11) -0.019(9) 0.071(9) -0.059(8)
B1E 0.124(16) 0.109(17) 0.083(12) 0.017(12) -0.003(11) -0.024(13)
F1E 0.095(5) 0.108(6) 0.155(7) 0.044(6) 0.040(5) 0.012(5)
F2E 0.119(7) 0.145(9) 0.168(8) 0.041(7) 0.016(7) -0.013(6)
F3E 0.126(6) 0.086(6) 0.109(5) 0.016(5) 0.019(5) -0.012(5)
F4E 0.216(11) 0.125(8) 0.115(7) -0.009(6) 0.038(7) -0.036(8)
B1F 0.119(16) 0.092(15) 0.129(17) -0.012(14) 0.041(14) -0.018(13)
F1F 0.41(2) 0.131(10) 0.115(8) -0.005(7) 0.020(10) -0.076(12)
F2F 0.113(7) 0.161(9) 0.181(9) 0.087(8) 0.027(6) 0.022(6)
F3F 0.118(6) 0.091(6) 0.112(6) 0.011(5) 0.029(5) -0.006(5)
F4F 0.149(8) 0.150(9) 0.179(9) 0.010(7) 0.065(7) 0.049(8)
B1G 0.102(13) 0.075(12) 0.152(16) 0.001(12) 0.011(12) -0.009(10)
F1G 0.185(10) 0.130(8) 0.258(12) -0.063(9) 0.077(9) -0.046(8)
F2G 0.097(13) 0.31(3) 0.23(2) 0.098(19) -0.016(12) 0.014(14)
F3G 0.17(3) 0.127(14) 0.25(2) 0.044(14) 0.018(16) -0.040(15)
F4G 0.130(14) 0.123(18) 0.21(2) -0.036(14) 0.035(14) 0.016(12)
F2G' 0.16(3) 0.12(2) 0.174(17) 0.038(15) 0.07(2) 0.05(2)
F3G' 0.133(17) 0.19(4) 0.12(2) -0.05(2) 0.042(14) -0.033(16)
F4G' 0.20(3) 0.18(2) 0.20(3) 0.06(2) 0.06(3) 0.07(3)
B1H 0.115(16) 0.103(17) 0.116(16) 0.020(13) 0.013(13) 0.020(13)
F1H 0.129(7) 0.111(7) 0.171(8) -0.019(6) -0.029(6) 0.029(6)
F2H 0.224(13) 0.136(10) 0.290(16) -0.003(10) 0.148(13) -0.013(9)
F3H 0.175(10) 0.143(9) 0.133(8) 0.000(7) -0.016(7) 0.002(7)
F4H 0.215(11) 0.097(7) 0.154(8) -0.034(6) 0.048(8) 0.027(7)
B1I 0.22(3) 0.24(4) 0.15(2) 0.03(3) 0.08(2) 0.12(3)
F1I 0.294(18) 0.224(14) 0.187(10) 0.067(11) 0.049(11) 0.125(13)
F2I 0.244(13) 0.45(3) 0.206(13) 0.126(15) 0.114(12) 0.193(16)
F3I 0.182(11) 0.173(11) 0.173(9) 0.021(8) 0.048(8) 0.005(8)
F4I 0.315(18) 0.163(12) 0.215(14) -0.017(10) 0.010(13) 0.028(12)
B1J 0.24(3) 0.17(3) 0.29(3) 0.00(2) -0.06(3) -0.05(2)
F1J 0.274(18) 0.263(18) 0.56(3) 0.23(2) 0.03(2) 0.002(16)
F2J 0.298(18) 0.28(2) 0.33(2) -0.075(17) 0.068(17) -0.042(16)
F3J 0.23(2) 0.39(3) 0.52(3) -0.04(3) -0.08(2) -0.008(16)
F4J 0.26(2) 0.50(4) 0.38(2) 0.16(2) -0.039(17) -0.16(2)
B1K 0.20(3) 0.098(16) 0.17(2) -0.039(15) 0.076(17) -0.022(17)
F1K 0.146(8) 0.151(9) 0.172(8) -0.039(7) 0.046(7) -0.016(7)
F4K 0.204(11) 0.110(7) 0.133(7) -0.027(6) 0.017(7) -0.010(7)
F2K 0.17(4) 0.129(17) 0.14(3) -0.06(2) 0.00(3) 0.01(2)
F3K 0.115(18) 0.22(5) 0.16(3) 0.00(3) 0.057(16) 0.05(3)
F2K' 0.47(4) 0.156(16) 0.29(3) 0.002(17) 0.24(3) 0.02(2)
F3K' 0.32(2) 0.36(4) 0.129(13) -0.058(18) 0.031(14) -0.23(2)
B1L 0.129(18) 0.23(3) 0.116(16) -0.053(17) 0.016(14) -0.030(17)
F1L 0.217(15) 0.142(11) 0.286(19) 0.070(11) 0.117(13) 0.037(11)
B1L' 0.129(18) 0.23(3) 0.116(16) -0.053(17) 0.016(14) -0.030(17)
F1L' 0.26(8) 0.28(3) 0.41(9) 0.07(5) 0.23(7) 0.04(3)
F2L 0.170(10) 0.34(2) 0.176(11) -0.002(11) 0.031(9) -0.001(11)
F3L 0.187(11) 0.151(11) 0.308(16) 0.042(11) 0.060(11) -0.012(9)
F4L 0.226(16) 0.243(15) 0.256(14) -0.073(12) 0.003(11) -0.008(12)
B1M 0.108(16) 0.105(16) 0.23(2) -0.038(18) 0.016(15) 0.024(13)
F1M 0.133(17) 0.162(18) 0.15(2) -0.041(16) 0.033(14) 0.041(14)
F2M 0.13(2) 0.20(3) 0.21(3) -0.02(2) 0.006(17) 0.026(16)
F3M 0.21(3) 0.19(4) 0.19(2) -0.049(19) -0.04(2) 0.14(3)
F1M' 0.120(18) 0.089(12) 0.38(4) -0.059(18) 0.02(2) 0.012(11)
F2M' 0.36(5) 0.29(4) 0.162(17) -0.125(19) -0.086(19) 0.07(4)
F3M' 0.101(11) 0.121(19) 0.19(2) -0.046(15) 0.009(12) 0.015(10)
F4M 0.114(6) 0.121(7) 0.185(8) -0.022(6) -0.011(6) 0.046(6)
B1N 0.129(17) 0.14(2) 0.143(19) 0.034(16) 0.024(14) 0.001(15)
F1N 0.37(3) 0.46(5) 0.29(3) 0.05(3) 0.23(3) 0.22(4)
F2N 0.26(3) 0.26(3) 0.108(11) 0.093(14) 0.047(11) 0.15(2)
F3N 0.152(14) 0.154(14) 0.116(12) 0.042(9) 0.010(9) 0.003(10)
F4N 0.32(3) 0.15(2) 0.17(2) 0.063(17) -0.017(19) -0.048(19)
F1N' 0.15(2) 0.17(3) 0.14(2) 0.08(2) 0.071(19) 0.03(2)
F2N' 0.15(3) 0.18(3) 0.13(2) 0.00(2) 0.028(19) 0.00(3)
F3N' 0.13(2) 0.11(2) 0.22(4) 0.052(17) 0.04(2) -0.004(16)
F4N' 0.114(19) 0.17(4) 0.13(2) -0.01(2) 0.036(14) 0.010(15)
B1O 0.126(19) 0.100(19) 0.104(18) -0.014(14) 0.006(14) 0.004(14)
F1O 0.26(2) 0.152(15) 0.22(2) -0.089(12) -0.064(17) 0.014(15)
F2O 0.147(15) 0.27(3) 0.29(3) 0.04(2) 0.037(16) -0.063(14)
F3O 0.123(12) 0.097(12) 0.204(15) -0.010(11) 0.041(11) 0.027(9)
F4O 0.158(19) 0.20(2) 0.220(16) -0.020(16) 0.016(14) -0.055(16)
B1O' 0.32(2) 0.32(3) 0.36(3) -0.016(17) 0.028(16) -0.006(16)
F1O' 0.32(2) 0.32(3) 0.36(3) -0.016(17) 0.028(16) -0.006(16)
F2O' 0.28(3) 0.31(4) 0.41(4) 0.01(3) -0.02(3) -0.04(2)
F3O' 0.31(3) 0.27(3) 0.29(3) -0.06(2) 0.03(3) -0.06(2)
F4O' 0.37(4) 0.34(4) 0.31(3) -0.01(3) 0.00(2) 0.00(3)
B1P 0.23(3) 0.13(2) 0.127(18) 0.054(16) 0.00(2) 0.01(2)
F1P 0.144(9) 0.256(15) 0.198(11) 0.117(11) -0.046(8) -0.058(9)
F2P 0.298(19) 0.144(12) 0.248(15) 0.030(11) -0.056(14) -0.064(12)
F3P 0.174(9) 0.145(9) 0.123(7) 0.021(6) 0.015(6) 0.020(7)
F4P 0.207(14) 0.31(2) 0.209(14) 0.022(14) 0.066(12) 0.007(14)
B1Q 0.114(17) 0.117(16) 0.12(2) 0.028(16) 0.03(2) -0.015(15)
F1Q 0.17(3) 0.14(2) 0.16(3) 0.057(17) -0.01(2) 0.012(18)
F2Q 0.126(18) 0.136(19) 0.082(12) -0.014(12) 0.009(12) -0.067(16)
F3Q 0.18(3) 0.21(3) 0.118(19) 0.033(16) 0.047(18) 0.08(2)
F4Q 0.093(12) 0.104(15) 0.144(14) 0.039(11) -0.007(10) -0.029(10)
B1Q' 0.114(17) 0.117(16) 0.12(2) 0.028(16) 0.03(2) -0.015(15)
F1Q' 0.17(2) 0.134(14) 0.111(13) -0.001(11) 0.026(14) -0.052(13)
F2Q' 0.147(18) 0.169(17) 0.15(2) 0.042(17) -0.029(15) 0.030(14)
F3Q' 0.107(14) 0.37(4) 0.121(13) 0.05(2) 0.040(11) 0.03(2)
F4Q' 0.130(12) 0.119(13) 0.115(10) 0.049(9) -0.029(9) -0.031(9)
B1R 0.31(4) 0.32(5) 0.16(3) 0.00(3) 0.10(3) 0.16(4)
F1R 0.63(5) 0.40(4) 0.25(2) -0.08(2) -0.01(2) -0.05(3)
F2R 0.199(14) 0.30(2) 0.287(16) -0.072(15) 0.001(13) -0.060(13)
F3R 0.59(4) 0.36(3) 0.28(2) 0.01(2) 0.08(2) 0.25(3)
F4R 0.70(5) 0.156(15) 0.44(4) -0.012(16) 0.25(3) -0.05(2)
B1S 0.169(16) 0.170(17) 0.169(17) 0.017(14) 0.043(14) -0.014(14)
F1S 0.202(11) 0.213(13) 0.276(15) 0.040(11) 0.064(10) 0.000(10)
F2S 0.32(3) 0.11(2) 0.169(19) -0.012(16) 0.031(19) 0.03(2)
F3S 0.20(2) 0.117(19) 0.14(2) 0.022(16) 0.078(19) -0.035(18)
F4S 0.29(3) 0.164(19) 0.20(3) 0.03(2) 0.10(3) 0.027(18)
O1S 0.21(3) 0.13(3) 0.26(4) -0.02(3) -0.05(3) -0.03(2)
F2S' 0.25(2) 0.31(3) 0.33(2) -0.13(2) -0.06(2) 0.057(19)
F3S' 0.235(17) 0.25(2) 0.29(3) 0.02(2) 0.12(2) 0.01(2)
F4S' 0.30(3) 0.27(3) 0.28(2) 0.045(18) -0.053(18) -0.155(19)
O1S' 0.137(16) 0.21(2) 0.200(19) 0.031(16) 0.066(14) -0.040(14)
B1T 0.192(16) 0.217(17) 0.258(18) -0.009(13) 0.060(13) -0.022(12)
F1T 0.30(3) 0.41(3) 0.36(3) 0.09(3) 0.08(2) -0.09(3)
F2T 0.23(2) 0.46(4) 0.43(4) -0.01(3) 0.07(2) -0.01(2)
F3T 0.38(4) 0.28(2) 0.47(4) -0.05(2) 0.03(3) -0.08(3)
F4T 0.121(15) 0.24(2) 0.26(2) 0.028(18) -0.088(14) -0.003(15)
F1T' 0.192(16) 0.217(17) 0.258(18) -0.009(13) 0.060(13) -0.022(12)
F2T' 0.12(2) 0.18(3) 0.123(18) -0.047(17) -0.010(15) 0.010(16)
F3T' 0.131(19) 0.21(3) 0.20(2) -0.08(2) 0.006(16) 0.053(17)
F4T' 0.16(2) 0.23(3) 0.23(3) 0.03(2) 0.01(2) 0.04(2)
B1U 0.18(2) 0.19(2) 0.19(2) -0.070(19) -0.035(17) 0.001(17)
F1U 0.172(10) 0.191(13) 0.251(14) -0.029(10) -0.031(9) -0.006(9)
F2U 0.12(2) 0.23(3) 0.25(4) 0.00(3) -0.06(3) 0.032(18)
F3U 0.33(5) 0.28(4) 0.40(6) 0.12(5) 0.10(5) 0.16(5)
F4U 0.20(3) 0.34(5) 0.20(3) -0.03(3) -0.03(2) -0.15(4)
F2U' 0.185(15) 0.20(2) 0.115(11) -0.027(10) -0.022(10) 0.052(15)
F3U' 0.27(2) 0.224(18) 0.22(2) -0.133(17) -0.136(18) 0.094(19)
F4U' 0.194(17) 0.23(2) 0.19(2) 0.080(17) 0.098(17) 0.123(15)
B1V 0.53(12) 0.55(12) 0.52(12) 0.00(3) 0.04(3) -0.02(3)
F1V 0.135(17) 0.57(5) 0.26(2) 0.13(2) -0.001(15) -0.03(2)
F2V 0.29(3) 0.30(2) 0.25(2) 0.04(2) 0.04(2) 0.02(2)
F3V 0.28(2) 0.20(2) 0.183(16) 0.038(15) -0.034(15) 0.006(15)
F4V 0.37(3) 0.29(2) 0.25(3) -0.06(2) -0.05(2) 0.11(3)
B1V' 0.53(12) 0.55(12) 0.52(12) 0.00(3) 0.04(3) -0.02(3)
F1V' 0.30(5) 0.29(4) 0.28(4) -0.12(3) -0.02(3) -0.01(4)
F2V' 0.44(6) 0.66(9) 0.42(8) 0.00(6) 0.08(6) -0.04(6)
F3V' 0.44(6) 0.42(7) 0.39(5) 0.10(5) -0.06(5) -0.02(5)
F4V' 0.56(8) 0.42(5) 0.26(5) 0.08(3) -0.16(5) 0.05(4)
B1W 0.17(4) 0.12(4) 0.26(5) -0.05(3) 0.05(3) -0.03(3)
F1W 0.21(2) 0.129(16) 0.118(11) 0.001(11) 0.037(12) 0.019(13)
F2W 0.133(12) 0.082(10) 0.095(9) -0.053(8) 0.038(9) -0.020(9)
F3W 0.24(3) 0.19(2) 0.134(18) -0.021(14) 0.081(18) -0.037(17)
F4W 0.24(3) 0.29(3) 0.19(2) -0.09(2) 0.017(15) 0.14(3)
B1W' 0.21(5) 0.26(5) 0.06(2) 0.06(3) 0.00(2) 0.08(3)
F1W' 0.153(16) 0.27(2) 0.142(16) 0.028(15) 0.082(14) 0.097(16)
F2W' 0.19(2) 0.20(2) 0.127(14) 0.018(14) 0.055(14) 0.036(17)
F3W' 0.19(2) 0.30(3) 0.128(17) 0.06(2) 0.016(15) 0.076(18)
F4W' 0.140(15) 0.135(15) 0.162(13) -0.047(11) -0.006(11) 0.039(12)
B1Y 0.15(3) 0.20(3) 0.12(2) 0.037(19) 0.022(17) -0.048(19)
F1Y 0.085(10) 0.37(3) 0.082(10) -0.025(15) 0.034(8) -0.034(15)
F2Y 0.139(15) 0.23(2) 0.104(11) -0.014(12) -0.013(10) -0.037(15)
F3Y 0.42(4) 0.32(2) 0.23(3) 0.08(2) 0.01(3) -0.03(2)
F4Y 0.095(11) 0.40(3) 0.118(12) 0.026(17) 0.010(10) -0.082(15)
B1X' 0.16(3) 0.20(3) 0.17(3) -0.02(2) 0.00(2) 0.10(2)
F1X' 0.200(17) 0.25(2) 0.166(16) -0.092(15) -0.062(14) 0.127(15)
F2X' 0.29(3) 0.226(19) 0.135(15) -0.024(15) 0.092(18) 0.113(19)
F3X' 0.29(3) 0.34(3) 0.193(19) -0.023(19) -0.059(17) 0.11(3)
F4X' 0.206(18) 0.26(2) 0.20(2) -0.096(19) -0.073(17) 0.153(15)
N1CN 0.19(3) 0.068(17) 0.24(3) 0.031(18) 0.10(2) 0.056(18)
C1CN 0.18(3) 0.11(2) 0.16(2) -0.065(14) 0.025(18) 0.032(18)
C2CN 0.11(2) 0.15(2) 0.079(14) -0.065(12) -0.045(13) 0.056(17)
O1W 0.164(11) 0.187(14) 0.148(10) -0.030(9) 0.038(9) 0.048(10)
O2W 0.201(15) 0.154(13) 0.198(13) 0.028(10) -0.049(11) -0.040(11)
O3W 0.39(3) 0.157(15) 0.206(15) -0.005(12) 0.148(18) 0.019(16)
O4W 0.167(12) 0.091(9) 0.251(15) -0.017(9) 0.004(11) 0.012(8)
O5W 0.24(3) 0.19(3) 0.081(13) 0.020(14) 0.031(16) -0.09(2)
O6W 0.24(3) 0.16(2) 0.105(16) -0.026(15) -0.011(17) -0.02(2)
O9W 0.16(3) 0.21(3) 0.23(3) 0.00(3) 0.06(2) 0.02(2)
O10W 0.35(4) 0.13(2) 0.084(13) 0.017(13) 0.074(19) 0.06(2)

loop_
_atom_type_symbol
_atom_type_description
_atom_type_scat_dispersion_real
_atom_type_scat_dispersion_imag
_atom_type_scat_source
C C 0.0181 0.0091 'International Tables Vol C Tables 4.2.6.8 and 6.1.1.4'
H H 0.0000 0.0000 'International Tables Vol C Tables 4.2.6.8 and 6.1.1.4'
B B 0.0090 0.0039 'International Tables Vol C Tables 4.2.6.8 and 6.1.1.4'
N N 0.0311 0.0180 'International Tables Vol C Tables 4.2.6.8 and 6.1.1.4'
O O 0.0492 0.0322 'International Tables Vol C Tables 4.2.6.8 and 6.1.1.4'
F F 0.0727 0.0534 'International Tables Vol C Tables 4.2.6.8 and 6.1.1.4'
Cl Cl 0.3639 0.7018 'International Tables Vol C Tables 4.2.6.8 and 6.1.1.4'
Pd Pd 0.1215 3.9337 'International Tables Vol C Tables 4.2.6.8 and 6.1.1.4'

loop_
_geom_angle_atom_site_label_1
_geom_angle_atom_site_label_2
_geom_angle_atom_site_label_3
_geom_angle
_geom_angle_site_symmetry_1
_geom_angle_site_symmetry_3
_geom_angle_publ_flag
N4 Pd1 N8 85.5(4) . . ?
N4 Pd1 N1A2 178.8(4) . . ?
N8 Pd1 N1A2 94.0(4) . . ?
N4 Pd1 N1A1 94.3(4) . . ?
N8 Pd1 N1A1 177.5(4) . . ?
N1A2 Pd1 N1A1 86.2(4) . . ?
C1A1 N1A1 C1A3 110.3(11) . . ?
C1A1 N1A1 C1A2 108.0(12) . . ?
C1A3 N1A1 C1A2 106.8(11) . . ?
C1A1 N1A1 Pd1 110.8(8) . . ?
C1A3 N1A1 Pd1 108.2(8) . . ?
C1A2 N1A1 Pd1 112.6(8) . . ?
C1A5 N1A2 C1A6 108.4(12) . . ?
C1A5 N1A2 C1A4 110.2(13) . . ?
C1A6 N1A2 C1A4 106.3(12) . . ?
C1A5 N1A2 Pd1 110.6(9) . . ?
C1A6 N1A2 Pd1 115.6(9) . . ?
C1A4 N1A2 Pd1 105.7(8) . . ?
C1A4 C1A3 N1A1 114.4(12) . . ?
C1A3 C1A4 N1A2 116.4(13) . . ?
N10 Pd2 N13 85.7(3) . . ?
N10 Pd2 N27 94.0(4) . . ?
N13 Pd2 N27 178.0(5) . . ?
N10 Pd2 N28 178.0(5) . . ?
N13 Pd2 N28 95.0(4) . . ?
N27 Pd2 N28 85.2(4) . . ?
C3B6 Pd3A N14 79(2) . . ?
N14 Pd3A N3A2 94.0(6) . . ?
C3B6 Pd3A N11 138.8(18) . . ?
N14 Pd3A N11 85.1(4) . . ?
N3A2 Pd3A N11 177.8(7) . . ?
C3B6 Pd3A N3B1 100(4) . . ?
N14 Pd3A N3B1 175(3) . . ?
N11 Pd3A N3B1 93(2) . . ?
N14 Pd3A N3A1 178.2(13) . . ?
N3A2 Pd3A N3A1 85.3(9) . . ?
N11 Pd3A N3A1 95.6(8) . . ?
C3B6 Pd3A N3B2 40.2(15) . . ?
N14 Pd3A N3B2 89.7(12) . . ?
N11 Pd3A N3B2 174.7(12) . . ?
N3B1 Pd3A N3B2 92(2) . . ?
C3B6 Pd3A C3B4 67(2) . . ?
N14 Pd3A C3B4 121.2(12) . . ?
N11 Pd3A C3B4 149.4(15) . . ?
N3B1 Pd3A C3B4 61.9(15) . . ?
N3B2 Pd3A C3B4 34.9(9) . . ?
C3A2 N3A1 C3A3 108.9(17) . . ?
C3A2 N3A1 C3A1 112.0(16) . . ?
C3A3 N3A1 C3A1 108.8(18) . . ?
C3A2 N3A1 Pd3A 109(2) . . ?
C3A3 N3A1 Pd3A 108.2(13) . . ?
C3A1 N3A1 Pd3A 110(3) . . ?
C3A4 N3A2 C3A6 106.3(16) . . ?
C3A4 N3A2 C3A5 107.8(15) . . ?
C3A6 N3A2 C3A5 108.8(14) . . ?
C3A4 N3A2 Pd3A 109.4(11) . . ?
C3A6 N3A2 Pd3A 114.5(11) . . ?
C3A5 N3A2 Pd3A 109.8(14) . . ?
C3A4 C3A3 N3A1 111.1(18) . . ?
C3A3 C3A4 N3A2 110.5(16) . . ?
C3B2 N3B1 C3B3 109(3) . . ?
C3B2 N3B1 C3B1 109(3) . . ?
C3B3 N3B1 C3B1 108(3) . . ?
C3B2 N3B1 Pd3A 120(8) . . ?
C3B3 N3B1 Pd3A 97(4) . . ?
C3B1 N3B1 Pd3A 113(10) . . ?
C3B6 N3B2 C3B5 113(3) . . ?
C3B6 N3B2 C3B4 110(3) . . ?
C3B5 N3B2 C3B4 110(3) . . ?
C3B6 N3B2 Pd3A 38(2) . . ?
C3B5 N3B2 Pd3A 96(3) . . ?
C3B4 N3B2 Pd3A 86(3) . . ?
N3B1 C3B3 C3B4 109(3) . . ?
C3B3 C3B4 N3B2 108(3) . . ?
C3B3 C3B4 Pd3A 75(3) . . ?
N3B2 C3B4 Pd3A 59(2) . . ?
Pd3A C3B6 N3B2 102(3) . . ?
N21 Pd4 N32 95.8(5) . . ?
N21 Pd4 N12 85.4(4) . . ?
N32 Pd4 N12 176.2(6) . . ?
N21 Pd4 N31 176.8(5) . . ?
N32 Pd4 N31 86.6(6) . . ?
N12 Pd4 N31 92.4(6) . . ?
N24 Pd5A N9 86.0(5) . . ?
N24 Pd5A N5A1 176.7(5) . . ?
N9 Pd5A N5A1 96.1(5) . . ?
N24 Pd5A N5A2 92.1(5) . . ?
N9 Pd5A N5A2 174.9(6) . . ?
N5A1 Pd5A N5A2 86.0(5) . . ?
C5A1 N5A1 C5A3 110.9(14) . . ?
C5A1 N5A1 C5A2 109.6(14) . . ?
C5A3 N5A1 C5A2 105.5(13) . . ?
C5A1 N5A1 Pd5A 114.6(10) . . ?
C5A3 N5A1 Pd5A 109.8(9) . . ?
C5A2 N5A1 Pd5A 105.8(11) . . ?
C5A6 N5A2 C5A5 112.7(15) . . ?
C5A6 N5A2 C5A4 104.6(14) . . ?
C5A5 N5A2 C5A4 107.2(14) . . ?
C5A6 N5A2 Pd5A 112.2(12) . . ?
C5A5 N5A2 Pd5A 112.0(11) . . ?
C5A4 N5A2 Pd5A 107.5(9) . . ?
C5A4 C5A3 N5A1 114.0(14) . . ?
C5A3 C5A4 N5A2 116.5(15) . . ?
N16 Pd6A N6A2 175.5(7) . . ?
N16 Pd6A N20 86.4(4) . . ?
N6A2 Pd6A N20 95.3(5) . . ?
N16 Pd6A N6A1 93.2(4) . . ?
N6A2 Pd6A N6A1 85.2(5) . . ?
N20 Pd6A N6A1 179.0(6) . . ?
C6B3 N6A1 C6B2 107.9(19) . . ?
C6B3 N6A1 C6B1 109.8(19) . . ?
C6B2 N6A1 C6B1 109.6(17) . . ?
C6A2 N6A1 C6A3 107(3) . . ?
C6A2 N6A1 C6A1 106(2) . . ?
C6A3 N6A1 C6A1 106(2) . . ?
C6B3 N6A1 Pd6A 109.8(12) . . ?
C6B2 N6A1 Pd6A 116(2) . . ?
C6B1 N6A1 Pd6A 103.4(13) . . ?
C6A2 N6A1 Pd6A 107(3) . . ?
C6A3 N6A1 Pd6A 106.1(17) . . ?
C6A1 N6A1 Pd6A 123(2) . . ?
C6B5 N6A2 C6B6 109(2) . . ?
C6B5 N6A2 C6B4 111(2) . . ?
C6B6 N6A2 C6B4 108.6(17) . . ?
C6A5 N6A2 C6A6 107(3) . . ?
C6A5 N6A2 C6A4 108(3) . . ?
C6A6 N6A2 C6A4 107(2) . . ?
C6B5 N6A2 Pd6A 111(2) . . ?
C6A5 N6A2 Pd6A 113(4) . . ?
C6B6 N6A2 Pd6A 109.6(17) . . ?
C6B4 N6A2 Pd6A 107.3(13) . . ?
C6A6 N6A2 Pd6A 117(3) . . ?
C6A4 N6A2 Pd6A 104.6(18) . . ?
N6A1 C6A3 C6A4 106(3) . . ?
C6A3 C6A4 N6A2 106(3) . . ?
C6B4 C6B3 N6A1 110(2) . . ?
C6B3 C6B4 N6A2 112(2) . . ?
N23 Pd7A N1 85.4(4) . . ?
N23 Pd7A N7B2 178.8(9) . . ?
N1 Pd7A N7B2 95.3(7) . . ?
N23 Pd7A N7A2 178.5(8) . . ?
N1 Pd7A N7A2 94.2(7) . . ?
N23 Pd7A N7A1 94.4(7) . . ?
N1 Pd7A N7A1 175.8(8) . . ?
N7A2 Pd7A N7A1 86.1(9) . . ?
N23 Pd7A N7B1 93.5(8) . . ?
N1 Pd7A N7B1 177.6(10) . . ?
N7B2 Pd7A N7B1 85.8(11) . . ?
C7A1 N7A1 C7A3 108.0(17) . . ?
C7A1 N7A1 C7A2 108.2(19) . . ?
C7A3 N7A1 C7A2 110.5(18) . . ?
C7A1 N7A1 Pd7A 109.7(16) . . ?
C7A3 N7A1 Pd7A 107.2(15) . . ?
C7A2 N7A1 Pd7A 113(3) . . ?
C7A5 N7A2 C7A4 105.7(17) . . ?
C7A5 N7A2 C7A6 109.4(18) . . ?
C7A4 N7A2 C7A6 108.8(18) . . ?
C7A5 N7A2 Pd7A 116(2) . . ?
C7A4 N7A2 Pd7A 106.6(14) . . ?
C7A6 N7A2 Pd7A 111(2) . . ?
N7A1 C7A3 C7A4 110.6(18) . . ?
C7A3 C7A4 N7A2 109.6(18) . . ?
C7B3 N7B1 C7B1 109.5(19) . . ?
C7B3 N7B1 C7B2 112(2) . . ?
C7B1 N7B1 C7B2 107(2) . . ?
C7B3 N7B1 Pd7A 104.7(18) . . ?
C7B1 N7B1 Pd7A 111.7(18) . . ?
C7B2 N7B1 Pd7A 113(3) . . ?
C7B5 N7B2 C7B6 110(2) . . ?
C7B5 N7B2 C7B4 108(2) . . ?
C7B6 N7B2 C7B4 107.7(19) . . ?
C7B5 N7B2 Pd7A 111(3) . . ?
C7B6 N7B2 Pd7A 113(3) . . ?
C7B4 N7B2 Pd7A 106.5(16) . . ?
N7B1 C7B3 C7B4 108(2) . . ?
C7B3 C7B4 N7B2 106(2) . . ?
N18 Pd8A N8A1 175.8(6) . . ?
N18 Pd8A N8A2 96.8(6) . . ?
N8A1 Pd8A N8A2 86.6(7) . . ?
N18 Pd8A N3 83.7(4) . . ?
N8A1 Pd8A N3 92.8(6) . . ?
N8A2 Pd8A N3 175.8(6) . . ?
C8A3 N8A1 C8A1 109.1(18) . . ?
C8A3 N8A1 C8A2 107.8(16) . . ?
C8A1 N8A1 C8A2 107.7(17) . . ?
C8A3 N8A1 Pd8A 109.3(11) . . ?
C8A1 N8A1 Pd8A 116.3(18) . . ?
C8A2 N8A1 Pd8A 106.4(15) . . ?
C8A5 N8A2 C8A4 109.6(17) . . ?
C8A5 N8A2 C8A6 110.0(17) . . ?
C8A4 N8A2 C8A6 105.8(16) . . ?
C8A5 N8A2 Pd8A 110.2(13) . . ?
C8A4 N8A2 Pd8A 108.0(12) . . ?
C8A6 N8A2 Pd8A 113.1(13) . . ?
C8A4 C8A3 N8A1 116.4(16) . . ?
C8A3 C8A4 N8A2 116.8(18) . . ?
N3 Pd8B N8B1 100.3(10) . . ?
N3 Pd8B N8B2 176.9(10) . . ?
N8B1 Pd8B N8B2 82.7(12) . . ?
N3 Pd8B N18 83.1(5) . . ?
N8B1 Pd8B N18 173.1(10) . . ?
N8B2 Pd8B N18 94.0(9) . . ?
C8B1 N8B1 C8B3 108(2) . . ?
C8B1 N8B1 C8B2 111(2) . . ?
C8B3 N8B1 C8B2 109(2) . . ?
C8B1 N8B1 Pd8B 112(3) . . ?
C8B3 N8B1 Pd8B 109.1(18) . . ?
C8B2 N8B1 Pd8B 108(3) . . ?
C8B6 N8B2 C8B4 109(2) . . ?
C8B6 N8B2 C8B5 107(2) . . ?
C8B4 N8B2 C8B5 107(2) . . ?
C8B6 N8B2 Pd8B 110(2) . . ?
C8B4 N8B2 Pd8B 108.2(19) . . ?
C8B5 N8B2 Pd8B 115(2) . . ?
C8B4 C8B3 N8B1 108(2) . . ?
C8B3 C8B4 N8B2 108(2) . . ?
N19 Pd9A N17 87.0(4) . . ?
N19 Pd9A N9A1 96.2(5) . . ?
N17 Pd9A N9A1 176.2(5) . . ?
N19 Pd9A N9A2 173.9(6) . . ?
N17 Pd9A N9A2 92.1(4) . . ?
N9A1 Pd9A N9A2 84.5(5) . . ?
C9A1 N9A1 C9A2 111.8(15) . . ?
C9A1 N9A1 C9A3 107.5(14) . . ?
C9A2 N9A1 C9A3 111.6(15) . . ?
C9A1 N9A1 Pd9A 108.9(11) . . ?
C9A2 N9A1 Pd9A 109.9(12) . . ?
C9A3 N9A1 Pd9A 107.0(9) . . ?
C9A4 N9A2 C9A5 108.8(13) . . ?
C9A4 N9A2 C9A6 109.7(14) . . ?
C9A5 N9A2 C9A6 108.2(14) . . ?
C9A4 N9A2 Pd9A 106.5(9) . . ?
C9A5 N9A2 Pd9A 110.7(11) . . ?
C9A6 N9A2 Pd9A 112.9(11) . . ?
C9A4 C9A3 N9A1 106.0(13) . . ?
N9A2 C9A4 C9A3 108.7(13) . . ?
N9B2 Pd9B N9B1 86(3) . . ?
N9B2 Pd9B N19 174(3) . . ?
N9B1 Pd9B N19 97(2) . . ?
N9B2 Pd9B N17 98.7(19) . . ?
N9B1 Pd9B N17 175(3) . . ?
N19 Pd9B N17 78.7(6) . . ?
C9B1 N9B1 C9B3 108(3) . . ?
C9B1 N9B1 C9B2 108(3) . . ?
C9B3 N9B1 C9B2 107(3) . . ?
C9B1 N9B1 Pd9B 103(6) . . ?
C9B3 N9B1 Pd9B 99(4) . . ?
C9B2 N9B1 Pd9B 131(6) . . ?
C9B4 N9B2 C9B6 111(3) . . ?
C9B4 N9B2 C9B5 109(3) . . ?
C9B6 N9B2 C9B5 109(3) . . ?
C9B4 N9B2 Pd9B 107(4) . . ?
C9B6 N9B2 Pd9B 123(7) . . ?
C9B5 N9B2 Pd9B 98(8) . . ?
C9B4 C9B3 N9B1 107(3) . . ?
N9B2 C9B4 C9B3 108(3) . . ?
N6 Pd10 N15 86.3(5) . . ?
N6 Pd10 N1D2 171(3) . . ?
N15 Pd10 N1D2 86(2) . . ?
N6 Pd10 N1C2 177.1(9) . . ?
N15 Pd10 N1C2 95.7(8) . . ?
N6 Pd10 N1D1 95.3(13) . . ?
N15 Pd10 N1D1 165.3(15) . . ?
N1D2 Pd10 N1D1 90(3) . . ?
N6 Pd10 N1C1 92.8(6) . . ?
N15 Pd10 N1C1 171.2(7) . . ?
N1C2 Pd10 N1C1 85.6(9) . . ?
C1C1 N1C1 C1C3 114.4(17) . . ?
C1C1 N1C1 C1C2 108.3(16) . . ?
C1C3 N1C1 C1C2 108.0(15) . . ?
C1C1 N1C1 Pd10 108.9(13) . . ?
C1C3 N1C1 Pd10 104.5(14) . . ?
C1C2 N1C1 Pd10 112.8(14) . . ?
C1C5 N1C2 C1C4 112.8(15) . . ?
C1C5 N1C2 C1C6 107.0(18) . . ?
C1C4 N1C2 C1C6 109.7(17) . . ?
C1C5 N1C2 Pd10 108.8(16) . . ?
C1C4 N1C2 Pd10 107.8(16) . . ?
C1C6 N1C2 Pd10 111(3) . . ?
C1C4 C1C3 N1C1 109.4(15) . . ?
N1C2 C1C4 C1C3 109.3(16) . . ?
C1D3 N1D1 C1D2 108(3) . . ?
C1D3 N1D1 C1D1 109(3) . . ?
C1D2 N1D1 C1D1 110(3) . . ?
C1D3 N1D1 Pd10 103(3) . . ?
C1D2 N1D1 Pd10 121(4) . . ?
C1D1 N1D1 Pd10 106(4) . . ?
C1D4 N1D2 C1D5 115(3) . . ?
C1D4 N1D2 C1D6 111(3) . . ?
C1D5 N1D2 C1D6 108(3) . . ?
C1D4 N1D2 Pd10 100(4) . . ?
C1D5 N1D2 Pd10 101(5) . . ?
C1D6 N1D2 Pd10 122(8) . . ?
C1D4 C1D3 N1D1 112(3) . . ?
N1D2 C1D4 C1D3 113(3) . . ?
N2 Pd11 N22 84.5(4) . . ?
N2 Pd11 N40 94.4(4) . . ?
N22 Pd11 N40 178.1(4) . . ?
N2 Pd11 N39 176.7(4) . . ?
N22 Pd11 N39 95.0(4) . . ?
N40 Pd11 N39 86.2(4) . . ?
N1G2 Pd1G N7 94.9(5) . . ?
N1G2 Pd1G N5 178.2(5) . . ?
N7 Pd1G N5 86.8(4) . . ?
N1G2 Pd1G N1G1 86.2(5) . . ?
N7 Pd1G N1G1 178.6(5) . . ?
N5 Pd1G N1G1 92.1(5) . . ?
C1G3 N1G1 C1G2 112.8(15) . . ?
C1G3 N1G1 C1G1 103.4(13) . . ?
C1G2 N1G1 C1G1 111.4(16) . . ?
C1G3 N1G1 Pd1G 106.3(11) . . ?
C1G2 N1G1 Pd1G 108.9(10) . . ?
C1G1 N1G1 Pd1G 114.1(11) . . ?
C1G6 N1G2 C1G5 108.6(15) . . ?
C1G6 N1G2 C1G4 105.0(13) . . ?
C1G5 N1G2 C1G4 108.6(14) . . ?
C1G6 N1G2 Pd1G 114.4(11) . . ?
C1G5 N1G2 Pd1G 111.5(11) . . ?
C1G4 N1G2 Pd1G 108.4(10) . . ?
N1G1 C1G3 C1G4 115.0(16) . . ?
C1G3 C1G4 N1G2 112.5(15) . . ?
Cl1 C1CL Cl4 107.0(10) . . ?
Cl1 C1CL Cl3 112.0(10) . . ?
Cl4 C1CL Cl3 111.3(10) . . ?
Cl1 C1CL Cl2 112.2(10) . . ?
Cl4 C1CL Cl2 110.2(10) . . ?
Cl3 C1CL Cl2 104.2(10) . . ?
C19 O1 C16 106.4(8) . . ?
C23 O2 C20 106.1(8) . . ?
C24 O3 C27 106.9(7) . . ?
C29 O4 C36 115.7(13) . . ?
C31 O5 C35 113.4(7) . . ?
C33 O6 C34 113.6(8) . . ?
C55 O7 C52 106.9(9) . . ?
C59 O8 C56 108.4(10) . . ?
C63 O9 C60 106.0(11) . . ?
C65 O10 C71 113.0(12) . . ?
C67 O11 C73 112.2(10) . . ?
C70 O12 C72 114.3(9) . . ?
C92 O13 C89 107.3(8) . . ?
C96 O14 C93 107.9(8) . . ?
C100 O15 C97 109.2(10) . . ?
C107 O16 C102 113.0(14) . . ?
C104 O17 C108 113.4(8) . . ?
C106 O18 C109 113.5(8) . . ?
C128 O19 C125 107.0(8) . . ?
C132 O20 C129 107.4(10) . . ?
C136 O21 C133 106.7(11) . . ?
C138 O22 C143 112.8(9) . . ?
C140 O23 C144 111.0(10) . . ?
C142 O24 C145 111.7(10) . . ?
C161 O25 C164 107.1(8) . . ?
C168 O26 C165 107.3(9) . . ?
C172 O27 C169 106.4(9) . . ?
C179 O28 C174 113.4(13) . . ?
C176 O29 C180 114.9(9) . . ?
C178 O30 C181 113.5(8) . . ?
C197 O31 C200 108.0(10) . . ?
C204 O32 C201 106.7(9) . . ?
C205 O33 C208 105.7(10) . . ?
C210 O34 C216 116.0(10) . . ?
C212 O35 C217 117.0(12) . . ?
C214 O36 C215 113.2(9) . . ?
C237 O37 C240 107.2(9) . . ?
C233 O38 C236 107.5(11) . . ?
C244 O39 C241 107.6(10) . . ?
C250 O40 C251 113.6(8) . . ?
C252 O41 C246 117.2(17) . . ?
C248 O42 C253 113.8(8) . . ?
C269 O43 C272 107.0(9) . . ?
C282 O44 C287 114.1(9) . . ?
C284 O45 C288 114.2(9) . . ?
C286 O46 C289 113.9(10) . . ?
C273 O47 C276 107.7(9) . . ?
C280 O48 C277 104.7(9) . . ?
C5 N1 C1 117.8(9) . . ?
C5 N1 Pd7A 119.0(8) . . ?
C1 N1 Pd7A 121.7(7) . . ?
C9 N2 C6 117.5(9) . . ?
C9 N2 Pd11 126.6(8) . . ?
C6 N2 Pd11 115.2(8) . . ?
C15 N3 C11 115.2(10) . . ?
C15 N3 Pd8B 133.3(9) . . ?
C11 N3 Pd8B 109.3(9) . . ?
C15 N3 Pd8A 120.0(8) . . ?
C11 N3 Pd8A 121.9(9) . . ?
C37 N4 C41 116.9(10) . . ?
C37 N4 Pd1 122.8(8) . . ?
C41 N4 Pd1 120.0(9) . . ?
C42 N5 C46 117.6(13) . . ?
C42 N5 Pd1G 121.4(10) . . ?
C46 N5 Pd1G 120.5(11) . . ?
C47 N6 C51 118.0(13) . . ?
C47 N6 Pd10 118.7(10) . . ?
C51 N6 Pd10 122.2(12) . . ?
C74 N7 C78 114.3(12) . . ?
C74 N7 Pd1G 123.4(9) . . ?
C78 N7 Pd1G 121.3(10) . . ?
C83 N8 C79 117.7(10) . . ?
C83 N8 Pd1 123.3(8) . . ?
C79 N8 Pd1 118.3(8) . . ?
C88 N9 C84 116.6(14) . . ?
C88 N9 Pd5A 118.5(14) . . ?
C84 N9 Pd5A 123.7(11) . . ?
C114 N10 C110 119.7(10) . . ?
C114 N10 Pd2 120.7(8) . . ?
C110 N10 Pd2 119.5(8) . . ?
C115 N11 C119 118.2(12) . . ?
C115 N11 Pd3A 120.0(11) . . ?
C119 N11 Pd3A 120.6(9) . . ?
C124 N12 C120 118.8(13) . . ?
C124 N12 Pd4 121.5(10) . . ?
C120 N12 Pd4 119.3(12) . . ?
C150 N13 C146 118.2(10) . . ?
C150 N13 Pd2 123.2(8) . . ?
C146 N13 Pd2 117.2(8) . . ?
C151 N14 C155 118.4(11) . . ?
C151 N14 Pd3A 123.5(9) . . ?
C155 N14 Pd3A 118.1(9) . . ?
C156 N15 C160 117.7(12) . . ?
C156 N15 Pd10 117.9(11) . . ?
C160 N15 Pd10 122.9(10) . . ?
C186 N16 C182 118.9(11) . . ?
C186 N16 Pd6A 121.2(10) . . ?
C182 N16 Pd6A 119.8(10) . . ?
C191 N17 C187 119.3(11) . . ?
C191 N17 Pd9A 120.5(10) . . ?
C187 N17 Pd9A 120.0(9) . . ?
C191 N17 Pd9B 141.9(11) . . ?
C187 N17 Pd9B 98.8(9) . . ?
C192 N18 C196 118.1(12) . . ?
C192 N18 Pd8A 116.2(9) . . ?
C196 N18 Pd8A 125.6(11) . . ?
C192 N18 Pd8B 129.2(9) . . ?
C196 N18 Pd8B 112.6(11) . . ?
C218 N19 C222 118.5(13) . . ?
C218 N19 Pd9A 121.2(11) . . ?
C222 N19 Pd9A 119.3(11) . . ?
C218 N19 Pd9B 143.3(12) . . ?
C222 N19 Pd9B 97.1(11) . . ?
C223 N20 C227 115.8(13) . . ?
C223 N20 Pd6A 124.4(13) . . ?
C227 N20 Pd6A 119.0(11) . . ?
C232 N21 C228 118.1(13) . . ?
C232 N21 Pd4 117.2(11) . . ?
C228 N21 Pd4 123.5(11) . . ?
C254 N22 C258 118.8(10) . . ?
C254 N22 Pd11 117.8(8) . . ?
C258 N22 Pd11 122.6(8) . . ?
C263 N23 C259 116.8(10) . . ?
C263 N23 Pd7A 122.8(8) . . ?
C259 N23 Pd7A 120.2(8) . . ?
C268 N24 C264 119.6(12) . . ?
C268 N24 Pd5A 120.8(9) . . ?
C264 N24 Pd5A 119.5(11) . . ?
C297 N27 C296 114.1(15) . . ?
C297 N27 C295 105.2(16) . . ?
C296 N27 C295 108.9(12) . . ?
C297 N27 Pd2 107.1(9) . . ?
C296 N27 Pd2 109.9(9) . . ?
C295 N27 Pd2 111.6(8) . . ?
C299 N28 C300 110.7(15) . . ?
C299 N28 C298 108.0(15) . . ?
C300 N28 C298 113.1(15) . . ?
C299 N28 Pd2 112.0(11) . . ?
C300 N28 Pd2 109.9(9) . . ?
C298 N28 Pd2 103.0(10) . . ?
C309 N31 C308 113.5(18) . . ?
C309 N31 C307 108.8(17) . . ?
C308 N31 C307 111.8(16) . . ?
C309 N31 Pd4 101.0(13) . . ?
C308 N31 Pd4 115.0(12) . . ?
C307 N31 Pd4 106.0(12) . . ?
C311 N32 C312 111.6(15) . . ?
C311 N32 C310 103.4(18) . . ?
C312 N32 C310 111.5(15) . . ?
C311 N32 Pd4 112.9(11) . . ?
C312 N32 Pd4 111.4(12) . . ?
C310 N32 Pd4 105.6(12) . . ?
C332 N39 C331 108.5(11) . . ?
C332 N39 C333 111.0(11) . . ?
C331 N39 C333 107.5(12) . . ?
C332 N39 Pd11 111.2(8) . . ?
C331 N39 Pd11 113.0(7) . . ?
C333 N39 Pd11 105.5(8) . . ?
C335 N40 C334 109.6(12) . . ?
C335 N40 C336 108.5(11) . . ?
C334 N40 C336 105.9(11) . . ?
C335 N40 Pd11 112.4(8) . . ?
C334 N40 Pd11 107.7(8) . . ?
C336 N40 Pd11 112.4(8) . . ?
N1 C1 C2 122.1(10) . . ?
C3 C2 C1 119.0(11) . . ?
C2 C3 C4 117.5(10) . . ?
C2 C3 C16 120.2(10) . . ?
C4 C3 C16 122.3(10) . . ?
C5 C4 C3 119.7(11) . . ?
N1 C5 C4 123.8(11) . . ?
N2 C6 C8 121.5(11) . . ?
C8 C7 C10 117.0(10) . . ?
C8 C7 C20 121.8(10) . . ?
C10 C7 C20 121.2(11) . . ?
C7 C8 C6 121.1(11) . . ?
N2 C9 C10 123.0(10) . . ?
C9 C10 C7 119.7(11) . . ?
C12 C11 N3 124.2(12) . . ?
C11 C12 C13 118.5(11) . . ?
C14 C13 C12 116.1(10) . . ?
C14 C13 C24 123.4(10) . . ?
C12 C13 C24 120.5(9) . . ?
C15 C14 C13 121.5(12) . . ?
N3 C15 C14 124.3(11) . . ?
C17 C16 O1 110.6(9) . . ?
C17 C16 C3 135.8(11) . . ?
O1 C16 C3 113.5(9) . . ?
C16 C17 C18 106.0(10) . . ?
C19 C18 C17 107.7(10) . . ?
C18 C19 O1 109.3(9) . . ?
C18 C19 C28 133.6(10) . . ?
O1 C19 C28 117.1(10) . . ?
C21 C20 O2 110.1(9) . . ?
C21 C20 C7 137.6(11) . . ?
O2 C20 C7 112.1(10) . . ?
C20 C21 C22 107.1(10) . . ?
C23 C22 C21 107.5(10) . . ?
C22 C23 O2 109.2(9) . . ?
C22 C23 C30 134.5(10) . . ?
O2 C23 C30 116.2(9) . . ?
C25 C24 O3 111.3(9) . . ?
C25 C24 C13 132.6(10) . . ?
O3 C24 C13 116.0(9) . . ?
C24 C25 C26 105.8(9) . . ?
C27 C26 C25 106.9(10) . . ?
C26 C27 O3 109.1(8) . . ?
C26 C27 C32 132.9(10) . . ?
O3 C27 C32 117.9(8) . . ?
C29 C28 C33 117.4(10) . . ?
C29 C28 C19 120.6(9) . . ?
C33 C28 C19 121.9(10) . . ?
C28 C29 O4 120.8(9) . . ?
C28 C29 C30 122.2(9) . . ?
O4 C29 C30 117.0(9) . . ?
C31 C30 C29 117.9(9) . . ?
C31 C30 C23 120.2(9) . . ?
C29 C30 C23 121.9(9) . . ?
O5 C31 C30 118.4(9) . . ?
O5 C31 C32 120.3(8) . . ?
C30 C31 C32 121.1(9) . . ?
C33 C32 C31 118.5(9) . . ?
C33 C32 C27 120.7(9) . . ?
C31 C32 C27 120.7(9) . . ?
O6 C33 C32 120.0(9) . . ?
O6 C33 C28 117.2(9) . . ?
C32 C33 C28 122.8(10) . . ?
N4 C37 C38 123.1(11) . . ?
C37 C38 C39 118.1(11) . . ?
C40 C39 C52 125.1(11) . . ?
C40 C39 C38 116.0(10) . . ?
C52 C39 C38 118.9(11) . . ?
C41 C40 C39 124.5(11) . . ?
C40 C41 N4 121.3(12) . . ?
N5 C42 C43 122.4(14) . . ?
C42 C43 C44 120.9(13) . . ?
C45 C44 C43 115.7(13) . . ?
C45 C44 C56 123.2(13) . . ?
C43 C44 C56 121.1(13) . . ?
C44 C45 C46 123.6(13) . . ?
N5 C46 C45 119.6(13) . . ?
N6 C47 C48 123.8(14) . . ?
C47 C48 C49 117.3(15) . . ?
C50 C49 C48 118.3(14) . . ?
C50 C49 C60 124.1(13) . . ?
C48 C49 C60 117.6(15) . . ?
C49 C50 C51 122.0(14) . . ?
C50 C51 N6 120.4(15) . . ?
C53 C52 O7 108.2(10) . . ?
C53 C52 C39 137.1(12) . . ?
O7 C52 C39 114.7(11) . . ?
C52 C53 C54 108.4(12) . . ?
C55 C54 C53 106.8(11) . . ?
C54 C55 O7 109.6(10) . . ?
C54 C55 C64 135.0(11) . . ?
O7 C55 C64 115.4(11) . . ?
C57 C56 C44 131.5(13) . . ?
C57 C56 O8 108.1(13) . . ?
C44 C56 O8 120.3(12) . . ?
C56 C57 C58 106.9(12) . . ?
C59 C58 C57 106.7(11) . . ?
C58 C59 O8 109.9(11) . . ?
C58 C59 C66 132.1(13) . . ?
O8 C59 C66 117.7(11) . . ?
C61 C60 O9 108.7(14) . . ?
C61 C60 C49 135.5(15) . . ?
O9 C60 C49 114.9(15) . . ?
C60 C61 C62 107.4(14) . . ?
C63 C62 C61 108.0(14) . . ?
C62 C63 O9 109.9(12) . . ?
C62 C63 C68 135.1(14) . . ?
O9 C63 C68 115.0(12) . . ?
C70 C64 C65 116.3(11) . . ?
C70 C64 C55 120.4(11) . . ?
C65 C64 C55 123.1(11) . . ?
O10 C65 C66 116.6(11) . . ?
O10 C65 C64 120.8(11) . . ?
C66 C65 C64 122.5(11) . . ?
C67 C66 C65 118.5(12) . . ?
C67 C66 C59 118.4(11) . . ?
C65 C66 C59 123.0(11) . . ?
O11 C67 C66 119.8(12) . . ?
O11 C67 C68 118.4(11) . . ?
C66 C67 C68 121.8(12) . . ?
C67 C68 C70 117.3(11) . . ?
C67 C68 C63 119.3(11) . . ?
C70 C68 C63 123.2(12) . . ?
O12 C70 C64 116.6(10) . . ?
O12 C70 C68 120.6(10) . . ?
C64 C70 C68 122.7(11) . . ?
N7 C74 C75 125.6(12) . . ?
C74 C75 C76 118.1(13) . . ?
C75 C76 C77 117.4(12) . . ?
C75 C76 C89 120.3(12) . . ?
C77 C76 C89 122.2(11) . . ?
C78 C77 C76 118.4(12) . . ?
C77 C78 N7 126.1(13) . . ?
N8 C79 C80 122.9(12) . . ?
C79 C80 C81 119.7(11) . . ?
C82 C81 C80 116.2(10) . . ?
C82 C81 C93 123.0(10) . . ?
C80 C81 C93 120.7(10) . . ?
C83 C82 C81 119.0(11) . . ?
N8 C83 C82 124.4(11) . . ?
C85 C84 N9 122.8(14) . . ?
C84 C85 C86 120.0(16) . . ?
C87 C86 C85 115.6(14) . . ?
C87 C86 C97 124.1(12) . . ?
C85 C86 C97 120.4(15) . . ?
C88 C87 C86 119.6(13) . . ?
N9 C88 C87 124.7(17) . . ?
C90 C89 O13 107.8(11) . . ?
C90 C89 C76 136.7(11) . . ?
O13 C89 C76 115.0(10) . . ?
C89 C90 C91 109.4(11) . . ?
C92 C91 C90 106.8(11) . . ?
O13 C92 C91 108.6(10) . . ?
O13 C92 C101 118.7(9) . . ?
C91 C92 C101 132.6(12) . . ?
C94 C93 O14 111.8(9) . . ?
C94 C93 C81 132.1(11) . . ?
O14 C93 C81 116.1(9) . . ?
C93 C94 C95 105.2(10) . . ?
C96 C95 C94 107.0(10) . . ?
O14 C96 C95 108.1(9) . . ?
O14 C96 C103 117.8(9) . . ?
C95 C96 C103 134.1(10) . . ?
C98 C97 O15 108.0(12) . . ?
C98 C97 C86 136.6(13) . . ?
O15 C97 C86 115.1(13) . . ?
C97 C98 C99 107.3(12) . . ?
C100 C99 C98 107.5(13) . . ?
O15 C100 C99 108.1(10) . . ?
O15 C100 C105 116.6(11) . . ?
C99 C100 C105 135.3(13) . . ?
C102 C101 C106 118.4(11) . . ?
C102 C101 C92 121.3(10) . . ?
C106 C101 C92 120.2(10) . . ?
C101 C102 C103 123.8(10) . . ?
C101 C102 O16 117.9(10) . . ?
C103 C102 O16 118.3(10) . . ?
C104 C103 C102 115.3(10) . . ?
C104 C103 C96 121.7(10) . . ?
C102 C103 C96 122.9(10) . . ?
C103 C104 O17 117.9(10) . . ?
C103 C104 C105 123.6(10) . . ?
O17 C104 C105 118.5(10) . . ?
C106 C105 C104 116.9(10) . . ?
C106 C105 C100 123.0(11) . . ?
C104 C105 C100 120.0(11) . . ?
O18 C106 C101 119.0(10) . . ?
O18 C106 C105 119.3(10) . . ?
C101 C106 C105 121.8(11) . . ?
N10 C110 C111 120.2(11) . . ?
C110 C111 C112 120.4(11) . . ?
C113 C112 C111 118.1(10) . . ?
C113 C112 C125 120.7(10) . . ?
C111 C112 C125 121.1(11) . . ?
C114 C113 C112 119.7(11) . . ?
N10 C114 C113 121.7(12) . . ?
N11 C115 C116 121.9(13) . . ?
C115 C116 C117 120.8(12) . . ?
C118 C117 C116 115.8(13) . . ?
C118 C117 C129 121.7(13) . . ?
C116 C117 C129 122.5(11) . . ?
C117 C118 C119 121.5(14) . . ?
N11 C119 C118 121.6(12) . . ?
N12 C120 C121 119.2(15) . . ?
C122 C121 C120 121.0(14) . . ?
C121 C122 C123 118.9(14) . . ?
C121 C122 C133 118.0(14) . . ?
C123 C122 C133 122.8(16) . . ?
C122 C123 C124 118.6(16) . . ?
N12 C124 C123 123.4(13) . . ?
C126 C125 O19 109.2(10) . . ?
C126 C125 C112 135.2(11) . . ?
O19 C125 C112 115.6(10) . . ?
C125 C126 C127 104.7(10) . . ?
C128 C127 C126 109.9(10) . . ?
C127 C128 O19 109.1(10) . . ?
C127 C128 C137 134.2(12) . . ?
O19 C128 C137 116.6(10) . . ?
C130 C129 O20 111.2(12) . . ?
C130 C129 C117 133.8(14) . . ?
O20 C129 C117 115.0(12) . . ?
C129 C130 C131 104.6(13) . . ?
C132 C131 C130 110.1(13) . . ?
C131 C132 O20 106.6(12) . . ?
C131 C132 C139 139.2(13) . . ?
O20 C132 C139 114.0(11) . . ?
C134 C133 O21 109.9(13) . . ?
C134 C133 C122 132.2(15) . . ?
O21 C133 C122 117.9(14) . . ?
C133 C134 C135 107.8(14) . . ?
C136 C135 C134 104.7(14) . . ?
C135 C136 O21 110.6(12) . . ?
C135 C136 C141 133.8(13) . . ?
O21 C136 C141 115.5(12) . . ?
C138 C137 C142 116.5(11) . . ?
C138 C137 C128 123.5(11) . . ?
C142 C137 C128 119.9(11) . . ?
C139 C138 O22 120.3(12) . . ?
C139 C138 C137 123.9(11) . . ?
O22 C138 C137 115.7(10) . . ?
C138 C139 C140 116.6(12) . . ?
C138 C139 C132 125.2(11) . . ?
C140 C139 C132 118.1(11) . . ?
C141 C140 O23 121.0(12) . . ?
C141 C140 C139 122.0(12) . . ?
O23 C140 C139 117.0(12) . . ?
C140 C141 C142 120.2(12) . . ?
C140 C141 C136 121.9(12) . . ?
C142 C141 C136 117.9(12) . . ?
O24 C142 C141 120.2(11) . . ?
O24 C142 C137 119.3(11) . . ?
C141 C142 C137 120.3(12) . . ?
N13 C146 C147 121.5(12) . . ?
C146 C147 C148 121.1(11) . . ?
C147 C148 C149 117.1(10) . . ?
C147 C148 C161 120.9(11) . . ?
C149 C148 C161 121.9(11) . . ?
C150 C149 C148 120.3(11) . . ?
N13 C150 C149 121.8(11) . . ?
N14 C151 C152 124.0(12) . . ?
C151 C152 C153 119.5(13) . . ?
C152 C153 C154 114.7(11) . . ?
C152 C153 C165 123.9(12) . . ?
C154 C153 C165 121.2(12) . . ?
C155 C154 C153 121.5(12) . . ?
N14 C155 C154 121.3(12) . . ?
N15 C156 C157 122.5(13) . . ?
C156 C157 C158 118.0(12) . . ?
C159 C158 C157 119.2(13) . . ?
C159 C158 C169 119.9(12) . . ?
C157 C158 C169 120.8(11) . . ?
C160 C159 C158 119.8(13) . . ?
C159 C160 N15 122.6(12) . . ?
O25 C161 C162 110.1(9) . . ?
O25 C161 C148 115.4(10) . . ?
C162 C161 C148 134.3(11) . . ?
C161 C162 C163 105.4(10) . . ?
C164 C163 C162 108.4(9) . . ?
C163 C164 O25 109.0(9) . . ?
C163 C164 C173 134.4(10) . . ?
O25 C164 C173 116.7(9) . . ?
C166 C165 O26 109.6(11) . . ?
C166 C165 C153 137.0(13) . . ?
O26 C165 C153 113.4(11) . . ?
C165 C166 C167 105.3(12) . . ?
C168 C167 C166 109.3(11) . . ?
O26 C168 C167 108.4(12) . . ?
O26 C168 C175 116.4(11) . . ?
C167 C168 C175 135.1(11) . . ?
C170 C169 O27 109.0(12) . . ?
C170 C169 C158 135.7(11) . . ?
O27 C169 C158 115.2(11) . . ?
C169 C170 C171 108.6(11) . . ?
C172 C171 C170 107.3(13) . . ?
C171 C172 O27 108.7(11) . . ?
C171 C172 C177 136.4(13) . . ?
O27 C172 C177 114.8(10) . . ?
C178 C173 C174 115.4(10) . . ?
C178 C173 C164 122.0(10) . . ?
C174 C173 C164 122.3(9) . . ?
C175 C174 O28 119.8(11) . . ?
C175 C174 C173 123.7(10) . . ?
O28 C174 C173 116.3(10) . . ?
C176 C175 C174 116.8(11) . . ?
C176 C175 C168 120.6(11) . . ?
C174 C175 C168 122.7(10) . . ?
O29 C176 C177 120.0(10) . . ?
O29 C176 C175 117.4(11) . . ?
C177 C176 C175 122.6(11) . . ?
C176 C177 C178 118.6(10) . . ?
C176 C177 C172 117.4(10) . . ?
C178 C177 C172 124.0(11) . . ?
O30 C178 C177 119.6(9) . . ?
O30 C178 C173 117.3(10) . . ?
C177 C178 C173 123.0(11) . . ?
C183 C182 N16 119.8(13) . . ?
C182 C183 C184 121.9(13) . . ?
C185 C184 C183 116.3(12) . . ?
C185 C184 C197 123.8(12) . . ?
C183 C184 C197 119.8(12) . . ?
C184 C185 C186 122.4(13) . . ?
N16 C186 C185 120.7(13) . . ?
N17 C187 C188 121.3(12) . . ?
C189 C188 C187 118.7(13) . . ?
C190 C189 C188 117.1(13) . . ?
C190 C189 C201 120.4(12) . . ?
C188 C189 C201 122.4(13) . . ?
C191 C190 C189 121.7(14) . . ?
N17 C191 C190 121.6(13) . . ?
N18 C192 C193 121.7(13) . . ?
C192 C193 C194 122.5(15) . . ?
C193 C194 C195 115.8(12) . . ?
C193 C194 C205 121.4(14) . . ?
C195 C194 C205 122.5(12) . . ?
C194 C195 C196 121.3(12) . . ?
N18 C196 C195 120.5(14) . . ?
C198 C197 O31 109.8(11) . . ?
C198 C197 C184 133.1(13) . . ?
O31 C197 C184 116.8(11) . . ?
C197 C198 C199 107.0(13) . . ?
C200 C199 C198 106.2(12) . . ?
C199 C200 O31 109.0(13) . . ?
C199 C200 C209 134.2(12) . . ?
O31 C200 C209 116.8(12) . . ?
C202 C201 O32 109.4(11) . . ?
C202 C201 C189 135.5(13) . . ?
O32 C201 C189 115.0(11) . . ?
C201 C202 C203 107.5(12) . . ?
C204 C203 C202 106.9(11) . . ?
C203 C204 O32 109.4(10) . . ?
C203 C204 C211 134.0(11) . . ?
O32 C204 C211 116.5(11) . . ?
C206 C205 O33 109.4(11) . . ?
C206 C205 C194 136.2(13) . . ?
O33 C205 C194 114.0(13) . . ?
C205 C206 C207 108.2(12) . . ?
C208 C207 C206 107.2(12) . . ?
C207 C208 O33 109.4(11) . . ?
C207 C208 C213 134.3(12) . . ?
O33 C208 C213 115.9(12) . . ?
C214 C209 C210 118.9(13) . . ?
C214 C209 C200 119.3(12) . . ?
C210 C209 C200 121.8(12) . . ?
O34 C210 C211 119.3(11) . . ?
O34 C210 C209 120.6(13) . . ?
C211 C210 C209 120.1(12) . . ?
C210 C211 C212 120.9(12) . . ?
C210 C211 C204 122.7(11) . . ?
C212 C211 C204 116.3(13) . . ?
O35 C212 C211 122.0(12) . . ?
O35 C212 C213 117.9(11) . . ?
C211 C212 C213 119.9(13) . . ?
C214 C213 C212 117.3(11) . . ?
C214 C213 C208 124.2(12) . . ?
C212 C213 C208 118.5(13) . . ?
O36 C214 C209 116.8(12) . . ?
O36 C214 C213 120.1(10) . . ?
C209 C214 C213 123.0(12) . . ?
N19 C218 C219 124.7(15) . . ?
C218 C219 C220 118.8(15) . . ?
C221 C220 C219 117.0(13) . . ?
C221 C220 C237 121.8(12) . . ?
C219 C220 C237 121.2(14) . . ?
C222 C221 C220 120.4(13) . . ?
C221 C222 N19 120.6(14) . . ?
C224 C223 N20 123.1(16) . . ?
C223 C224 C225 121.4(15) . . ?
C224 C225 C226 116.3(14) . . ?
C224 C225 C233 123.4(14) . . ?
C226 C225 C233 120.3(15) . . ?
C227 C226 C225 118.5(15) . . ?
C226 C227 N20 124.9(14) . . ?
N21 C228 C229 122.1(14) . . ?
C230 C229 C228 119.7(14) . . ?
C229 C230 C231 117.1(14) . . ?
C229 C230 C241 120.9(14) . . ?
C231 C230 C241 121.8(13) . . ?
C232 C231 C230 118.5(14) . . ?
N21 C232 C231 124.3(14) . . ?
C234 C233 O38 109.5(12) . . ?
C234 C233 C225 133.9(14) . . ?
O38 C233 C225 116.6(13) . . ?
C233 C234 C235 108.9(13) . . ?
C236 C235 C234 104.7(13) . . ?
C235 C236 O38 109.3(12) . . ?
C235 C236 C247 132.4(13) . . ?
O38 C236 C247 118.3(12) . . ?
C238 C237 O37 108.1(12) . . ?
C238 C237 C220 133.8(12) . . ?
O37 C237 C220 117.6(11) . . ?
C237 C238 C239 108.8(12) . . ?
C240 C239 C238 106.4(12) . . ?
C239 C240 O37 109.5(10) . . ?
C239 C240 C245 133.2(12) . . ?
O37 C240 C245 117.3(10) . . ?
C242 C241 O39 107.2(12) . . ?
C242 C241 C230 137.6(13) . . ?
O39 C241 C230 115.0(12) . . ?
C241 C242 C243 109.0(12) . . ?
C244 C243 C242 106.7(12) . . ?
C243 C244 O39 109.5(11) . . ?
C243 C244 C249 135.5(13) . . ?
O39 C244 C249 115.0(10) . . ?
C246 C245 C250 118.7(11) . . ?
C246 C245 C240 120.9(11) . . ?
C250 C245 C240 120.2(11) . . ?
C245 C246 O41 119.1(11) . . ?
C245 C246 C247 122.6(11) . . ?
O41 C246 C247 118.2(11) . . ?
C248 C247 C246 116.8(11) . . ?
C248 C247 C236 120.9(12) . . ?
C246 C247 C236 122.1(12) . . ?
O42 C248 C247 120.1(12) . . ?
O42 C248 C249 117.8(11) . . ?
C247 C248 C249 122.1(11) . . ?
C250 C249 C248 117.0(11) . . ?
C250 C249 C244 121.4(12) . . ?
C248 C249 C244 121.5(11) . . ?
C245 C250 O40 118.4(10) . . ?
C245 C250 C249 122.6(11) . . ?
O40 C250 C249 119.0(10) . . ?
N22 C254 C255 122.4(11) . . ?
C256 C255 C254 119.3(12) . . ?
C255 C256 C257 116.7(12) . . ?
C255 C256 C269 121.4(12) . . ?
C257 C256 C269 122.0(11) . . ?
C258 C257 C256 122.7(11) . . ?
C257 C258 N22 120.1(12) . . ?
C260 C259 N23 124.8(12) . . ?
C259 C260 C261 117.6(12) . . ?
C262 C261 C260 117.5(11) . . ?
C262 C261 C273 122.9(11) . . ?
C260 C261 C273 119.6(11) . . ?
C263 C262 C261 119.3(11) . . ?
N23 C263 C262 123.9(11) . . ?
N24 C264 C265 119.3(15) . . ?
C266 C265 C264 120.5(13) . . ?
C265 C266 C267 117.0(12) . . ?
C265 C266 C277 120.2(12) . . ?
C267 C266 C277 122.8(12) . . ?
C268 C267 C266 121.1(13) . . ?
N24 C268 C267 122.4(13) . . ?
O43 C269 C270 111.3(11) . . ?
O43 C269 C256 116.8(10) . . ?
C270 C269 C256 131.9(12) . . ?
C269 C270 C271 103.4(11) . . ?
C272 C271 C270 109.7(11) . . ?
C271 C272 O43 108.6(10) . . ?
C271 C272 C281 135.0(11) . . ?
O43 C272 C281 116.3(10) . . ?
C274 C273 O47 110.6(10) . . ?
C274 C273 C261 134.2(12) . . ?
O47 C273 C261 115.2(11) . . ?
C273 C274 C275 105.7(11) . . ?
C276 C275 C274 107.6(11) . . ?
C275 C276 O47 108.4(10) . . ?
C275 C276 C283 135.0(11) . . ?
O47 C276 C283 116.4(10) . . ?
C278 C277 O48 111.1(11) . . ?
C278 C277 C266 133.3(12) . . ?
O48 C277 C266 115.4(11) . . ?
C277 C278 C279 107.6(11) . . ?
C280 C279 C278 104.8(11) . . ?
C279 C280 O48 111.8(10) . . ?
C279 C280 C285 132.0(12) . . ?
O48 C280 C285 116.2(10) . . ?
C286 C281 C282 116.4(11) . . ?
C286 C281 C272 121.5(11) . . ?
C282 C281 C272 122.0(10) . . ?
O44 C282 C281 120.0(11) . . ?
O44 C282 C283 118.7(10) . . ?
C281 C282 C283 121.2(11) . . ?
C284 C283 C282 118.3(11) . . ?
C284 C283 C276 119.4(10) . . ?
C282 C283 C276 122.3(10) . . ?
O45 C284 C283 117.5(11) . . ?
O45 C284 C285 120.5(10) . . ?
C283 C284 C285 121.9(11) . . ?
C286 C285 C284 117.6(10) . . ?
C286 C285 C280 120.3(11) . . ?
C284 C285 C280 122.1(11) . . ?
C285 C286 O46 119.7(10) . . ?
C285 C286 C281 124.4(11) . . ?
O46 C286 C281 115.8(11) . . ?
C298 C297 N27 115.1(17) . . ?
C297 C298 N28 116.8(16) . . ?
C310 C309 N31 113(2) . . ?
C309 C310 N32 107(2) . . ?
C334 C333 N39 114.0(13) . . ?
C333 C334 N40 109.2(12) . . ?
F4A B1A F2A 107.1(16) . . ?
F4A B1A F3A 112.2(11) . . ?
F2A B1A F3A 113(2) . . ?
F4A B1A F1A 112.8(14) . . ?
F2A B1A F1A 102(2) . . ?
F3A B1A F1A 109.2(13) . . ?
F4A B1A' F2A' 106(2) . . ?
F4A B1A' F3A 112.6(14) . . ?
F2A' B1A' F3A 103(2) . . ?
F4A B1A' F1A' 98.5(17) . . ?
F2A' B1A' F1A' 128(3) . . ?
F3A B1A' F1A' 108.3(18) . . ?
F4B B1B F3B 103.0(17) . . ?
F4B B1B F2B 104.4(13) . . ?
F3B B1B F2B 103.0(16) . . ?
F4B B1B F1B 113.6(14) . . ?
F3B B1B F1B 114.5(17) . . ?
F2B B1B F1B 116.7(16) . . ?
F3B' B1B' F1B' 111(2) . . ?
F3B' B1B' F4B' 114(3) . . ?
F1B' B1B' F4B' 109(2) . . ?
F3B' B1B' F2B' 112(3) . . ?
F1B' B1B' F2B' 115(3) . . ?
F4B' B1B' F2B' 95(5) . . ?
F4C B1C F3C 116.1(13) . . ?
F4C B1C F2C 116.5(15) . . ?
F3C B1C F2C 106.8(14) . . ?
F4C B1C F1C 105.3(14) . . ?
F3C B1C F1C 110.9(17) . . ?
F2C B1C F1C 100.0(16) . . ?
F2C B1C' F3C 103.6(14) . . ?
F2C B1C' F4C 112.1(15) . . ?
F3C B1C' F4C 109.9(12) . . ?
F2C B1C' F1C' 90.6(15) . . ?
F3C B1C' F1C' 117.0(15) . . ?
F4C B1C' F1C' 120.6(16) . . ?
F2D B1D F3D 109.4(14) . . ?
F2D B1D F4D 105.6(14) . . ?
F3D B1D F4D 107.7(14) . . ?
F2D B1D F1D 115.4(17) . . ?
F3D B1D F1D 112.3(15) . . ?
F4D B1D F1D 105.8(15) . . ?
F4E B1E F1E 116.2(17) . . ?
F4E B1E F3E 114.0(14) . . ?
F1E B1E F3E 114.3(18) . . ?
F4E B1E F2E 101.9(17) . . ?
F1E B1E F2E 104.3(13) . . ?
F3E B1E F2E 103.8(14) . . ?
F3F B1F F4F 112.2(16) . . ?
F3F B1F F1F 109.9(16) . . ?
F4F B1F F1F 105.7(19) . . ?
F3F B1F F2F 112.4(18) . . ?
F4F B1F F2F 110.8(17) . . ?
F1F B1F F2F 105.3(17) . . ?
F4G B1G F3G 116.4(16) . . ?
F4G B1G F2G 111.3(15) . . ?
F3G B1G F2G 104.4(15) . . ?
F3G' B1G F2G' 108.8(19) . . ?
F4G B1G F1G 112.2(14) . . ?
F3G' B1G F1G 111.9(15) . . ?
F3G B1G F1G 109.1(14) . . ?
F2G B1G F1G 102.4(15) . . ?
F2G' B1G F1G 117.3(19) . . ?
F3G' B1G F4G' 110(2) . . ?
F2G' B1G F4G' 103.8(17) . . ?
F1G B1G F4G' 104.4(18) . . ?
F3H B1H F2H 113(2) . . ?
F3H B1H F4H 112.7(18) . . ?
F2H B1H F4H 116.6(19) . . ?
F3H B1H F1H 104.5(17) . . ?
F2H B1H F1H 102.6(17) . . ?
F4H B1H F1H 106.3(18) . . ?
F2I B1I F1I 107.2(15) . . ?
F2I B1I F3I 110.1(16) . . ?
F1I B1I F3I 111.2(15) . . ?
F2I B1I F4I 107.5(19) . . ?
F1I B1I F4I 109.8(17) . . ?
F3I B1I F4I 110.9(15) . . ?
F1J B1J F2J 110(2) . . ?
F1J B1J F3J 100.1(19) . . ?
F2J B1J F3J 103.0(18) . . ?
F1J B1J F4J 100.2(18) . . ?
F2J B1J F4J 118.4(19) . . ?
F3J B1J F4J 123(2) . . ?
F2K B1K F4K 134(3) . . ?
F2K B1K F3K 110(2) . . ?
F4K B1K F3K 88(3) . . ?
F2K B1K F1K 104(3) . . ?
F4K B1K F1K 116.9(16) . . ?
F3K B1K F1K 95(3) . . ?
F4K B1K F2K' 95.5(19) . . ?
F1K B1K F2K' 109.3(19) . . ?
F4K B1K F3K' 108.8(18) . . ?
F1K B1K F3K' 112.8(19) . . ?
F2K' B1K F3K' 112(2) . . ?
F1L B1L F2L 108.7(17) . . ?
F1L B1L F3L 109.8(15) . . ?
F2L B1L F3L 109.1(14) . . ?
F1L B1L F4L 97.0(14) . . ?
F2L B1L F4L 112.0(15) . . ?
F3L B1L F4L 119.3(17) . . ?
F1L' B1L' F2L 109(3) . . ?
F1L' B1L' F3L 110(2) . . ?
F2L B1L' F3L 106.3(15) . . ?
F1L' B1L' F4L 105(2) . . ?
F2L B1L' F4L 109.3(16) . . ?
F3L B1L' F4L 116.6(18) . . ?
F2M' B1M F1M' 120(2) . . ?
F2M' B1M F4M 103.2(17) . . ?
F3M B1M F4M 110.2(15) . . ?
F1M' B1M F4M 104.8(14) . . ?
F2M' B1M F3M' 115(2) . . ?
F1M' B1M F3M' 104.5(15) . . ?
F4M B1M F3M' 109.1(14) . . ?
F3M B1M F1M 107.0(18) . . ?
F4M B1M F1M 114.8(14) . . ?
F3M B1M F2M 111(2) . . ?
F4M B1M F2M 111.4(16) . . ?
F1M B1M F2M 102.1(16) . . ?
F1N B1N F2N 108.8(18) . . ?
F4N' B1N F2N' 120(2) . . ?
F4N' B1N F1N' 112(2) . . ?
F2N' B1N F1N' 105(2) . . ?
F1N B1N F4N 109(2) . . ?
F2N B1N F4N 111.0(18) . . ?
F1N B1N F3N 115(2) . . ?
F2N B1N F3N 104.8(14) . . ?
F4N B1N F3N 107.7(17) . . ?
F4N' B1N F3N' 109(2) . . ?
F2N' B1N F3N' 107(2) . . ?
F1N' B1N F3N' 103.6(18) . . ?
F4O B1O F1O 110(2) . . ?
F4O B1O F2O 112.6(19) . . ?
F1O B1O F2O 105(2) . . ?
F4O B1O F3O 108.7(18) . . ?
F1O B1O F3O 105.7(16) . . ?
F2O B1O F3O 114(2) . . ?
F4O' B1O' F2O' 102(2) . . ?
F4O' B1O' F3O' 117(3) . . ?
F2O' B1O' F3O' 111(3) . . ?
F4O' B1O' F1O' 107(3) . . ?
F2O' B1O' F1O' 112(3) . . ?
F3O' B1O' F1O' 108(2) . . ?
F2P B1P F1P 113.2(16) . . ?
F2P B1P F3P 108.3(14) . . ?
F1P B1P F3P 106.6(13) . . ?
F2P B1P F4P 107.3(17) . . ?
F1P B1P F4P 113.2(16) . . ?
F3P B1P F4P 108.0(14) . . ?
F2Q B1Q F1Q 108(2) . . ?
F2Q B1Q F4Q 103(2) . . ?
F1Q B1Q F4Q 113(3) . . ?
F2Q B1Q F3Q 107(2) . . ?
F1Q B1Q F3Q 114(2) . . ?
F4Q B1Q F3Q 111(3) . . ?
F3Q' B1Q' F4Q' 107(2) . . ?
F3Q' B1Q' F1Q' 112(2) . . ?
F4Q' B1Q' F1Q' 102.3(18) . . ?
F3Q' B1Q' F2Q' 112.6(19) . . ?
F4Q' B1Q' F2Q' 112.0(19) . . ?
F1Q' B1Q' F2Q' 110.9(19) . . ?
F1R B1R F3R 105(2) . . ?
F1R B1R F4R 112(2) . . ?
F3R B1R F4R 108(2) . . ?
F1R B1R F2R 116(2) . . ?
F3R B1R F2R 104.9(18) . . ?
F4R B1R F2R 109.7(18) . . ?
F2S' B1S F3S' 117(2) . . ?
F4S B1S F3S 125(2) . . ?
F2S' B1S F1S 114.0(19) . . ?
F4S B1S F1S 114(2) . . ?
F3S' B1S F1S 109.6(19) . . ?
F3S B1S F1S 105.2(19) . . ?
F4S B1S F2S 104(2) . . ?
F3S B1S F2S 101(2) . . ?
F1S B1S F2S 104.7(19) . . ?
F2S' B1S F4S' 104.4(18) . . ?
F3S' B1S F4S' 102.5(19) . . ?
F1S B1S F4S' 107.9(16) . . ?
F2T' B1T F3T' 115.4(19) . . ?
F2T B1T F4T 110(2) . . ?
F2T' B1T F1T' 109(2) . . ?
F3T' B1T F1T' 108(2) . . ?
F2T B1T F3T 113(2) . . ?
F4T B1T F3T 103(2) . . ?
F2T B1T F1T 119(2) . . ?
F4T B1T F1T 103(2) . . ?
F3T B1T F1T 106(2) . . ?
F2T' B1T F4T' 110(2) . . ?
F3T' B1T F4T' 111(2) . . ?
F1T' B1T F4T' 103(2) . . ?
F4U' B1U F1U 109.9(16) . . ?
F1U B1U F4U 117(2) . . ?
F4U' B1U F2U' 115.8(17) . . ?
F1U B1U F2U' 110.1(14) . . ?
F1U B1U F3U 110(2) . . ?
F4U B1U F3U 110(2) . . ?
F4U' B1U F3U' 108.5(17) . . ?
F1U B1U F3U' 107.8(16) . . ?
F2U' B1U F3U' 104.3(14) . . ?
F1U B1U F2U 106.4(16) . . ?
F4U B1U F2U 101(2) . . ?
F3U B1U F2U 112(3) . . ?
F4V B1V F1V 108(2) . . ?
F4V B1V F3V 102(2) . . ?
F1V B1V F3V 109(2) . . ?
F4V B1V F2V 109(2) . . ?
F1V B1V F2V 109(2) . . ?
F3V B1V F2V 119(2) . . ?
F4V' B1V' F2V' 106(3) . . ?
F4V' B1V' F3V' 106(3) . . ?
F2V' B1V' F3V' 107(3) . . ?
F4V' B1V' F1V' 112(3) . . ?
F2V' B1V' F1V' 111(3) . . ?
F3V' B1V' F1V' 116(3) . . ?
F2W B1W F4W 99.0(16) . . ?
F2W B1W F1W 124.0(18) . . ?
F4W B1W F1W 102.4(18) . . ?
F2W B1W F3W 121.5(18) . . ?
F4W B1W F3W 110(2) . . ?
F1W B1W F3W 98.3(16) . . ?
F2W' B1W' F1W' 118(2) . . ?
F2W' B1W' F4W' 102.5(16) . . ?
F1W' B1W' F4W' 116.6(19) . . ?
F2W' B1W' F3W' 101.3(19) . . ?
F1W' B1W' F3W' 112(2) . . ?
F4W' B1W' F3W' 104.7(18) . . ?
F1Y B1Y F2Y 122(4) . . ?
F1Y B1Y F4Y 118(5) . . ?
F2Y B1Y F4Y 118(5) . . ?
F1Y B1Y F3Y 95(4) . . ?
F2Y B1Y F3Y 90(4) . . ?
F4Y B1Y F3Y 100(3) . . ?
F1X' B1X' F4X' 116(2) . . ?
F1X' B1X' F3X' 101(2) . . ?
F4X' B1X' F3X' 104.6(19) . . ?
F1X' B1X' F2X' 101.1(17) . . ?
F4X' B1X' F2X' 123(2) . . ?
F3X' B1X' F2X' 110(2) . . ?
N1CN C1CN C2CN 153(4) . . ?

loop_
_geom_bond_atom_site_label_1
_geom_bond_atom_site_label_2
_geom_bond_distance
_geom_bond_site_symmetry_2
_geom_bond_publ_flag
Pd1 N4 2.022(10) . ?
Pd1 N8 2.021(9) . ?
Pd1 N1A2 2.047(11) . ?
Pd1 N1A1 2.054(10) . ?
N1A1 C1A1 1.460(13) . ?
N1A1 C1A3 1.475(12) . ?
N1A1 C1A2 1.504(13) . ?
N1A2 C1A5 1.470(14) . ?
N1A2 C1A6 1.488(13) . ?
N1A2 C1A4 1.498(14) . ?
C1A3 C1A4 1.404(15) . ?
Pd2 N10 2.031(9) . ?
Pd2 N13 2.037(9) . ?
Pd2 N27 2.060(10) . ?
Pd2 N28 2.067(12) . ?
Pd3A C3B6 1.41(5) . ?
Pd3A N14 2.000(10) . ?
Pd3A N3A2 2.014(14) . ?
Pd3A N11 2.020(11) . ?
Pd3A N3B1 2.03(6) . ?
Pd3A N3A1 2.046(19) . ?
Pd3A N3B2 2.26(5) . ?
Pd3A C3B4 2.62(6) . ?
N3A1 C3A2 1.483(16) . ?
N3A1 C3A3 1.485(16) . ?
N3A1 C3A1 1.499(16) . ?
N3A2 C3A4 1.498(16) . ?
N3A2 C3A6 1.503(16) . ?
N3A2 C3A5 1.531(16) . ?
C3A3 C3A4 1.482(18) . ?
N3B1 C3B2 1.49(2) . ?
N3B1 C3B3 1.50(2) . ?
N3B1 C3B1 1.50(2) . ?
N3B2 C3B6 1.49(2) . ?
N3B2 C3B5 1.50(2) . ?
N3B2 C3B4 1.50(2) . ?
C3B3 C3B4 1.50(2) . ?
Pd4 N21 2.037(12) . ?
Pd4 N32 2.048(13) . ?
Pd4 N12 2.056(12) . ?
Pd4 N31 2.100(14) . ?
Pd5A N24 2.020(11) . ?
Pd5A N9 2.029(13) . ?
Pd5A N5A1 2.039(10) . ?
Pd5A N5A2 2.039(11) . ?
N5A1 C5A1 1.480(14) . ?
N5A1 C5A3 1.480(14) . ?
N5A1 C5A2 1.502(15) . ?
N5A2 C5A6 1.476(16) . ?
N5A2 C5A5 1.495(15) . ?
N5A2 C5A4 1.514(15) . ?
C5A3 C5A4 1.420(15) . ?
Pd6A N16 2.023(11) . ?
Pd6A N6A2 2.026(11) . ?
Pd6A N20 2.027(12) . ?
Pd6A N6A1 2.065(11) . ?
N6A1 C6B3 1.487(17) . ?
N6A1 C6B2 1.488(17) . ?
N6A1 C6B1 1.494(17) . ?
N6A1 C6A2 1.50(2) . ?
N6A1 C6A3 1.50(2) . ?
N6A1 C6A1 1.513(19) . ?
N6A2 C6B5 1.488(18) . ?
N6A2 C6A5 1.50(2) . ?
N6A2 C6B6 1.503(18) . ?
N6A2 C6B4 1.504(17) . ?
N6A2 C6A6 1.504(19) . ?
N6A2 C6A4 1.510(19) . ?
C6A3 C6A4 1.51(2) . ?
C6B3 C6B4 1.484(19) . ?
Pd7A N23 2.010(9) . ?
Pd7A N1 2.018(9) . ?
Pd7A N7B2 2.026(17) . ?
Pd7A N7A2 2.028(15) . ?
Pd7A N7A1 2.051(15) . ?
Pd7A N7B1 2.053(17) . ?
N7A1 C7A1 1.488(17) . ?
N7A1 C7A3 1.490(17) . ?
N7A1 C7A2 1.498(17) . ?
N7A2 C7A5 1.494(17) . ?
N7A2 C7A4 1.501(17) . ?
N7A2 C7A6 1.515(18) . ?
C7A3 C7A4 1.490(18) . ?
N7B1 C7B3 1.492(18) . ?
N7B1 C7B1 1.495(17) . ?
N7B1 C7B2 1.496(18) . ?
N7B2 C7B5 1.485(18) . ?
N7B2 C7B6 1.496(18) . ?
N7B2 C7B4 1.508(18) . ?
C7B3 C7B4 1.508(19) . ?
Pd8A N18 1.985(12) . ?
Pd8A N8A1 2.032(14) . ?
Pd8A N8A2 2.042(13) . ?
Pd8A N3 2.078(10) . ?
N8A1 C8A3 1.474(16) . ?
N8A1 C8A1 1.478(16) . ?
N8A1 C8A2 1.503(17) . ?
N8A2 C8A5 1.484(17) . ?
N8A2 C8A4 1.485(17) . ?
N8A2 C8A6 1.497(16) . ?
C8A3 C8A4 1.430(17) . ?
Pd8B N3 1.981(14) . ?
Pd8B N8B1 2.050(18) . ?
Pd8B N8B2 2.061(17) . ?
Pd8B N18 2.105(15) . ?
N8B1 C8B1 1.487(19) . ?
N8B1 C8B3 1.490(19) . ?
N8B1 C8B2 1.491(19) . ?
N8B2 C8B6 1.495(19) . ?
N8B2 C8B4 1.496(19) . ?
N8B2 C8B5 1.506(18) . ?
C8B3 C8B4 1.464(19) . ?
Pd9A N19 2.018(12) . ?
Pd9A N17 2.021(10) . ?
Pd9A N9A1 2.049(12) . ?
Pd9A N9A2 2.066(11) . ?
N9A1 C9A1 1.471(15) . ?
N9A1 C9A2 1.496(16) . ?
N9A1 C9A3 1.509(15) . ?
N9A2 C9A4 1.481(15) . ?
N9A2 C9A5 1.488(15) . ?
N9A2 C9A6 1.502(16) . ?
C9A3 C9A4 1.505(16) . ?
Pd9B N9B2 2.05(2) . ?
Pd9B N9B1 2.06(2) . ?
Pd9B N19 2.188(18) . ?
Pd9B N17 2.196(16) . ?
N9B1 C9B1 1.50(2) . ?
N9B1 C9B3 1.51(2) . ?
N9B1 C9B2 1.51(2) . ?
N9B2 C9B4 1.50(2) . ?
N9B2 C9B6 1.50(2) . ?
N9B2 C9B5 1.50(2) . ?
C9B3 C9B4 1.50(2) . ?
Pd10 N6 1.998(12) . ?
Pd10 N15 2.001(13) . ?
Pd10 N1D2 2.05(2) . ?
Pd10 N1C2 2.050(14) . ?
Pd10 N1D1 2.070(19) . ?
Pd10 N1C1 2.089(14) . ?
N1C1 C1C1 1.503(17) . ?
N1C1 C1C3 1.504(16) . ?
N1C1 C1C2 1.527(16) . ?
N1C2 C1C5 1.490(16) . ?
N1C2 C1C4 1.491(16) . ?
N1C2 C1C6 1.512(16) . ?
C1C3 C1C4 1.501(17) . ?
N1D1 C1D3 1.50(2) . ?
N1D1 C1D2 1.51(2) . ?
N1D1 C1D1 1.52(2) . ?
N1D2 C1D4 1.48(2) . ?
N1D2 C1D5 1.49(2) . ?
N1D2 C1D6 1.50(2) . ?
C1D3 C1D4 1.49(2) . ?
Pd11 N2 2.022(9) . ?
Pd11 N22 2.022(9) . ?
Pd11 N40 2.024(10) . ?
Pd11 N39 2.053(9) . ?
Pd1G N1G2 2.020(12) . ?
Pd1G N7 2.024(11) . ?
Pd1G N5 2.033(12) . ?
Pd1G N1G1 2.065(11) . ?
N1G1 C1G3 1.448(15) . ?
N1G1 C1G2 1.454(15) . ?
N1G1 C1G1 1.480(15) . ?
N1G2 C1G6 1.477(15) . ?
N1G2 C1G5 1.488(15) . ?
N1G2 C1G4 1.508(15) . ?
C1G3 C1G4 1.452(16) . ?
C1CL Cl1 1.760(18) . ?
C1CL Cl4 1.795(18) . ?
C1CL Cl3 1.810(19) . ?
C1CL Cl2 1.816(18) . ?
O1 C19 1.364(11) . ?
O1 C16 1.388(12) . ?
O2 C23 1.383(11) . ?
O2 C20 1.390(13) . ?
O3 C24 1.357(11) . ?
O3 C27 1.366(12) . ?
O4 C29 1.397(12) . ?
O4 C36 1.396(19) . ?
O5 C31 1.358(11) . ?
O5 C35 1.469(12) . ?
O6 C33 1.364(12) . ?
O6 C34 1.443(14) . ?
O7 C55 1.372(13) . ?
O7 C52 1.387(13) . ?
O8 C59 1.372(14) . ?
O8 C56 1.407(14) . ?
O9 C63 1.368(15) . ?
O9 C60 1.372(15) . ?
O10 C65 1.366(14) . ?
O10 C71 1.52(2) . ?
O11 C67 1.354(14) . ?
O11 C73 1.430(16) . ?
O12 C70 1.354(13) . ?
O12 C72 1.451(14) . ?
O13 C92 1.357(13) . ?
O13 C89 1.397(13) . ?
O14 C96 1.352(12) . ?
O14 C93 1.357(12) . ?
O15 C100 1.356(13) . ?
O15 C97 1.390(14) . ?
O16 C107 1.37(2) . ?
O16 C102 1.407(13) . ?
O17 C104 1.397(13) . ?
O17 C108 1.441(13) . ?
O18 C106 1.382(13) . ?
O18 C109 1.442(15) . ?
O19 C128 1.358(13) . ?
O19 C125 1.381(13) . ?
O20 C132 1.353(13) . ?
O20 C129 1.359(14) . ?
O21 C136 1.361(14) . ?
O21 C133 1.372(15) . ?
O22 C138 1.376(13) . ?
O22 C143 1.426(14) . ?
O23 C140 1.405(14) . ?
O23 C144 1.484(17) . ?
O24 C142 1.326(14) . ?
O24 C145 1.435(15) . ?
O25 C161 1.362(12) . ?
O25 C164 1.380(11) . ?
O26 C168 1.345(13) . ?
O26 C165 1.386(15) . ?
O27 C172 1.386(14) . ?
O27 C169 1.399(12) . ?
O28 C179 1.355(18) . ?
O28 C174 1.393(13) . ?
O29 C176 1.375(13) . ?
O29 C180 1.405(16) . ?
O30 C178 1.377(13) . ?
O30 C181 1.438(13) . ?
O31 C197 1.367(14) . ?
O31 C200 1.381(14) . ?
O32 C204 1.360(13) . ?
O32 C201 1.383(14) . ?
O33 C205 1.374(14) . ?
O33 C208 1.392(14) . ?
O34 C210 1.338(15) . ?
O34 C216 1.397(17) . ?
O35 C212 1.330(15) . ?
O35 C217 1.435(17) . ?
O36 C214 1.386(14) . ?
O36 C215 1.452(14) . ?
O37 C237 1.377(14) . ?
O37 C240 1.378(14) . ?
O38 C233 1.352(14) . ?
O38 C236 1.377(14) . ?
O39 C244 1.368(14) . ?
O39 C241 1.389(14) . ?
O40 C250 1.401(14) . ?
O40 C251 1.456(13) . ?
O41 C252 1.35(2) . ?
O41 C246 1.367(15) . ?
O42 C248 1.372(13) . ?
O42 C253 1.452(13) . ?
O43 C269 1.349(13) . ?
O43 C272 1.369(12) . ?
O44 C282 1.383(13) . ?
O44 C287 1.456(13) . ?
O45 C284 1.363(13) . ?
O45 C288 1.441(14) . ?
O46 C286 1.400(13) . ?
O46 C289 1.439(15) . ?
O47 C273 1.360(13) . ?
O47 C276 1.371(12) . ?
O48 C280 1.377(13) . ?
O48 C277 1.379(13) . ?
N1 C5 1.343(14) . ?
N1 C1 1.345(14) . ?
N2 C9 1.350(15) . ?
N2 C6 1.355(14) . ?
N3 C15 1.329(15) . ?
N3 C11 1.377(15) . ?
N4 C37 1.359(15) . ?
N4 C41 1.379(14) . ?
N5 C42 1.354(16) . ?
N5 C46 1.360(16) . ?
N6 C47 1.342(18) . ?
N6 C51 1.388(17) . ?
N7 C74 1.338(16) . ?
N7 C78 1.364(16) . ?
N8 C83 1.321(14) . ?
N8 C79 1.329(14) . ?
N9 C88 1.301(17) . ?
N9 C84 1.357(19) . ?
N10 C114 1.362(14) . ?
N10 C110 1.371(14) . ?
N11 C115 1.337(15) . ?
N11 C119 1.366(17) . ?
N12 C124 1.335(18) . ?
N12 C120 1.361(17) . ?
N13 C150 1.356(15) . ?
N13 C146 1.361(15) . ?
N14 C151 1.313(16) . ?
N14 C155 1.333(15) . ?
N15 C156 1.365(16) . ?
N15 C160 1.372(17) . ?
N16 C186 1.341(16) . ?
N16 C182 1.383(16) . ?
N17 C191 1.323(16) . ?
N17 C187 1.335(16) . ?
N18 C192 1.349(17) . ?
N18 C196 1.360(15) . ?
N19 C218 1.288(17) . ?
N19 C222 1.375(17) . ?
N20 C223 1.359(17) . ?
N20 C227 1.364(19) . ?
N21 C232 1.322(17) . ?
N21 C228 1.324(18) . ?
N22 C254 1.339(15) . ?
N22 C258 1.355(14) . ?
N23 C263 1.320(13) . ?
N23 C259 1.374(14) . ?
N24 C268 1.338(17) . ?
N24 C264 1.337(17) . ?
N27 C297 1.41(2) . ?
N27 C296 1.423(18) . ?
N27 C295 1.468(17) . ?
N28 C299 1.44(2) . ?
N28 C300 1.47(2) . ?
N28 C298 1.488(18) . ?
N31 C309 1.50(3) . ?
N31 C308 1.51(2) . ?
N31 C307 1.52(2) . ?
N32 C311 1.44(2) . ?
N32 C312 1.453(19) . ?
N32 C310 1.51(3) . ?
N39 C332 1.457(16) . ?
N39 C331 1.460(17) . ?
N39 C333 1.475(17) . ?
N40 C335 1.403(16) . ?
N40 C334 1.479(15) . ?
N40 C336 1.486(17) . ?
C1 C2 1.402(15) . ?
C2 C3 1.398(15) . ?
C3 C4 1.403(15) . ?
C3 C16 1.474(14) . ?
C4 C5 1.353(14) . ?
C6 C8 1.392(15) . ?
C7 C8 1.372(16) . ?
C7 C10 1.401(15) . ?
C7 C20 1.454(15) . ?
C9 C10 1.376(15) . ?
C11 C12 1.357(16) . ?
C12 C13 1.414(15) . ?
C13 C14 1.385(14) . ?
C13 C24 1.443(14) . ?
C14 C15 1.336(16) . ?
C16 C17 1.322(14) . ?
C17 C18 1.434(15) . ?
C18 C19 1.341(15) . ?
C19 C28 1.468(15) . ?
C20 C21 1.353(15) . ?
C21 C22 1.405(15) . ?
C22 C23 1.370(15) . ?
C23 C30 1.470(14) . ?
C24 C25 1.335(14) . ?
C25 C26 1.430(15) . ?
C26 C27 1.360(14) . ?
C27 C32 1.472(13) . ?
C28 C29 1.391(14) . ?
C28 C33 1.398(14) . ?
C29 C30 1.436(15) . ?
C30 C31 1.387(13) . ?
C31 C32 1.418(13) . ?
C32 C33 1.391(14) . ?
C37 C38 1.393(16) . ?
C38 C39 1.443(15) . ?
C39 C40 1.346(16) . ?
C39 C52 1.429(16) . ?
C40 C41 1.340(15) . ?
C42 C43 1.369(18) . ?
C43 C44 1.370(17) . ?
C44 C45 1.367(18) . ?
C44 C56 1.376(18) . ?
C45 C46 1.371(19) . ?
C47 C48 1.36(2) . ?
C48 C49 1.442(18) . ?
C49 C50 1.349(19) . ?
C49 C60 1.46(2) . ?
C50 C51 1.35(2) . ?
C52 C53 1.346(16) . ?
C53 C54 1.402(16) . ?
C54 C55 1.347(16) . ?
C55 C64 1.447(16) . ?
C56 C57 1.372(18) . ?
C57 C58 1.465(18) . ?
C58 C59 1.359(16) . ?
C59 C66 1.492(17) . ?
C60 C61 1.36(2) . ?
C61 C62 1.37(2) . ?
C62 C63 1.328(17) . ?
C63 C68 1.441(17) . ?
C64 C70 1.405(15) . ?
C64 C65 1.411(17) . ?
C65 C66 1.405(16) . ?
C66 C67 1.388(16) . ?
C67 C68 1.411(17) . ?
C68 C70 1.428(16) . ?
C74 C75 1.366(18) . ?
C75 C76 1.406(17) . ?
C76 C77 1.415(17) . ?
C76 C89 1.436(17) . ?
C77 C78 1.329(18) . ?
C79 C80 1.371(16) . ?
C80 C81 1.411(15) . ?
C81 C82 1.401(15) . ?
C81 C93 1.463(15) . ?
C82 C83 1.367(15) . ?
C84 C85 1.35(2) . ?
C85 C86 1.406(18) . ?
C86 C87 1.387(19) . ?
C86 C97 1.440(18) . ?
C87 C88 1.354(19) . ?
C89 C90 1.320(16) . ?
C90 C91 1.386(17) . ?
C91 C92 1.362(15) . ?
C92 C101 1.478(16) . ?
C93 C94 1.330(15) . ?
C94 C95 1.437(16) . ?
C95 C96 1.383(15) . ?
C96 C103 1.466(15) . ?
C97 C98 1.354(18) . ?
C98 C99 1.424(18) . ?
C99 C100 1.371(17) . ?
C100 C105 1.439(15) . ?
C101 C102 1.367(15) . ?
C101 C106 1.387(15) . ?
C102 C103 1.403(15) . ?
C103 C104 1.386(15) . ?
C104 C105 1.406(15) . ?
C105 C106 1.391(15) . ?
C110 C111 1.383(16) . ?
C111 C112 1.404(15) . ?
C112 C113 1.396(15) . ?
C112 C125 1.444(15) . ?
C113 C114 1.374(15) . ?
C115 C116 1.408(17) . ?
C116 C117 1.411(17) . ?
C117 C118 1.378(17) . ?
C117 C129 1.431(18) . ?
C118 C119 1.399(19) . ?
C120 C121 1.408(19) . ?
C121 C122 1.366(19) . ?
C122 C123 1.368(19) . ?
C122 C133 1.44(2) . ?
C123 C124 1.38(2) . ?
C125 C126 1.370(15) . ?
C126 C127 1.402(15) . ?
C127 C128 1.320(15) . ?
C128 C137 1.445(16) . ?
C129 C130 1.320(17) . ?
C130 C131 1.390(18) . ?
C131 C132 1.344(17) . ?
C132 C139 1.474(17) . ?
C133 C134 1.27(2) . ?
C134 C135 1.47(2) . ?
C135 C136 1.303(18) . ?
C136 C141 1.497(18) . ?
C137 C138 1.425(17) . ?
C137 C142 1.443(16) . ?
C138 C139 1.365(16) . ?
C139 C140 1.457(17) . ?
C140 C141 1.358(17) . ?
C141 C142 1.409(17) . ?
C146 C147 1.362(15) . ?
C147 C148 1.370(15) . ?
C148 C149 1.405(15) . ?
C148 C161 1.462(14) . ?
C149 C150 1.357(15) . ?
C151 C152 1.360(17) . ?
C152 C153 1.397(17) . ?
C153 C154 1.410(16) . ?
C153 C165 1.436(16) . ?
C154 C155 1.358(16) . ?
C156 C157 1.389(19) . ?
C157 C158 1.416(18) . ?
C158 C159 1.379(16) . ?
C158 C169 1.434(17) . ?
C159 C160 1.363(18) . ?
C161 C162 1.373(15) . ?
C162 C163 1.416(15) . ?
C163 C164 1.346(15) . ?
C164 C173 1.451(15) . ?
C165 C166 1.347(16) . ?
C166 C167 1.397(17) . ?
C167 C168 1.345(17) . ?
C168 C175 1.488(18) . ?
C169 C170 1.323(17) . ?
C170 C171 1.405(18) . ?
C171 C172 1.354(17) . ?
C172 C177 1.468(15) . ?
C173 C178 1.393(14) . ?
C173 C174 1.411(16) . ?
C174 C175 1.389(16) . ?
C175 C176 1.384(15) . ?
C176 C177 1.376(16) . ?
C177 C178 1.380(15) . ?
C182 C183 1.374(17) . ?
C183 C184 1.376(17) . ?
C184 C185 1.368(17) . ?
C184 C197 1.435(17) . ?
C185 C186 1.373(17) . ?
C187 C188 1.403(16) . ?
C188 C189 1.387(17) . ?
C189 C190 1.367(18) . ?
C189 C201 1.455(17) . ?
C190 C191 1.349(18) . ?
C192 C193 1.353(18) . ?
C193 C194 1.376(17) . ?
C194 C195 1.378(17) . ?
C194 C205 1.457(18) . ?
C195 C196 1.395(18) . ?
C197 C198 1.331(17) . ?
C198 C199 1.458(18) . ?
C199 C200 1.349(18) . ?
C200 C209 1.494(19) . ?
C201 C202 1.329(17) . ?
C202 C203 1.408(17) . ?
C203 C204 1.351(17) . ?
C204 C211 1.474(17) . ?
C205 C206 1.333(18) . ?
C206 C207 1.392(16) . ?
C207 C208 1.335(17) . ?
C208 C213 1.450(17) . ?
C209 C214 1.392(16) . ?
C209 C210 1.421(18) . ?
C210 C211 1.374(18) . ?
C211 C212 1.419(17) . ?
C212 C213 1.434(18) . ?
C213 C214 1.397(17) . ?
C218 C219 1.350(19) . ?
C219 C220 1.416(18) . ?
C220 C221 1.377(18) . ?
C220 C237 1.438(18) . ?
C221 C222 1.374(18) . ?
C223 C224 1.344(19) . ?
C224 C225 1.41(2) . ?
C225 C226 1.413(18) . ?
C225 C233 1.471(19) . ?
C226 C227 1.360(19) . ?
C228 C229 1.402(19) . ?
C229 C230 1.375(17) . ?
C230 C231 1.413(19) . ?
C230 C241 1.482(19) . ?
C231 C232 1.366(19) . ?
C233 C234 1.334(18) . ?
C234 C235 1.418(18) . ?
C235 C236 1.377(17) . ?
C236 C247 1.483(17) . ?
C237 C238 1.363(17) . ?
C238 C239 1.392(17) . ?
C239 C240 1.364(16) . ?
C240 C245 1.476(16) . ?
C241 C242 1.358(17) . ?
C242 C243 1.394(17) . ?
C243 C244 1.354(16) . ?
C244 C249 1.474(16) . ?
C245 C246 1.358(16) . ?
C245 C250 1.373(16) . ?
C246 C247 1.428(17) . ?
C247 C248 1.386(17) . ?
C248 C249 1.409(17) . ?
C249 C250 1.403(16) . ?
C254 C255 1.391(17) . ?
C255 C256 1.381(16) . ?
C256 C257 1.381(16) . ?
C256 C269 1.447(16) . ?
C257 C258 1.357(16) . ?
C259 C260 1.353(16) . ?
C260 C261 1.438(16) . ?
C261 C262 1.402(15) . ?
C261 C273 1.469(16) . ?
C262 C263 1.383(16) . ?
C264 C265 1.444(18) . ?
C265 C266 1.359(18) . ?
C266 C267 1.393(17) . ?
C266 C277 1.443(17) . ?
C267 C268 1.350(17) . ?
C269 C270 1.375(15) . ?
C270 C271 1.417(16) . ?
C271 C272 1.335(15) . ?
C272 C281 1.462(16) . ?
C273 C274 1.336(15) . ?
C274 C275 1.437(16) . ?
C275 C276 1.347(16) . ?
C276 C283 1.464(16) . ?
C277 C278 1.339(17) . ?
C278 C279 1.428(17) . ?
C279 C280 1.363(16) . ?
C280 C285 1.460(16) . ?
C281 C286 1.415(16) . ?
C281 C282 1.421(16) . ?
C282 C283 1.425(16) . ?
C283 C284 1.406(16) . ?
C284 C285 1.409(16) . ?
C285 C286 1.375(16) . ?
C297 C298 1.35(2) . ?
C309 C310 1.44(3) . ?
C333 C334 1.47(2) . ?
F3A B1A' 1.376(15) . ?
F3A B1A 1.381(13) . ?
F4A B1A' 1.366(15) . ?
F4A B1A 1.369(13) . ?
B1A F2A 1.370(14) . ?
B1A F1A 1.381(13) . ?
B1A' F2A' 1.373(15) . ?
B1A' F1A' 1.379(15) . ?
B1B F4B 1.400(14) . ?
B1B F3B 1.407(14) . ?
B1B F2B 1.409(14) . ?
B1B F1B 1.418(13) . ?
B1B' F3B' 1.386(15) . ?
B1B' F1B' 1.386(15) . ?
B1B' F4B' 1.389(16) . ?
B1B' F2B' 1.392(15) . ?
B1C F4C 1.339(13) . ?
B1C F3C 1.342(13) . ?
B1C F2C 1.359(14) . ?
B1C F1C 1.362(14) . ?
B1C' F2C 1.373(15) . ?
B1C' F3C 1.386(14) . ?
B1C' F4C 1.393(14) . ?
B1C' F1C' 1.395(14) . ?
B1D F2D 1.414(14) . ?
B1D F3D 1.419(14) . ?
B1D F4D 1.413(14) . ?
B1D F1D 1.443(14) . ?
B1E F4E 1.34(2) . ?
B1E F1E 1.34(2) . ?
B1E F3E 1.37(2) . ?
B1E F2E 1.47(2) . ?
B1F F3F 1.35(2) . ?
B1F F4F 1.35(2) . ?
B1F F1F 1.39(2) . ?
B1F F2F 1.39(2) . ?
B1G F4G 1.342(13) . ?
B1G F3G' 1.349(14) . ?
B1G F3G 1.354(13) . ?
B1G F2G 1.363(13) . ?
B1G F2G' 1.372(14) . ?
B1G F1G 1.376(11) . ?
B1G F4G' 1.379(14) . ?
B1H F3H 1.30(2) . ?
B1H F2H 1.32(2) . ?
B1H F4H 1.34(2) . ?
B1H F1H 1.39(2) . ?
B1I F2I 1.347(14) . ?
B1I F1I 1.357(14) . ?
B1I F3I 1.360(14) . ?
B1I F4I 1.362(14) . ?
B1J F1J 1.375(15) . ?
B1J F2J 1.380(15) . ?
B1J F3J 1.395(15) . ?
B1J F4J 1.403(14) . ?
B1K F2K 1.345(16) . ?
B1K F4K 1.350(14) . ?
B1K F3K 1.367(17) . ?
B1K F1K 1.371(14) . ?
B1K F2K' 1.377(17) . ?
B1K F3K' 1.39(3) . ?
B1L F1L 1.347(14) . ?
B1L F2L 1.349(13) . ?
B1L F3L 1.357(13) . ?
B1L F4L 1.360(13) . ?
B1L' F1L' 1.372(15) . ?
B1L' F2L 1.376(15) . ?
B1L' F3L 1.378(15) . ?
B1L' F4L 1.378(15) . ?
B1M F2M' 1.364(14) . ?
B1M F3M 1.372(13) . ?
B1M F1M' 1.382(14) . ?
B1M F4M 1.383(12) . ?
B1M F3M' 1.384(13) . ?
B1M F1M 1.389(14) . ?
B1M F2M 1.403(14) . ?
B1N F1N 1.352(13) . ?
B1N F2N 1.357(13) . ?
B1N F4N' 1.365(14) . ?
B1N F2N' 1.369(14) . ?
B1N F1N' 1.377(14) . ?
B1N F4N 1.378(14) . ?
B1N F3N 1.383(13) . ?
B1N F3N' 1.394(14) . ?
B1O F4O 1.365(14) . ?
B1O F1O 1.364(14) . ?
B1O F2O 1.370(14) . ?
B1O F3O 1.373(14) . ?
B1O' F4O' 1.386(15) . ?
B1O' F2O' 1.387(15) . ?
B1O' F3O' 1.392(15) . ?
B1O' F1O' 1.392(15) . ?
B1P F2P 1.359(13) . ?
B1P F1P 1.362(13) . ?
B1P F3P 1.370(13) . ?
B1P F4P 1.387(13) . ?
B1Q F2Q 1.368(15) . ?
B1Q F1Q 1.371(15) . ?
B1Q F4Q 1.372(15) . ?
B1Q F3Q 1.376(15) . ?
B1Q' F3Q' 1.352(14) . ?
B1Q' F4Q' 1.364(14) . ?
B1Q' F1Q' 1.367(14) . ?
B1Q' F2Q' 1.372(14) . ?
B1R F1R 1.368(14) . ?
B1R F3R 1.370(15) . ?
B1R F4R 1.370(14) . ?
B1R F2R 1.379(14) . ?
B1S F2S' 1.355(14) . ?
B1S F4S 1.376(14) . ?
B1S F3S' 1.380(14) . ?
B1S F3S 1.381(14) . ?
B1S F1S 1.383(13) . ?
B1S F2S 1.421(15) . ?
B1S F4S' 1.426(14) . ?
B1T F2T' 1.397(14) . ?
B1T F2T 1.412(14) . ?
B1T F3T' 1.413(14) . ?
B1T F4T 1.426(15) . ?
B1T F1T' 1.429(14) . ?
B1T F3T 1.431(14) . ?
B1T F1T 1.435(14) . ?
B1T F4T' 1.442(14) . ?
B1U F4U' 1.374(14) . ?
B1U F1U 1.383(12) . ?
B1U F4U 1.382(14) . ?
B1U F2U' 1.387(13) . ?
B1U F3U 1.390(15) . ?
B1U F3U' 1.404(14) . ?
B1U F2U 1.423(15) . ?
B1V F4V 1.373(16) . ?
B1V F1V 1.379(16) . ?
B1V F3V 1.380(16) . ?
B1V F2V 1.381(15) . ?
B1V' F4V' 1.425(17) . ?
B1V' F2V' 1.426(17) . ?
B1V' F3V' 1.428(16) . ?
B1V' F1V' 1.428(16) . ?
B1W F2W 1.404(14) . ?
B1W F4W 1.405(15) . ?
B1W F1W 1.412(14) . ?
B1W F3W 1.414(14) . ?
B1W' F2W' 1.390(15) . ?
B1W' F1W' 1.408(14) . ?
B1W' F4W' 1.409(14) . ?
B1W' F3W' 1.416(15) . ?
B1Y F1Y 1.23(6) . ?
B1Y F2Y 1.31(5) . ?
B1Y F4Y 1.34(6) . ?
B1Y F3Y 1.80(7) . ?
B1X' F1X' 1.390(15) . ?
B1X' F4X' 1.394(15) . ?
B1X' F3X' 1.403(16) . ?
B1X' F2X' 1.411(15) . ?
N1CN C1CN 1.199(19) . ?
C1CN C2CN 1.482(19) . ?
